data_4315923
loop_
_publ_author_name
'Markus Str\"obele'
'H.-J\"urgen Meyer'

_publ_contact_author_address
;Institut f\"ur Anorganische Chemie
Ob dem Himmelreich 7
72074 T\"ubingen
Bundesrepublik Deutschland
;
_publ_contact_author_email juergen.meyer@uni-tuebingen.de
_publ_contact_author_fax '07071 29-5702'
_publ_contact_author_name 'H.-J\"urgen Meyer'
_publ_contact_author_phone '07071 29-76226'
_publ_section_title
;
 The Trigonal Prismatic Cluster Compound W6CCl15 and a Carambolage of
 Tungsten Clusters in the Structure of the Heteroleptic Cluster Compound
 W30C2(Cl,Br)68
;
_journal_name_full 'Inorganic Chemistry'
_journal_page_first 5986
_journal_page_last 5991
_journal_paper_doi 10.1021/ic100516t
_journal_volume 49
_journal_year 2010
_chemical_formula_moiety W30C2Cl36.8Br31.182
_chemical_formula_sum 'C2 Br31.182 Cl36.8 W30'
_chemical_formula_weight 9337.27
_chemical_name_systematic
; 
 ? 
;
_space_group_IT_number 2
_symmetry_cell_setting triclinic
_symmetry_space_group_name_Hall '-P 1'
_symmetry_space_group_name_H-M 'P -1'
_atom_sites_solution_hydrogens none
_atom_sites_solution_primary direct
_atom_sites_solution_secondary difmap
_audit_creation_method SHELXL-97
_cell_angle_alpha 88.75(2)
_cell_angle_beta 68.85(2)
_cell_angle_gamma 71.19(2)
_cell_formula_units_Z 1
_cell_length_a 12.003(2)
_cell_length_b 14.862(3)
_cell_length_c 15.792(3)
_cell_measurement_reflns_used 7996
_cell_measurement_temperature 293(2)
_cell_measurement_theta_max 24.90
_cell_measurement_theta_min 2.12
_cell_volume 2472.7(9)
_computing_cell_refinement 'STOE IPDS I SOFTWARE'
_computing_data_collection 'STOE IPDS I SOFTWARE'
_computing_data_reduction 'STOE IPDS I SOFTWARE'
_computing_molecular_graphics 'Diamond 3.1'
_computing_publication_material 'Word XP'
_computing_structure_refinement 'SHELXL-97 (Sheldrick, 1997)'
_computing_structure_solution 'SHELXS-97 (Sheldrick, 1990)'
_diffrn_ambient_temperature 293(2)
_diffrn_measured_fraction_theta_full 0.938
_diffrn_measured_fraction_theta_max 0.938
_diffrn_measurement_device_type 'STOE IPDS I'
_diffrn_measurement_method Oscillation
_diffrn_radiation_monochromator graphite
_diffrn_radiation_source 'fine-focus sealed tube'
_diffrn_radiation_type MoK\a
_diffrn_radiation_wavelength 0.71073
_diffrn_reflns_av_R_equivalents 0.0685
_diffrn_reflns_av_sigmaI/netI 0.0515
_diffrn_reflns_limit_h_max 14
_diffrn_reflns_limit_h_min -14
_diffrn_reflns_limit_k_max 17
_diffrn_reflns_limit_k_min -17
_diffrn_reflns_limit_l_max 18
_diffrn_reflns_limit_l_min -18
_diffrn_reflns_number 28335
_diffrn_reflns_theta_full 24.90
_diffrn_reflns_theta_max 24.90
_diffrn_reflns_theta_min 2.12
_diffrn_standards_decay_% 0.0001
_exptl_absorpt_coefficient_mu 48.324
_exptl_absorpt_correction_T_max 0.1041
_exptl_absorpt_correction_T_min 0.0118
_exptl_absorpt_correction_type numerical
_exptl_absorpt_process_details 'HABITUS, STOE X-Shape/X-Red'
_exptl_crystal_colour black
_exptl_crystal_density_diffrn 6.270
_exptl_crystal_density_method 'not measured'
_exptl_crystal_description plate
_exptl_crystal_F_000 3949.6
_exptl_crystal_size_max 0.24
_exptl_crystal_size_mid 0.2
_exptl_crystal_size_min 0.08
_refine_diff_density_max 2.348
_refine_diff_density_min -1.603
_refine_diff_density_rms 0.408
_refine_ls_extinction_method none
_refine_ls_goodness_of_fit_ref 0.962
_refine_ls_hydrogen_treatment none
_refine_ls_matrix_type full
_refine_ls_number_parameters 485
_refine_ls_number_reflns 8077
_refine_ls_number_restraints 0
_refine_ls_restrained_S_all 0.962
_refine_ls_R_factor_all 0.0415
_refine_ls_R_factor_gt 0.0317
_refine_ls_shift/su_max 0.000
_refine_ls_shift/su_mean 0.000
_refine_ls_structure_factor_coef Fsqd
_refine_ls_weighting_details 'calc w=1/[\s^2^(Fo^2^)+(0.0427P)^2^+0.0000P] where P=(Fo^2^+2Fc^2^)/3'
_refine_ls_weighting_scheme calc
_refine_ls_wR_factor_gt 0.0731
_refine_ls_wR_factor_ref 0.0755
_reflns_number_gt 6509
_reflns_number_total 8077
_reflns_threshold_expression >2sigma(I)
_cod_data_source_file ic100516t_si_001_2.cif
_cod_data_source_block W30C2(Cl,Br)68
_cod_original_cell_volume 2472.9(8)
_cod_original_formula_sum 'C2 Br31.182 Cl36.80 W30'
_cod_database_code 4315923

loop_
_symmetry_equiv_pos_as_xyz
'x, y, z'
'-x, -y, -z'

loop_
_atom_site_label
_atom_site_type_symbol
_atom_site_fract_x
_atom_site_fract_y
_atom_site_fract_z
_atom_site_U_iso_or_equiv
_atom_site_adp_type
_atom_site_occupancy
_atom_site_symmetry_multiplicity
_atom_site_calc_flag
_atom_site_refinement_flags
_atom_site_disorder_assembly
_atom_site_disorder_group
W1 W 0.88020(4) 0.78276(4) 0.14148(4) 0.01919(12) Uani 1 1 d . . .
W2 W 1.10048(4) 0.75742(4) 0.00161(4) 0.02187(13) Uani 1 1 d . . .
W3 W 1.05322(4) 0.84232(3) 0.16580(4) 0.01941(12) Uani 1 1 d . . .
W4 W 0.99406(4) 0.59179(3) 0.20094(4) 0.01904(12) Uani 1 1 d . . .
W5 W 1.21430(4) 0.56430(4) 0.06044(4) 0.02183(13) Uani 1 1 d . . .
W6 W 1.16655(4) 0.65150(4) 0.22390(4) 0.02050(13) Uani 1 1 d . . .
C1 C 1.0687(9) 0.6980(8) 0.1322(8) 0.016(3) Uani 1 1 d . . .
Br1 Br 0.88935(19) 0.84065(17) -0.00673(16) 0.0327(9) Uani 0.349(7) 1 d P . .
Cl1 Cl 0.88935(19) 0.84065(17) -0.00673(16) 0.0327(9) Uani 0.65 1 d P . .
Br2 Br 1.1189(2) 0.91468(17) 0.02403(19) 0.0358(10) Uani 0.304(7) 1 d P . .
Cl2 Cl 1.1189(2) 0.91468(17) 0.02403(19) 0.0358(10) Uani 0.70 1 d P . .
Br3 Br 0.83459(18) 0.94736(17) 0.19939(19) 0.0318(10) Uani 0.280(6) 1 d P . .
Cl3 Cl 0.83459(18) 0.94736(17) 0.19939(19) 0.0318(10) Uani 0.72 1 d P . .
Br4 Br 0.8638(2) 0.62738(18) 0.10343(18) 0.0266(10) Uani 0.183(6) 1 d P . .
Cl4 Cl 0.8638(2) 0.62738(18) 0.10343(18) 0.0266(10) Uani 0.82 1 d P . .
Br5 Br 1.1146(2) 0.6003(2) -0.0551(2) 0.0302(11) Uani 0.138(6) 1 d P . .
Cl5 Cl 1.1146(2) 0.6003(2) -0.0551(2) 0.0302(11) Uani 0.86 1 d P . .
Br6 Br 1.3311(2) 0.67065(17) -0.02909(18) 0.0281(10) Uani 0.216(6) 1 d P . .
Cl6 Cl 1.3311(2) 0.67065(17) -0.02909(18) 0.0281(10) Uani 0.78 1 d P . .
Br7 Br 1.2786(2) 0.76834(17) 0.15485(19) 0.0265(10) Uani 0.197(6) 1 d P . .
Cl7 Cl 1.2786(2) 0.76834(17) 0.15485(19) 0.0265(10) Uani 0.80 1 d P . .
Br8 Br 1.0121(2) 0.79953(18) 0.32515(18) 0.0263(10) Uani 0.188(6) 1 d P . .
Cl8 Cl 1.0121(2) 0.79953(18) 0.32515(18) 0.0263(10) Uani 0.81 1 d P . .
Br9 Br 0.8114(2) 0.7299(2) 0.2961(2) 0.0285(11) Uani 0.126(6) 1 d P . .
Cl9 Cl 0.8114(2) 0.7299(2) 0.2961(2) 0.0285(11) Uani 0.87 1 d P . .
Br10 Br 1.13308(18) 0.43337(16) 0.12029(17) 0.0302(9) Uani 0.323(6) 1 d P . .
Cl10 Cl 1.13308(18) 0.43337(16) 0.12029(17) 0.0302(9) Uani 0.68 1 d P . .
Br11 Br 1.35298(18) 0.50961(17) 0.14762(18) 0.0349(9) Uani 0.347(7) 1 d P . .
Cl11 Cl 1.35298(18) 0.50961(17) 0.14762(18) 0.0349(9) Uani 0.65 1 d P . .
Br12 Br 1.07226(18) 0.54585(16) 0.32622(15) 0.0317(8) Uani 0.420(7) 1 d P . .
Cl12 Cl 1.07226(18) 0.54585(16) 0.32622(15) 0.0317(8) Uani 0.58 1 d P . .
Br13 Br 0.63685(16) 0.82921(15) 0.17025(17) 0.0362(9) Uani 0.452(7) 1 d P . .
Cl13 Cl 0.63685(16) 0.82921(15) 0.17025(17) 0.0362(9) Uani 0.55 1 d P . .
Br14 Br 1.1804(2) 0.78065(18) -0.16470(16) 0.0427(10) Uani 0.458(7) 1 d P . .
Cl14 Cl 1.1804(2) 0.78065(18) -0.16470(16) 0.0427(10) Uani 0.54 1 d P . .
Br15 Br 0.0486(2) 0.99876(19) 0.2355(2) 0.0358(11) Uani 0.228(7) 1 d P . .
Cl15 Cl 0.0486(2) 0.99876(19) 0.2355(2) 0.0358(11) Uani 0.77 1 d P . .
Br16 Br 0.85285(18) 0.48614(17) 0.27331(17) 0.0325(9) Uani 0.321(6) 1 d P . .
Cl16 Cl 0.85285(18) 0.48614(17) 0.27331(17) 0.0325(9) Uani 0.68 1 d P . .
Br17 Br 1.3776(2) 0.43870(17) -0.06166(19) 0.0416(10) Uani 0.351(7) 1 d P . .
Cl17 Cl 1.3776(2) 0.43870(17) -0.06166(19) 0.0416(10) Uani 0.65 1 d P . .
Br18 Br 0.2739(2) 0.65868(17) 0.34255(18) 0.0400(10) Uani 0.395(7) 1 d P . .
Cl18 Cl 0.2739(2) 0.65868(17) 0.34255(18) 0.0400(10) Uani 0.61 1 d P . .
W7 W 0.64688(4) 0.50116(3) 0.40557(4) 0.01828(12) Uani 1 1 d . . .
W8 W 0.40382(4) 0.56207(3) 0.43261(4) 0.01871(12) Uani 1 1 d . . .
W9 W 0.51847(4) 0.38247(3) 0.44766(4) 0.01846(12) Uani 1 1 d . . .
Br19 Br 0.56766(12) 0.44695(10) 0.28765(10) 0.0269(6) Uani 0.851(6) 1 d P . .
Cl19 Cl 0.56766(12) 0.44695(10) 0.28765(10) 0.0269(6) Uani 0.15 1 d P . .
Br20 Br 0.24333(11) 0.67739(10) 0.57798(11) 0.0251(6) Uani 0.786(6) 1 d P . .
Cl20 Cl 0.24333(11) 0.67739(10) 0.57798(11) 0.0251(6) Uani 0.21 1 d P . .
Br21 Br 0.27657(11) 0.44365(10) 0.47600(11) 0.0241(6) Uani 0.809(6) 1 d P . .
Cl21 Cl 0.27657(11) 0.44365(10) 0.47600(11) 0.0241(6) Uani 0.19 1 d P . .
Br22 Br 0.53230(12) 0.67953(10) 0.39086(11) 0.0279(6) Uani 0.818(6) 1 d P . .
Cl22 Cl 0.53230(12) 0.67953(10) 0.39086(11) 0.0279(6) Uani 0.18 1 d P . .
Br23 Br 0.56963(19) 0.21669(17) 0.37286(19) 0.0324(10) Uani 0.280(6) 1 d P . .
Cl23 Cl 0.56963(19) 0.21669(17) 0.37286(19) 0.0324(10) Uani 0.72 1 d P . .
W10 W 0.45290(4) 0.98843(3) 0.24380(4) 0.01999(12) Uani 1 1 d . . .
W11 W 0.20913(4) 1.05050(4) 0.27306(4) 0.02005(12) Uani 1 1 d . . .
W12 W 0.28433(4) 1.04468(4) 0.41057(4) 0.02054(12) Uani 1 1 d . . .
W13 W 0.42554(4) 1.14840(4) 0.32856(4) 0.02041(13) Uani 1 1 d . . .
W14 W 0.35004(4) 1.15292(4) 0.19055(4) 0.02033(13) Uani 1 1 d . . .
W15 W 0.18326(4) 1.21049(4) 0.35901(4) 0.01979(12) Uani 1 1 d . . .
Br24 Br 0.31067(14) 0.88739(11) 0.32520(13) 0.0274(7) Uani 0.654(6) 1 d P . .
Cl24 Cl 0.31067(14) 0.88739(11) 0.32520(13) 0.0274(7) Uani 0.35 1 d P . .
Br25 Br 0.52714(13) 0.98433(11) 0.38020(11) 0.0264(6) Uani 0.719(6) 1 d P . .
Cl25 Cl 0.52714(13) 0.98433(11) 0.38020(11) 0.0264(6) Uani 0.28 1 d P . .
Br26 Br 0.58952(12) 1.09315(11) 0.16191(12) 0.0271(6) Uani 0.692(6) 1 d P . .
Cl26 Cl 0.58952(12) 1.09315(11) 0.16191(12) 0.0271(6) Uani 0.31 1 d P . .
Br27 Br 0.37638(12) 0.99088(11) 0.10817(11) 0.0288(6) Uani 0.796(6) 1 d P . .
Cl27 Cl 0.37638(12) 0.99088(11) 0.10817(11) 0.0288(6) Uani 0.20 1 d P . .
Br28 Br 0.04077(12) 1.10817(11) 0.43872(11) 0.0293(6) Uani 0.815(6) 1 d P . .
Cl28 Cl 0.04077(12) 1.10817(11) 0.43872(11) 0.0293(6) Uani 0.19 1 d P . .
Br29 Br 0.26423(16) 1.20079(14) 0.49180(14) 0.0299(8) Uani 0.505(6) 1 d P . .
Cl29 Cl 0.26423(16) 1.20079(14) 0.49180(14) 0.0299(8) Uani 0.49 1 d P . .
Br30 Br 0.32758(14) 1.30979(12) 0.27391(12) 0.0285(7) Uani 0.668(6) 1 d P . .
Cl30 Cl 0.32758(14) 1.30979(12) 0.27391(12) 0.0285(7) Uani 0.33 1 d P . .
Br31 Br 0.10476(13) 1.21629(11) 0.22480(11) 0.0266(6) Uani 0.735(6) 1 d P . .
Cl31 Cl 0.10476(13) 1.21629(11) 0.22480(11) 0.0266(6) Uani 0.27 1 d P . .
Br32 Br 0.2337(2) 0.97115(19) 0.55609(17) 0.0437(10) Uani 0.418(7) 1 d P . .
Cl32 Cl 0.2337(2) 0.97115(19) 0.55609(17) 0.0437(10) Uani 0.58 1 d P . .
Br33 Br 0.3953(2) 1.22297(17) 0.04317(16) 0.0442(10) Uani 0.467(7) 1 d P . .
Cl33 Cl 0.3953(2) 1.22297(17) 0.04317(16) 0.0442(10) Uani 0.53 1 d P . .
Br34 Br 0.01321(19) 1.36054(17) 0.44353(19) 0.0355(10) Uani 0.302(7) 1 d P . .
Cl34 Cl 0.01321(19) 1.36054(17) 0.44353(19) 0.0355(10) Uani 0.70 1 d P . .

loop_
_atom_site_aniso_label
_atom_site_aniso_U_11
_atom_site_aniso_U_22
_atom_site_aniso_U_33
_atom_site_aniso_U_23
_atom_site_aniso_U_13
_atom_site_aniso_U_12
W1 0.0147(2) 0.0192(2) 0.0225(3) -0.0010(2) -0.00661(19) -0.00443(18)
W2 0.0208(2) 0.0230(3) 0.0211(3) 0.0030(2) -0.0062(2) -0.0084(2)
W3 0.0159(2) 0.0173(2) 0.0252(3) 0.0006(2) -0.0078(2) -0.00562(18)
W4 0.0158(2) 0.0193(3) 0.0211(3) 0.0016(2) -0.00482(19) -0.00707(18)
W5 0.0154(2) 0.0189(2) 0.0260(3) -0.0010(2) -0.0028(2) -0.00442(19)
W6 0.0170(2) 0.0208(3) 0.0250(3) 0.0033(2) -0.0089(2) -0.00699(19)
C1 0.010(5) 0.019(6) 0.019(6) -0.003(5) -0.011(5) 0.002(4)
Br1 0.0318(12) 0.0378(15) 0.0302(14) 0.0078(11) -0.0145(10) -0.0110(9)
Cl1 0.0318(12) 0.0378(15) 0.0302(14) 0.0078(11) -0.0145(10) -0.0110(9)
Br2 0.0370(14) 0.0316(15) 0.0401(17) 0.0082(11) -0.0136(11) -0.0145(10)
Cl2 0.0370(14) 0.0316(15) 0.0401(17) 0.0082(11) -0.0136(11) -0.0145(10)
Br3 0.0209(12) 0.0273(14) 0.0467(17) -0.0051(11) -0.0158(10) -0.0033(9)
Cl3 0.0209(12) 0.0273(14) 0.0467(17) -0.0051(11) -0.0158(10) -0.0033(9)
Br4 0.0237(13) 0.0253(15) 0.0290(16) -0.0014(11) -0.0078(11) -0.0079(10)
Cl4 0.0237(13) 0.0253(15) 0.0290(16) -0.0014(11) -0.0078(11) -0.0079(10)
Br5 0.0295(15) 0.0282(17) 0.0285(17) -0.0032(12) -0.0058(12) -0.0095(11)
Cl5 0.0295(15) 0.0282(17) 0.0285(17) -0.0032(12) -0.0058(12) -0.0095(11)
Br6 0.0235(13) 0.0228(14) 0.0323(16) 0.0005(11) -0.0061(10) -0.0056(9)
Cl6 0.0235(13) 0.0228(14) 0.0323(16) 0.0005(11) -0.0061(10) -0.0056(9)
Br7 0.0254(13) 0.0220(14) 0.0366(17) 0.0021(11) -0.0169(11) -0.0077(10)
Cl7 0.0254(13) 0.0220(14) 0.0366(17) 0.0021(11) -0.0169(11) -0.0077(10)
Br8 0.0230(13) 0.0275(15) 0.0276(16) 0.0008(11) -0.0087(10) -0.0081(10)
Cl8 0.0230(13) 0.0275(15) 0.0276(16) 0.0008(11) -0.0087(10) -0.0081(10)
Br9 0.0260(15) 0.0303(17) 0.0274(17) 0.0002(12) -0.0064(11) -0.0111(11)
Cl9 0.0260(15) 0.0303(17) 0.0274(17) 0.0002(12) -0.0064(11) -0.0111(11)
Br10 0.0242(12) 0.0258(13) 0.0357(15) -0.0004(10) -0.0039(9) -0.0102(9)
Cl10 0.0242(12) 0.0258(13) 0.0357(15) -0.0004(10) -0.0039(9) -0.0102(9)
Br11 0.0238(12) 0.0330(14) 0.0451(16) 0.0017(11) -0.0131(10) -0.0057(9)
Cl11 0.0238(12) 0.0330(14) 0.0451(16) 0.0017(11) -0.0131(10) -0.0057(9)
Br12 0.0326(12) 0.0359(14) 0.0333(13) 0.0085(10) -0.0154(9) -0.0171(9)
Cl12 0.0326(12) 0.0359(14) 0.0333(13) 0.0085(10) -0.0154(9) -0.0171(9)
Br13 0.0207(10) 0.0308(13) 0.0504(16) -0.0078(10) -0.0145(9) 0.0021(8)
Cl13 0.0207(10) 0.0308(13) 0.0504(16) -0.0078(10) -0.0145(9) 0.0021(8)
Br14 0.0451(14) 0.0490(16) 0.0298(14) 0.0065(11) -0.0075(10) -0.0178(11)
Cl14 0.0451(14) 0.0490(16) 0.0298(14) 0.0065(11) -0.0075(10) -0.0178(11)
Br15 0.0299(14) 0.0316(16) 0.0497(19) -0.0035(13) -0.0166(12) -0.0130(11)
Cl15 0.0299(14) 0.0316(16) 0.0497(19) -0.0035(13) -0.0166(12) -0.0130(11)
Br16 0.0264(12) 0.0390(15) 0.0299(14) 0.0031(11) -0.0017(9) -0.0181(10)
Cl16 0.0264(12) 0.0390(15) 0.0299(14) 0.0031(11) -0.0017(9) -0.0181(10)
Br17 0.0302(13) 0.0333(15) 0.0473(17) -0.0027(12) -0.0012(11) -0.0074(10)
Cl17 0.0302(13) 0.0333(15) 0.0473(17) -0.0027(12) -0.0012(11) -0.0074(10)
Br18 0.0477(14) 0.0401(15) 0.0481(16) 0.0137(12) -0.0348(12) -0.0164(10)
Cl18 0.0477(14) 0.0401(15) 0.0481(16) 0.0137(12) -0.0348(12) -0.0164(10)
W7 0.0138(2) 0.0191(2) 0.0213(3) 0.0011(2) -0.00516(19) -0.00628(18)
W8 0.0154(2) 0.0188(3) 0.0227(3) 0.0024(2) -0.00786(19) -0.00589(18)
W9 0.0147(2) 0.0176(2) 0.0230(3) 0.0001(2) -0.00661(19) -0.00579(18)
Br19 0.0255(8) 0.0305(9) 0.0243(8) 0.0000(6) -0.0092(6) -0.0088(6)
Cl19 0.0255(8) 0.0305(9) 0.0243(8) 0.0000(6) -0.0092(6) -0.0088(6)
Br20 0.0180(7) 0.0233(9) 0.0320(9) -0.0011(6) -0.0082(6) -0.0052(5)
Cl20 0.0180(7) 0.0233(9) 0.0320(9) -0.0011(6) -0.0082(6) -0.0052(5)
Br21 0.0183(7) 0.0235(8) 0.0318(9) 0.0000(6) -0.0101(6) -0.0078(5)
Cl21 0.0183(7) 0.0235(8) 0.0318(9) 0.0000(6) -0.0101(6) -0.0078(5)
Br22 0.0242(8) 0.0260(9) 0.0352(10) 0.0080(7) -0.0109(6) -0.0111(6)
Cl22 0.0242(8) 0.0260(9) 0.0352(10) 0.0080(7) -0.0109(6) -0.0111(6)
Br23 0.0280(13) 0.0262(14) 0.0462(17) -0.0043(11) -0.0151(11) -0.0113(9)
Cl23 0.0280(13) 0.0262(14) 0.0462(17) -0.0043(11) -0.0151(11) -0.0113(9)
W10 0.0166(2) 0.0184(2) 0.0237(3) -0.0008(2) -0.0075(2) -0.00416(18)
W11 0.0172(2) 0.0195(3) 0.0240(3) -0.0005(2) -0.0083(2) -0.00591(19)
W12 0.0187(2) 0.0220(3) 0.0221(3) 0.0026(2) -0.0078(2) -0.00815(19)
W13 0.0171(2) 0.0207(3) 0.0232(3) -0.0005(2) -0.0067(2) -0.00688(19)
W14 0.0184(2) 0.0196(3) 0.0208(3) 0.0007(2) -0.0057(2) -0.00524(19)
W15 0.0157(2) 0.0200(3) 0.0215(3) -0.0016(2) -0.00531(19) -0.00486(18)
Br24 0.0277(9) 0.0216(10) 0.0378(11) 0.0040(7) -0.0158(7) -0.0108(6)
Cl24 0.0277(9) 0.0216(10) 0.0378(11) 0.0040(7) -0.0158(7) -0.0108(6)
Br25 0.0238(8) 0.0292(10) 0.0284(10) 0.0033(7) -0.0125(6) -0.0086(6)
Cl25 0.0238(8) 0.0292(10) 0.0284(10) 0.0033(7) -0.0125(6) -0.0086(6)
Br26 0.0179(8) 0.0279(10) 0.0305(10) 0.0000(7) -0.0048(6) -0.0060(6)
Cl26 0.0179(8) 0.0279(10) 0.0305(10) 0.0000(7) -0.0048(6) -0.0060(6)
Br27 0.0269(8) 0.0290(9) 0.0280(9) -0.0036(7) -0.0088(6) -0.0073(6)
Cl27 0.0269(8) 0.0290(9) 0.0280(9) -0.0036(7) -0.0088(6) -0.0073(6)
Br28 0.0223(8) 0.0329(10) 0.0315(10) 0.0013(7) -0.0074(6) -0.0106(6)
Cl28 0.0223(8) 0.0329(10) 0.0315(10) 0.0013(7) -0.0074(6) -0.0106(6)
Br29 0.0271(10) 0.0340(12) 0.0267(12) -0.0017(9) -0.0065(8) -0.0116(8)
Cl29 0.0271(10) 0.0340(12) 0.0267(12) -0.0017(9) -0.0065(8) -0.0116(8)
Br30 0.0269(9) 0.0250(10) 0.0321(11) 0.0019(7) -0.0094(7) -0.0086(6)
Cl30 0.0269(9) 0.0250(10) 0.0321(11) 0.0019(7) -0.0094(7) -0.0086(6)
Br31 0.0245(8) 0.0263(9) 0.0288(10) 0.0007(7) -0.0131(7) -0.0047(6)
Cl31 0.0245(8) 0.0263(9) 0.0288(10) 0.0007(7) -0.0131(7) -0.0047(6)
Br32 0.0421(14) 0.0554(17) 0.0369(15) 0.0159(12) -0.0160(11) -0.0202(11)
Cl32 0.0421(14) 0.0554(17) 0.0369(15) 0.0159(12) -0.0160(11) -0.0202(11)
Br33 0.0493(14) 0.0413(14) 0.0325(14) 0.0089(10) -0.0109(10) -0.0086(10)
Cl33 0.0493(14) 0.0413(14) 0.0325(14) 0.0089(10) -0.0109(10) -0.0086(10)
Br34 0.0218(12) 0.0299(15) 0.0440(17) -0.0047(11) -0.0065(10) -0.0010(9)
Cl34 0.0218(12) 0.0299(15) 0.0440(17) -0.0047(11) -0.0065(10) -0.0010(9)

loop_
_atom_type_symbol
_atom_type_description
_atom_type_scat_dispersion_real
_atom_type_scat_dispersion_imag
_atom_type_scat_source
W W -0.8490 6.8722 'International Tables Vol C Tables 4.2.6.8 and 6.1.1.4'
Br Br -0.2901 2.4595 'International Tables Vol C Tables 4.2.6.8 and 6.1.1.4'
Cl Cl 0.1484 0.1585 'International Tables Vol C Tables 4.2.6.8 and 6.1.1.4'
C C 0.0033 0.0016 'International Tables Vol C Tables 4.2.6.8 and 6.1.1.4'

loop_
_geom_angle_atom_site_label_1
_geom_angle_atom_site_label_2
_geom_angle_atom_site_label_3
_geom_angle
_geom_angle_site_symmetry_1
_geom_angle_site_symmetry_3
_geom_angle_publ_flag
C1 W1 Br3 108.8(3) . . ?
C1 W1 Br1 109.5(3) . . ?
Br3 W1 Br1 87.81(9) . . ?
C1 W1 Br9 84.7(3) . . ?
Br3 W1 Br9 93.67(10) . . ?
Br1 W1 Br9 164.51(8) . . ?
C1 W1 Br4 84.7(3) . . ?
Br3 W1 Br4 164.58(7) . . ?
Br1 W1 Br4 94.61(9) . . ?
Br9 W1 Br4 80.02(10) . . ?
C1 W1 Br13 159.7(3) . . ?
Br3 W1 Br13 87.68(7) . . ?
Br1 W1 Br13 82.18(8) . . ?
Br9 W1 Br13 82.47(8) . . ?
Br4 W1 Br13 77.60(7) . . ?
C1 W1 W3 52.0(3) . . ?
Br3 W1 W3 57.25(5) . . ?
Br1 W1 W3 99.55(6) . . ?
Br9 W1 W3 94.18(7) . . ?
Br4 W1 W3 136.76(6) . . ?
Br13 W1 W3 144.60(5) . . ?
C1 W1 W2 52.2(3) . . ?
Br3 W1 W2 99.24(7) . . ?
Br1 W1 W2 57.71(5) . . ?
Br9 W1 W2 136.82(6) . . ?
Br4 W1 W2 94.90(6) . . ?
Br13 W1 W2 138.70(6) . . ?
W3 W1 W2 60.70(2) . . ?
C1 W1 W4 45.3(3) . . ?
Br3 W1 W4 132.52(7) . . ?
Br1 W1 W4 134.23(6) . . ?
Br9 W1 W4 52.45(6) . . ?
Br4 W1 W4 53.03(6) . . ?
Br13 W1 W4 114.67(6) . . ?
W3 W1 W4 89.55(3) . . ?
W2 W1 W4 90.30(3) . . ?
C1 W2 Br5 84.1(3) . . ?
C1 W2 Br2 106.9(3) . . ?
Br5 W2 Br2 167.34(9) . . ?
C1 W2 Br1 107.6(3) . . ?
Br5 W2 Br1 94.05(9) . . ?
Br2 W2 Br1 88.77(8) . . ?
C1 W2 Br14 164.2(3) . . ?
Br5 W2 Br14 83.82(10) . . ?
Br2 W2 Br14 84.25(9) . . ?
Br1 W2 Br14 83.31(8) . . ?
C1 W2 Br6 84.4(2) . . ?
Br5 W2 Br6 81.74(9) . . ?
Br2 W2 Br6 92.77(8) . . ?
Br1 W2 Br6 166.88(9) . . ?
Br14 W2 Br6 83.88(8) . . ?
C1 W2 W1 51.5(2) . . ?
Br5 W2 W1 93.71(7) . . ?
Br2 W2 W1 98.13(6) . . ?
Br1 W2 W1 56.53(6) . . ?
Br14 W2 W1 139.56(6) . . ?
Br6 W2 W1 135.87(7) . . ?
C1 W2 W3 51.2(3) . . ?
Br5 W2 W3 135.18(8) . . ?
Br2 W2 W3 56.30(7) . . ?
Br1 W2 W3 97.53(6) . . ?
Br14 W2 W3 140.43(7) . . ?
Br6 W2 W3 94.15(7) . . ?
W1 W2 W3 59.06(3) . . ?
C1 W2 W5 45.6(3) . . ?
Br5 W2 W5 52.47(7) . . ?
Br2 W2 W5 131.70(6) . . ?
Br1 W2 W5 132.71(6) . . ?
Br14 W2 W5 118.67(6) . . ?
Br6 W2 W5 53.02(6) . . ?
W1 W2 W5 89.69(3) . . ?
W3 W2 W5 89.69(3) . . ?
C1 W3 Br2 108.4(3) . . ?
C1 W3 Br3 109.0(3) . . ?
Br2 W3 Br3 88.88(9) . . ?
C1 W3 Br8 85.8(3) . . ?
Br2 W3 Br8 163.48(9) . . ?
Br3 W3 Br8 94.43(9) . . ?
C1 W3 Br7 84.6(3) . . ?
Br2 W3 Br7 91.77(9) . . ?
Br3 W3 Br7 165.43(9) . . ?
Br8 W3 Br7 81.01(8) . . ?
C1 W3 Cl15 167.2(3) . 1_655 ?
Br2 W3 Cl15 82.37(10) . 1_655 ?
Br3 W3 Cl15 77.39(8) . 1_655 ?
Br8 W3 Cl15 82.58(10) . 1_655 ?
Br7 W3 Cl15 88.27(8) . 1_655 ?
C1 W3 Br15 167.2(3) . 1_655 ?
Br2 W3 Br15 82.37(10) . 1_655 ?
Br3 W3 Br15 77.39(8) . 1_655 ?
Br8 W3 Br15 82.58(10) . 1_655 ?
Br7 W3 Br15 88.27(8) . 1_655 ?
Cl15 W3 Br15 0.00(5) 1_655 1_655 ?
C1 W3 W1 52.2(3) . . ?
Br2 W3 W1 99.53(7) . . ?
Br3 W3 W1 57.24(6) . . ?
Br8 W3 W1 95.85(7) . . ?
Br7 W3 W1 136.74(6) . . ?
Cl15 W3 W1 134.42(6) 1_655 . ?
Br15 W3 W1 134.42(6) 1_655 . ?
C1 W3 W2 52.0(3) . . ?
Br2 W3 W2 57.05(7) . . ?
Br3 W3 W2 98.90(7) . . ?
Br8 W3 W2 137.78(7) . . ?
Br7 W3 W2 93.65(7) . . ?
Cl15 W3 W2 139.41(8) 1_655 . ?
Br15 W3 W2 139.41(8) 1_655 . ?
W1 W3 W2 60.24(3) . . ?
C1 W3 W6 45.6(3) . . ?
Br2 W3 W6 132.53(6) . . ?
Br3 W3 W6 133.18(7) . . ?
Br8 W3 W6 52.94(6) . . ?
Br7 W3 W6 53.57(6) . . ?
Cl15 W3 W6 121.94(7) 1_655 . ?
Br15 W3 W6 121.94(7) 1_655 . ?
W1 W3 W6 90.19(3) . . ?
W2 W3 W6 90.36(3) . . ?
C1 W4 Br10 109.1(3) . . ?
C1 W4 Br12 109.2(3) . . ?
Br10 W4 Br12 87.63(8) . . ?
C1 W4 Br9 85.0(3) . . ?
Br10 W4 Br9 164.71(9) . . ?
Br12 W4 Br9 93.47(9) . . ?
C1 W4 Br4 84.5(3) . . ?
Br10 W4 Br4 95.29(8) . . ?
Br12 W4 Br4 164.22(8) . . ?
Br9 W4 Br4 79.69(9) . . ?
C1 W4 Br16 165.1(3) . . ?
Br10 W4 Br16 78.28(7) . . ?
Br12 W4 Br16 83.52(8) . . ?
Br9 W4 Br16 86.68(9) . . ?
Br4 W4 Br16 81.90(8) . . ?
C1 W4 W6 52.2(3) . . ?
Br10 W4 W6 98.61(6) . . ?
Br12 W4 W6 57.55(5) . . ?
Br9 W4 W6 94.82(7) . . ?
Br4 W4 W6 136.70(7) . . ?
Br16 W4 W6 141.07(6) . . ?
C1 W4 W5 52.0(3) . . ?
Br10 W4 W5 57.35(6) . . ?
Br12 W4 W5 100.28(5) . . ?
Br9 W4 W5 136.98(7) . . ?
Br4 W4 W5 94.31(6) . . ?
Br16 W4 W5 135.04(6) . . ?
W6 W4 W5 60.94(3) . . ?
C1 W4 W1 45.6(2) . . ?
Br10 W4 W1 134.30(6) . . ?
Br12 W4 W1 132.77(6) . . ?
Br9 W4 W1 52.49(7) . . ?
Br4 W4 W1 52.47(6) . . ?
Br16 W4 W1 119.99(5) . . ?
W6 W4 W1 90.16(3) . . ?
W5 W4 W1 90.14(3) . . ?
C1 W5 Br11 107.3(3) . . ?
C1 W5 Br10 107.6(3) . . ?
Br11 W5 Br10 85.48(8) . . ?
C1 W5 Br17 162.6(3) . . ?
Br11 W5 Br17 86.21(9) . . ?
Br10 W5 Br17 83.92(8) . . ?
C1 W5 Br5 83.5(3) . . ?
Br11 W5 Br5 168.01(8) . . ?
Br10 W5 Br5 96.50(9) . . ?
Br17 W5 Br5 82.26(9) . . ?
C1 W5 Br6 84.4(3) . . ?
Br11 W5 Br6 94.59(8) . . ?
Br10 W5 Br6 167.50(8) . . ?
Br17 W5 Br6 83.61(8) . . ?
Br5 W5 Br6 80.92(9) . . ?
C1 W5 W4 51.2(3) . . ?
Br11 W5 W4 96.73(6) . . ?
Br10 W5 W4 56.66(5) . . ?
Br17 W5 W4 139.90(7) . . ?
Br5 W5 W4 94.21(6) . . ?
Br6 W5 W4 135.52(6) . . ?
C1 W5 W6 51.0(3) . . ?
Br11 W5 W6 56.63(6) . . ?
Br10 W5 W6 96.52(6) . . ?
Br17 W5 W6 142.53(7) . . ?
Br5 W5 W6 134.44(6) . . ?
Br6 W5 W6 93.91(7) . . ?
W4 W5 W6 58.69(3) . . ?
C1 W5 W2 45.8(3) . . ?
Br11 W5 W2 133.20(6) . . ?
Br10 W5 W2 133.99(5) . . ?
Br17 W5 W2 116.87(7) . . ?
Br5 W5 W2 51.51(7) . . ?
Br6 W5 W2 52.74(5) . . ?
W4 W5 W2 89.87(3) . . ?
W6 W5 W2 89.59(3) . . ?
C1 W6 Br11 108.3(3) . . ?
C1 W6 Br12 109.6(3) . . ?
Br11 W6 Br12 87.80(8) . . ?
C1 W6 Br8 85.9(3) . . ?
Br11 W6 Br8 164.53(9) . . ?
Br12 W6 Br8 93.25(8) . . ?
C1 W6 Br7 84.4(3) . . ?
Br11 W6 Br7 94.26(8) . . ?
Br12 W6 Br7 164.50(9) . . ?
Br8 W6 Br7 80.74(8) . . ?
C1 W6 W4 52.1(3) . . ?
Br11 W6 W4 98.08(6) . . ?
Br12 W6 W4 57.97(5) . . ?
Br8 W6 W4 95.53(6) . . ?
Br7 W6 W4 136.49(6) . . ?
C1 W6 Cl18 160.0(3) . 1_655 ?
Br11 W6 Cl18 85.89(8) . 1_655 ?
Br12 W6 Cl18 84.41(8) . 1_655 ?
Br8 W6 Cl18 78.86(8) . 1_655 ?
Br7 W6 Cl18 80.43(8) . 1_655 ?
W4 W6 Cl18 141.78(6) . 1_655 ?
C1 W6 Br18 160.0(3) . 1_655 ?
Br11 W6 Br18 85.89(8) . 1_655 ?
Br12 W6 Br18 84.41(8) . 1_655 ?
Br8 W6 Br18 78.86(8) . 1_655 ?
Br7 W6 Br18 80.43(8) . 1_655 ?
W4 W6 Br18 141.78(6) . 1_655 ?
Cl18 W6 Br18 0.00(6) 1_655 1_655 ?
C1 W6 W5 51.8(3) . . ?
Br11 W6 W5 56.85(7) . . ?
Br12 W6 W5 100.15(6) . . ?
Br8 W6 W5 137.69(7) . . ?
Br7 W6 W5 93.79(7) . . ?
W4 W6 W5 60.36(3) . . ?
Cl18 W6 W5 141.95(6) 1_655 . ?
Br18 W6 W5 141.95(6) 1_655 . ?
C1 W6 W3 45.8(3) . . ?
Br11 W6 W3 134.04(7) . . ?
Br12 W6 W3 132.77(5) . . ?
Br8 W6 W3 52.94(6) . . ?
Br7 W6 W3 53.15(5) . . ?
W4 W6 W3 90.10(3) . . ?
Cl18 W6 W3 114.24(6) 1_655 . ?
Br18 W6 W3 114.24(6) 1_655 . ?
W5 W6 W3 90.36(3) . . ?
W4 C1 W6 75.7(4) . . ?
W4 C1 W3 137.0(6) . . ?
W6 C1 W3 88.6(5) . . ?
W4 C1 W1 89.1(4) . . ?
W6 C1 W1 137.5(6) . . ?
W3 C1 W1 75.8(3) . . ?
W4 C1 W5 76.8(4) . . ?
W6 C1 W5 77.2(3) . . ?
W3 C1 W5 138.9(5) . . ?
W1 C1 W5 138.1(6) . . ?
W4 C1 W2 138.8(6) . . ?
W6 C1 W2 138.6(5) . . ?
W3 C1 W2 76.9(4) . . ?
W1 C1 W2 76.4(4) . . ?
W5 C1 W2 88.6(4) . . ?
W1 Br1 W2 65.76(6) . . ?
W3 Br2 W2 66.65(7) . . ?
W1 Br3 W3 65.52(6) . . ?
W1 Br4 W4 74.50(8) . . ?
W2 Br5 W5 76.02(9) . . ?
W2 Br6 W5 74.24(7) . . ?
W3 Br7 W6 73.27(7) . . ?
W3 Br8 W6 74.13(8) . . ?
W4 Br9 W1 75.06(8) . . ?
W4 Br10 W5 65.98(6) . . ?
W6 Br11 W5 66.52(6) . . ?
W6 Br12 W4 64.48(6) . . ?
W10 Br13 W1 129.40(9) . . ?
W11 Br15 W3 134.39(10) . 1_455 ?
W7 Br16 W4 138.48(10) . . ?
W8 Br18 W6 146.02(11) . 1_455 ?
Br16 W7 Cl20 86.06(7) . 2_666 ?
Br16 W7 Br20 86.06(7) . 2_666 ?
Cl20 W7 Br20 0.00(8) 2_666 2_666 ?
Br16 W7 Cl21 92.60(7) . 2_666 ?
Cl20 W7 Cl21 90.39(5) 2_666 2_666 ?
Br20 W7 Cl21 90.39(5) 2_666 2_666 ?
Br16 W7 Br21 92.60(7) . 2_666 ?
Cl20 W7 Br21 90.39(5) 2_666 2_666 ?
Br20 W7 Br21 90.39(5) 2_666 2_666 ?
Cl21 W7 Br21 0.00(7) 2_666 2_666 ?
Br16 W7 Br22 95.05(7) . . ?
Cl20 W7 Br22 178.80(5) 2_666 . ?
Br20 W7 Br22 178.80(5) 2_666 . ?
Cl21 W7 Br22 90.02(5) 2_666 . ?
Br21 W7 Br22 90.02(5) 2_666 . ?
Br16 W7 Br19 87.88(7) . . ?
Cl20 W7 Br19 89.99(5) 2_666 . ?
Br20 W7 Br19 89.99(5) 2_666 . ?
Cl21 W7 Br19 179.41(4) 2_666 . ?
Br21 W7 Br19 179.41(4) 2_666 . ?
Br22 W7 Br19 89.59(5) . . ?
Br16 W7 W9 129.77(6) . . ?
Cl20 W7 W9 59.13(4) 2_666 . ?
Br20 W7 W9 59.13(4) 2_666 . ?
Cl21 W7 W9 120.05(4) 2_666 . ?
Br21 W7 W9 120.05(4) 2_666 . ?
Br22 W7 W9 119.72(4) . . ?
Br19 W7 W9 59.81(4) . . ?
Br16 W7 W8 133.08(6) . 2_666 ?
Cl20 W7 W8 59.53(4) 2_666 2_666 ?
Br20 W7 W8 59.53(4) 2_666 2_666 ?
Cl21 W7 W8 59.80(4) 2_666 2_666 ?
Br21 W7 W8 59.80(4) 2_666 2_666 ?
Br22 W7 W8 119.79(5) . 2_666 ?
Br19 W7 W8 120.06(4) . 2_666 ?
W9 W7 W8 60.25(3) . 2_666 ?
Br16 W7 W8 136.32(6) . . ?
Cl20 W7 W8 119.15(4) 2_666 . ?
Br20 W7 W8 119.15(4) 2_666 . ?
Cl21 W7 W8 119.92(4) 2_666 . ?
Br21 W7 W8 119.92(4) 2_666 . ?
Br22 W7 W8 59.69(4) . . ?
Br19 W7 W8 59.50(4) . . ?
W9 W7 W8 60.02(2) . . ?
W8 W7 W8 90.16(3) 2_666 . ?
Br16 W7 W9 140.10(6) . 2_666 ?
Cl20 W7 W9 119.42(5) 2_666 2_666 ?
Br20 W7 W9 119.42(5) 2_666 2_666 ?
Cl21 W7 W9 59.80(3) 2_666 2_666 ?
Br21 W7 W9 59.80(3) 2_666 2_666 ?
Br22 W7 W9 59.89(4) . 2_666 ?
Br19 W7 W9 119.61(4) . 2_666 ?
W9 W7 W9 90.09(3) . 2_666 ?
W8 W7 W9 59.90(3) 2_666 2_666 ?
W8 W7 W9 60.12(3) . 2_666 ?
Br18 W8 Br20 88.61(7) . . ?
Br18 W8 Br19 92.03(7) . . ?
Br20 W8 Br19 179.03(5) . . ?
Br18 W8 Br22 86.74(7) . . ?
Br20 W8 Br22 89.37(5) . . ?
Br19 W8 Br22 89.94(5) . . ?
Br18 W8 Br21 94.00(7) . . ?
Br20 W8 Br21 90.47(5) . . ?
Br19 W8 Br21 90.21(5) . . ?
Br22 W8 Br21 179.24(5) . . ?
Br18 W8 W9 138.93(7) . . ?
Br20 W8 W9 119.91(5) . . ?
Br19 W8 W9 59.92(4) . . ?
Br22 W8 W9 119.64(4) . . ?
Br21 W8 W9 59.83(3) . . ?
Br18 W8 W7 136.04(6) . 2_666 ?
Br20 W8 W7 59.80(4) . 2_666 ?
Br19 W8 W7 120.04(4) . 2_666 ?
Br22 W8 W7 119.63(5) . 2_666 ?
Br21 W8 W7 59.67(4) . 2_666 ?
W9 W8 W7 60.12(3) . 2_666 ?
Br18 W8 W7 133.84(6) . . ?
Br20 W8 W7 119.05(4) . . ?
Br19 W8 W7 60.00(4) . . ?
Br22 W8 W7 59.78(3) . . ?
Br21 W8 W7 119.69(4) . . ?
W9 W8 W7 59.86(3) . . ?
W7 W8 W7 89.84(3) 2_666 . ?
Br18 W8 W9 131.12(6) . 2_666 ?
Br20 W8 W9 59.05(4) . 2_666 ?
Br19 W8 W9 120.00(4) . 2_666 ?
Br22 W8 W9 59.88(4) . 2_666 ?
Br21 W8 W9 119.43(4) . 2_666 ?
W9 W8 W9 89.93(3) . 2_666 ?
W7 W8 W9 59.75(2) 2_666 2_666 ?
W7 W8 W9 60.00(3) . 2_666 ?
Br23 W9 Cl20 83.75(6) . 2_666 ?
Br23 W9 Br20 83.75(6) . 2_666 ?
Cl20 W9 Br20 0.00(7) 2_666 2_666 ?
Br23 W9 Br21 96.70(6) . . ?
Cl20 W9 Br21 179.21(6) 2_666 . ?
Br20 W9 Br21 179.21(6) 2_666 . ?
Br23 W9 Br19 89.94(8) . . ?
Cl20 W9 Br19 90.67(5) 2_666 . ?
Br20 W9 Br19 90.67(5) 2_666 . ?
Br21 W9 Br19 89.97(5) . . ?
Br23 W9 Cl22 90.89(8) . 2_666 ?
Cl20 W9 Cl22 89.59(5) 2_666 2_666 ?
Br20 W9 Cl22 89.59(5) 2_666 2_666 ?
Br21 W9 Cl22 89.76(5) . 2_666 ?
Br19 W9 Cl22 179.15(5) . 2_666 ?
Br23 W9 Br22 90.89(8) . 2_666 ?
Cl20 W9 Br22 89.59(5) 2_666 2_666 ?
Br20 W9 Br22 89.59(5) 2_666 2_666 ?
Br21 W9 Br22 89.76(5) . 2_666 ?
Br19 W9 Br22 179.15(5) . 2_666 ?
Cl22 W9 Br22 0.00(6) 2_666 2_666 ?
Br23 W9 W7 130.12(6) . . ?
Cl20 W9 W7 60.13(4) 2_666 . ?
Br20 W9 W7 60.13(4) 2_666 . ?
Br21 W9 W7 119.88(4) . . ?
Br19 W9 W7 59.97(4) . . ?
Cl22 W9 W7 119.53(4) 2_666 . ?
Br22 W9 W7 119.53(4) 2_666 . ?
Br23 W9 W8 138.91(6) . . ?
Cl20 W9 W8 120.24(4) 2_666 . ?
Br20 W9 W8 120.24(4) 2_666 . ?
Br21 W9 W8 59.76(4) . . ?
Br19 W9 W8 59.58(4) . . ?
Cl22 W9 W8 119.61(4) 2_666 . ?
Br22 W9 W8 119.61(4) 2_666 . ?
W7 W9 W8 60.12(2) . . ?
Br23 W9 W7 139.65(6) . 2_666 ?
Cl20 W9 W7 119.65(5) 2_666 2_666 ?
Br20 W9 W7 119.65(5) 2_666 2_666 ?
Br21 W9 W7 59.61(4) . 2_666 ?
Br19 W9 W7 119.56(4) . 2_666 ?
Cl22 W9 W7 59.63(4) 2_666 2_666 ?
Br22 W9 W7 59.63(4) 2_666 2_666 ?
W7 W9 W7 89.91(3) . 2_666 ?
W8 W9 W7 59.98(3) . 2_666 ?
Br23 W9 W8 130.64(6) . 2_666 ?
Cl20 W9 W8 59.77(4) 2_666 2_666 ?
Br20 W9 W8 59.77(4) 2_666 2_666 ?
Br21 W9 W8 119.49(4) . 2_666 ?
Br19 W9 W8 119.97(4) . 2_666 ?
Cl22 W9 W8 59.53(4) 2_666 2_666 ?
Br22 W9 W8 59.53(4) 2_666 2_666 ?
W7 W9 W8 60.00(2) . 2_666 ?
W8 W9 W8 90.07(3) . 2_666 ?
W7 W9 W8 59.88(2) 2_666 2_666 ?
W8 Br19 W9 60.50(4) . . ?
W8 Br19 W7 60.50(4) . . ?
W9 Br19 W7 60.22(4) . . ?
W9 Br20 W8 61.18(4) 2_666 . ?
W9 Br20 W7 60.75(4) 2_666 2_666 ?
W8 Br20 W7 60.67(4) . 2_666 ?
W7 Br21 W8 60.53(4) 2_666 . ?
W7 Br21 W9 60.59(4) 2_666 . ?
W8 Br21 W9 60.41(4) . . ?
W8 Br22 W7 60.52(4) . . ?
W8 Br22 W9 60.59(4) . 2_666 ?
W7 Br22 W9 60.49(4) . 2_666 ?
W9 Br23 W13 128.86(8) . 1_545 ?
Br13 W10 Br25 88.99(7) . . ?
Br13 W10 Br24 88.00(7) . . ?
Br25 W10 Br24 90.37(6) . . ?
Br13 W10 Br26 93.33(6) . . ?
Br25 W10 Br26 90.60(6) . . ?
Br24 W10 Br26 178.37(5) . . ?
Br13 W10 Br27 90.94(7) . . ?
Br25 W10 Br27 179.12(6) . . ?
Br24 W10 Br27 88.75(6) . . ?
Br26 W10 Br27 90.28(6) . . ?
Br13 W10 W13 135.99(6) . . ?
Br25 W10 W13 59.93(4) . . ?
Br24 W10 W13 119.74(5) . . ?
Br26 W10 W13 59.75(4) . . ?
Br27 W10 W13 120.61(4) . . ?
Br13 W10 W12 132.26(6) . . ?
Br25 W10 W12 60.08(4) . . ?
Br24 W10 W12 59.45(4) . . ?
Br26 W10 W12 120.03(5) . . ?
Br27 W10 W12 119.43(4) . . ?
W13 W10 W12 60.29(3) . . ?
Br13 W10 W14 137.42(6) . . ?
Br25 W10 W14 120.21(4) . . ?
Br24 W10 W14 119.23(4) . . ?
Br26 W10 W14 59.14(4) . . ?
Br27 W10 W14 60.32(4) . . ?
W13 W10 W14 60.29(2) . . ?
W12 W10 W14 90.29(3) . . ?
Br13 W10 W11 134.03(6) . . ?
Br25 W10 W11 120.01(4) . . ?
Br24 W10 W11 59.54(4) . . ?
Br26 W10 W11 118.83(4) . . ?
Br27 W10 W11 59.52(4) . . ?
W13 W10 W11 89.88(3) . . ?
W12 W10 W11 59.93(3) . . ?
W14 W10 W11 59.69(3) . . ?
Br15 W11 Br24 95.06(8) . . ?
Br15 W11 Br27 91.34(8) . . ?
Br24 W11 Br27 89.10(6) . . ?
Br15 W11 Br28 88.18(8) . . ?
Br24 W11 Br28 90.36(6) . . ?
Br27 W11 Br28 179.24(6) . . ?
Br15 W11 Br31 85.44(7) . . ?
Br24 W11 Br31 178.60(6) . . ?
Br27 W11 Br31 92.20(6) . . ?
Br28 W11 Br31 88.34(6) . . ?
Br15 W11 W14 132.28(8) . . ?
Br24 W11 W14 119.92(4) . . ?
Br27 W11 W14 60.59(4) . . ?
Br28 W11 W14 120.15(5) . . ?
Br31 W11 W14 60.40(4) . . ?
Br15 W11 W12 136.86(8) . . ?
Br24 W11 W12 59.53(5) . . ?
Br27 W11 W12 119.75(4) . . ?
Br28 W11 W12 60.36(4) . . ?
Br31 W11 W12 119.28(5) . . ?
W14 W11 W12 90.53(3) . . ?
Br15 W11 W10 139.58(6) . . ?
Br24 W11 W10 59.80(4) . . ?
Br27 W11 W10 59.87(4) . . ?
Br28 W11 W10 120.26(4) . . ?
Br31 W11 W10 120.50(4) . . ?
W14 W11 W10 60.13(2) . . ?
W12 W11 W10 59.90(3) . . ?
Br15 W11 W15 130.67(6) . . ?
Br24 W11 W15 119.44(5) . . ?
Br27 W11 W15 120.88(5) . . ?
Br28 W11 W15 59.86(4) . . ?
Br31 W11 W15 59.38(4) . . ?
W14 W11 W15 60.30(3) . . ?
W12 W11 W15 59.91(3) . . ?
W10 W11 W15 89.67(3) . . ?
Br32 W12 Br29 91.84(8) . . ?
Br32 W12 Br24 89.26(8) . . ?
Br29 W12 Br24 178.36(6) . . ?
Br32 W12 Br25 92.25(7) . . ?
Br29 W12 Br25 88.37(6) . . ?
Br24 W12 Br25 90.38(6) . . ?
Br32 W12 W10 135.46(6) . . ?
Br29 W12 W10 118.44(5) . . ?
Br24 W12 W10 59.97(5) . . ?
Br25 W12 W10 59.57(4) . . ?
Br32 W12 W11 133.11(7) . . ?
Br29 W12 W11 120.05(5) . . ?
Br24 W12 W11 59.79(4) . . ?
Br25 W12 W11 119.74(5) . . ?
W10 W12 W11 60.17(2) . . ?
Br32 W12 W15 134.47(6) . . ?
Br29 W12 W15 59.81(5) . . ?
Br24 W12 W15 120.05(5) . . ?
Br25 W12 W15 119.10(5) . . ?
W10 W12 W15 90.03(3) . . ?
W11 W12 W15 60.26(3) . . ?
Br32 W12 Br28 88.89(7) . . ?
Br29 W12 Br28 91.17(6) . . ?
Br24 W12 Br28 90.06(6) . . ?
Br25 W12 Br28 178.78(6) . . ?
W10 W12 Br28 119.76(5) . . ?
W11 W12 Br28 59.58(4) . . ?
W15 W12 Br28 59.72(4) . . ?
Br32 W12 W13 137.16(7) . . ?
Br29 W12 W13 58.66(5) . . ?
Br24 W12 W13 119.76(5) . . ?
Br25 W12 W13 59.59(4) . . ?
W10 W12 W13 59.79(3) . . ?
W11 W12 W13 89.73(3) . . ?
W15 W12 W13 59.51(2) . . ?
Br28 W12 W13 119.22(4) . . ?
Br29 W13 Cl23 87.94(8) . 1_565 ?
Br29 W13 Br23 87.94(8) . 1_565 ?
Cl23 W13 Br23 0.00(15) 1_565 1_565 ?
Br29 W13 Br30 92.12(6) . . ?
Cl23 W13 Br30 90.59(7) 1_565 . ?
Br23 W13 Br30 90.59(7) 1_565 . ?
Br29 W13 Br26 179.34(6) . . ?
Cl23 W13 Br26 92.58(7) 1_565 . ?
Br23 W13 Br26 92.58(7) 1_565 . ?
Br30 W13 Br26 88.28(6) . . ?
Br29 W13 Br25 89.03(6) . . ?
Cl23 W13 Br25 89.64(7) 1_565 . ?
Br23 W13 Br25 89.64(7) 1_565 . ?
Br30 W13 Br25 178.84(6) . . ?
Br26 W13 Br25 90.57(6) . . ?
Br29 W13 W15 60.30(5) . . ?
Cl23 W13 W15 133.54(5) 1_565 . ?
Br23 W13 W15 133.54(5) 1_565 . ?
Br30 W13 W15 60.52(4) . . ?
Br26 W13 W15 119.50(5) . . ?
Br25 W13 W15 120.00(4) . . ?
Br29 W13 W10 119.42(6) . . ?
Cl23 W13 W10 135.93(5) 1_565 . ?
Br23 W13 W10 135.93(5) 1_565 . ?
Br30 W13 W10 119.46(5) . . ?
Br26 W13 W10 59.91(5) . . ?
Br25 W13 W10 59.72(4) . . ?
W15 W13 W10 90.47(3) . . ?
Br29 W13 W12 59.51(5) . . ?
Cl23 W13 W12 133.25(7) 1_565 . ?
Br23 W13 W12 133.25(7) 1_565 . ?
Br30 W13 W12 120.62(4) . . ?
Br26 W13 W12 119.83(5) . . ?
Br25 W13 W12 59.89(4) . . ?
W15 W13 W12 60.12(2) . . ?
W10 W13 W12 59.92(3) . . ?
Br29 W13 W14 120.68(5) . . ?
Cl23 W13 W14 136.80(7) 1_565 . ?
Br23 W13 W14 136.80(7) 1_565 . ?
Br30 W13 W14 59.43(5) . . ?
Br26 W13 W14 59.11(4) . . ?
Br25 W13 W14 119.75(5) . . ?
W15 W13 W14 60.39(3) . . ?
W10 W13 W14 60.04(3) . . ?
W12 W13 W14 89.93(3) . . ?
Br33 W14 Br26 89.71(7) . . ?
Br33 W14 Br30 90.61(8) . . ?
Br26 W14 Br30 88.65(6) . . ?
Br33 W14 W11 134.99(7) . . ?
Br26 W14 W11 120.21(5) . . ?
Br30 W14 W11 120.31(5) . . ?
Br33 W14 W10 134.55(6) . . ?
Br26 W14 W10 60.03(4) . . ?
Br30 W14 W10 119.03(5) . . ?
W11 W14 W10 60.18(2) . . ?
Br33 W14 Br31 91.40(7) . . ?
Br26 W14 Br31 178.20(6) . . ?
Br30 W14 Br31 89.92(6) . . ?
W11 W14 Br31 59.72(4) . . ?
W10 W14 Br31 119.88(5) . . ?
Br33 W14 Br27 90.45(8) . . ?
Br26 W14 Br27 90.32(6) . . ?
Br30 W14 Br27 178.52(5) . . ?
W11 W14 Br27 59.41(4) . . ?
W10 W14 Br27 59.50(4) . . ?
Br31 W14 Br27 91.09(5) . . ?
Br33 W14 W13 135.20(7) . . ?
Br26 W14 W13 59.83(5) . . ?
Br30 W14 W13 59.36(4) . . ?
W11 W14 W13 89.81(3) . . ?
W10 W14 W13 59.68(3) . . ?
Br31 W14 W13 118.45(5) . . ?
Br27 W14 W13 119.17(4) . . ?
Br33 W14 W15 135.81(6) . . ?
Br26 W14 W15 119.15(5) . . ?
Br30 W14 W15 60.12(5) . . ?
W11 W14 W15 60.18(3) . . ?
W10 W14 W15 89.64(3) . . ?
Br31 W14 W15 59.13(4) . . ?
Br27 W14 W15 119.58(5) . . ?
W13 W14 W15 59.32(2) . . ?
Br34 W15 Br29 87.24(8) . . ?
Br34 W15 Br31 93.92(8) . . ?
Br29 W15 Br31 178.76(6) . . ?
Br34 W15 W13 130.81(7) . . ?
Br29 W15 W13 58.72(4) . . ?
Br31 W15 W13 120.59(4) . . ?
Br34 W15 Br28 91.61(7) . . ?
Br29 W15 Br28 91.06(6) . . ?
Br31 W15 Br28 88.49(6) . . ?
W13 W15 Br28 120.63(4) . . ?
Br34 W15 Br30 89.67(7) . . ?
Br29 W15 Br30 90.46(6) . . ?
Br31 W15 Br30 89.96(6) . . ?
W13 W15 Br30 59.32(4) . . ?
Br28 W15 Br30 178.05(6) . . ?
Br34 W15 W12 132.93(7) . . ?
Br29 W15 W12 59.09(5) . . ?
Br31 W15 W12 119.71(4) . . ?
W13 W15 W12 60.38(3) . . ?
Br28 W15 W12 60.25(4) . . ?
Br30 W15 W12 119.68(4) . . ?
Br34 W15 W11 139.15(7) . . ?
Br29 W15 W11 118.91(5) . . ?
Br31 W15 W11 59.89(4) . . ?
W13 W15 W11 89.98(3) . . ?
Br28 W15 W11 59.62(4) . . ?
Br30 W15 W11 118.53(5) . . ?
W12 W15 W11 59.83(2) . . ?
Br34 W15 W14 136.82(7) . . ?
Br29 W15 W14 119.00(4) . . ?
Br31 W15 W14 60.30(4) . . ?
W13 W15 W14 60.29(3) . . ?
Br28 W15 W14 119.13(4) . . ?
Br30 W15 W14 59.02(4) . . ?
W12 W15 W14 90.03(3) . . ?
W11 W15 W14 59.52(3) . . ?
W12 Br24 W11 60.68(4) . . ?
W12 Br24 W10 60.57(4) . . ?
W11 Br24 W10 60.67(4) . . ?
W10 Br25 W13 60.35(4) . . ?
W10 Br25 W12 60.35(4) . . ?
W13 Br25 W12 60.52(4) . . ?
W14 Br26 W13 61.06(4) . . ?
W14 Br26 W10 60.83(4) . . ?
W13 Br26 W10 60.34(4) . . ?
W11 Br27 W10 60.61(4) . . ?
W11 Br27 W14 60.00(4) . . ?
W10 Br27 W14 60.18(4) . . ?
W11 Br28 W15 60.52(4) . . ?
W11 Br28 W12 60.05(4) . . ?
W15 Br28 W12 60.03(4) . . ?
W13 Br29 W12 61.83(5) . . ?
W13 Br29 W15 60.97(5) . . ?
W12 Br29 W15 61.10(5) . . ?
W13 Br30 W14 61.21(4) . . ?
W13 Br30 W15 60.16(4) . . ?
W14 Br30 W15 60.86(5) . . ?
W15 Br31 W11 60.73(4) . . ?
W15 Br31 W14 60.57(4) . . ?
W11 Br31 W14 59.88(4) . . ?

loop_
_geom_bond_atom_site_label_1
_geom_bond_atom_site_label_2
_geom_bond_distance
_geom_bond_site_symmetry_2
_geom_bond_publ_flag
W1 C1 2.158(9) . ?
W1 Br3 2.448(3) . ?
W1 Br1 2.453(2) . ?
W1 Br9 2.479(3) . ?
W1 Br4 2.484(3) . ?
W1 Br13 2.6402(19) . ?
W1 W3 2.6494(8) . ?
W1 W2 2.6817(10) . ?
W1 W4 3.0189(10) . ?
W2 C1 2.179(12) . ?
W2 Br5 2.452(3) . ?
W2 Br2 2.462(3) . ?
W2 Br1 2.486(2) . ?
W2 Br14 2.509(2) . ?
W2 Br6 2.514(2) . ?
W2 W3 2.6939(10) . ?
W2 W5 3.0395(10) . ?
W3 C1 2.155(12) . ?
W3 Br2 2.441(3) . ?
W3 Br3 2.448(2) . ?
W3 Br8 2.494(3) . ?
W3 Br7 2.512(2) . ?
W3 Cl15 2.571(3) 1_655 ?
W3 Br15 2.571(3) 1_655 ?
W3 W6 3.0058(10) . ?
W4 C1 2.146(13) . ?
W4 Br10 2.452(2) . ?
W4 Br12 2.476(2) . ?
W4 Br9 2.477(3) . ?
W4 Br4 2.503(3) . ?
W4 Br16 2.624(2) . ?
W4 W6 2.6356(8) . ?
W4 W5 2.6812(10) . ?
W5 C1 2.171(10) . ?
W5 Br11 2.462(2) . ?
W5 Br10 2.472(2) . ?
W5 Br17 2.473(2) . ?
W5 Br5 2.484(3) . ?
W5 Br6 2.523(3) . ?
W5 W6 2.6965(10) . ?
W6 C1 2.149(11) . ?
W6 Br11 2.455(2) . ?
W6 Br12 2.464(2) . ?
W6 Br8 2.494(3) . ?
W6 Br7 2.525(3) . ?
W6 Cl18 2.650(2) 1_655 ?
W6 Br18 2.650(2) 1_655 ?
Br13 W10 2.593(2) . ?
Br15 W11 2.540(3) . ?
Br15 W3 2.571(3) 1_455 ?
Br16 W7 2.542(2) . ?
Br18 W8 2.566(2) . ?
Br18 W6 2.650(2) 1_455 ?
W7 Cl20 2.6092(15) 2_666 ?
W7 Br20 2.6092(15) 2_666 ?
W7 Cl21 2.6093(17) 2_666 ?
W7 Br21 2.6093(17) 2_666 ?
W7 Br22 2.6126(16) . ?
W7 Br19 2.6188(17) . ?
W7 W9 2.6252(9) . ?
W7 W8 2.6318(9) 2_666 ?
W7 W8 2.6320(8) . ?
W7 W9 2.6352(12) 2_666 ?
W8 Br20 2.6020(18) . ?
W8 Br19 2.6054(18) . ?
W8 Br22 2.6102(17) . ?
W8 Br21 2.6126(16) . ?
W8 W9 2.6295(9) . ?
W8 W7 2.6318(9) 2_666 ?
W8 W9 2.6384(9) 2_666 ?
W9 Br23 2.544(3) . ?
W9 Cl20 2.5826(14) 2_666 ?
W9 Br20 2.5826(14) 2_666 ?
W9 Br21 2.6143(14) . ?
W9 Br19 2.6145(17) . ?
W9 Cl22 2.6196(18) 2_666 ?
W9 Br22 2.6196(18) 2_666 ?
W9 W7 2.6352(12) 2_666 ?
W9 W8 2.6384(9) 2_666 ?
Br20 W9 2.5826(14) 2_666 ?
Br20 W7 2.6092(15) 2_666 ?
Br21 W7 2.6093(17) 2_666 ?
Br22 W9 2.6196(18) 2_666 ?
Br23 W13 2.559(3) 1_545 ?
W10 Br25 2.6044(18) . ?
W10 Br24 2.6092(18) . ?
W10 Br26 2.6099(18) . ?
W10 Br27 2.6127(18) . ?
W10 W13 2.6211(10) . ?
W10 W12 2.6248(11) . ?
W10 W14 2.6307(9) . ?
W10 W11 2.6321(8) . ?
W11 Br24 2.6023(17) . ?
W11 Br27 2.6034(18) . ?
W11 Br28 2.6131(18) . ?
W11 Br31 2.6149(16) . ?
W11 W14 2.6190(9) . ?
W11 W12 2.6256(9) . ?
W11 W15 2.6368(10) . ?
W12 Br32 2.481(3) . ?
W12 Br29 2.575(2) . ?
W12 Br24 2.5954(19) . ?
W12 Br25 2.6178(15) . ?
W12 W15 2.6276(9) . ?
W12 Br28 2.6336(15) . ?
W12 W13 2.6345(9) . ?
W13 Br29 2.552(2) . ?
W13 Cl23 2.559(3) 1_565 ?
W13 Br23 2.559(3) 1_565 ?
W13 Br30 2.5892(17) . ?
W13 Br26 2.6055(18) . ?
W13 Br25 2.6100(17) . ?
W13 W15 2.6114(8) . ?
W13 W14 2.6373(9) . ?
W14 Br33 2.479(2) . ?
W14 Br26 2.5863(15) . ?
W14 Br30 2.5911(19) . ?
W14 Br31 2.6328(15) . ?
W14 Br27 2.6346(18) . ?
W14 W15 2.6398(11) . ?
W15 Br34 2.480(2) . ?
W15 Br29 2.594(2) . ?
W15 Br31 2.6014(17) . ?
W15 Br28 2.6196(17) . ?
W15 Br30 2.6207(19) . ?

loop_
_geom_torsion_atom_site_label_1
_geom_torsion_atom_site_label_2
_geom_torsion_atom_site_label_3
_geom_torsion_atom_site_label_4
_geom_torsion
_geom_torsion_site_symmetry_1
_geom_torsion_site_symmetry_2
_geom_torsion_site_symmetry_3
_geom_torsion_site_symmetry_4
_geom_torsion_publ_flag
Br3 W1 W2 C1 106.7(4) . . . . ?
Br1 W1 W2 C1 -171.8(4) . . . . ?
Br9 W1 W2 C1 1.2(4) . . . . ?
Br4 W1 W2 C1 -79.4(4) . . . . ?
Br13 W1 W2 C1 -156.2(4) . . . . ?
W3 W1 W2 C1 62.8(4) . . . . ?
W4 W1 W2 C1 -26.5(4) . . . . ?
C1 W1 W2 Br5 79.4(4) . . . . ?
Br3 W1 W2 Br5 -173.86(9) . . . . ?
Br1 W1 W2 Br5 -92.40(10) . . . . ?
Br9 W1 W2 Br5 80.58(13) . . . . ?
Br4 W1 W2 Br5 -0.04(9) . . . . ?
Br13 W1 W2 Br5 -76.80(11) . . . . ?
W3 W1 W2 Br5 142.17(7) . . . . ?
W4 W1 W2 Br5 52.86(7) . . . . ?
C1 W1 W2 Br2 -105.1(4) . . . . ?
Br3 W1 W2 Br2 1.62(9) . . . . ?
Br1 W1 W2 Br2 83.08(10) . . . . ?
Br9 W1 W2 Br2 -103.94(12) . . . . ?
Br4 W1 W2 Br2 175.44(9) . . . . ?
Br13 W1 W2 Br2 98.68(10) . . . . ?
W3 W1 W2 Br2 -42.34(6) . . . . ?
W4 W1 W2 Br2 -131.66(6) . . . . ?
C1 W1 W2 Br1 171.8(4) . . . . ?
Br3 W1 W2 Br1 -81.46(9) . . . . ?
Br9 W1 W2 Br1 172.99(13) . . . . ?
Br4 W1 W2 Br1 92.36(10) . . . . ?
Br13 W1 W2 Br1 15.60(11) . . . . ?
W3 W1 W2 Br1 -125.42(7) . . . . ?
W4 W1 W2 Br1 145.26(7) . . . . ?
C1 W1 W2 Br14 164.2(4) . . . . ?
Br3 W1 W2 Br14 -89.04(12) . . . . ?
Br1 W1 W2 Br14 -7.59(12) . . . . ?
Br9 W1 W2 Br14 165.40(14) . . . . ?
Br4 W1 W2 Br14 84.77(12) . . . . ?
Br13 W1 W2 Br14 8.02(13) . . . . ?
W3 W1 W2 Br14 -133.01(10) . . . . ?
W4 W1 W2 Br14 137.68(10) . . . . ?
C1 W1 W2 Br6 -2.6(4) . . . . ?
Br3 W1 W2 Br6 104.18(11) . . . . ?
Br1 W1 W2 Br6 -174.37(12) . . . . ?
Br9 W1 W2 Br6 -1.38(15) . . . . ?
Br4 W1 W2 Br6 -82.01(11) . . . . ?
Br13 W1 W2 Br6 -158.76(12) . . . . ?
W3 W1 W2 Br6 60.21(10) . . . . ?
W4 W1 W2 Br6 -29.10(10) . . . . ?
C1 W1 W2 W3 -62.8(4) . . . . ?
Br3 W1 W2 W3 43.96(6) . . . . ?
Br1 W1 W2 W3 125.42(7) . . . . ?
Br9 W1 W2 W3 -61.59(11) . . . . ?
Br4 W1 W2 W3 -142.22(6) . . . . ?
Br13 W1 W2 W3 141.02(8) . . . . ?
W4 W1 W2 W3 -89.32(3) . . . . ?
C1 W1 W2 W5 27.0(4) . . . . ?
Br3 W1 W2 W5 133.79(6) . . . . ?
Br1 W1 W2 W5 -144.76(7) . . . . ?
Br9 W1 W2 W5 28.23(11) . . . . ?
Br4 W1 W2 W5 -52.40(6) . . . . ?
Br13 W1 W2 W5 -129.15(8) . . . . ?
W3 W1 W2 W5 89.82(3) . . . . ?
W4 W1 W2 W5 0.51(2) . . . . ?
Br3 W1 W3 C1 171.6(4) . . . . ?
Br1 W1 W3 C1 -107.3(4) . . . . ?
Br9 W1 W3 C1 79.9(4) . . . . ?
Br4 W1 W3 C1 0.0(4) . . . . ?
Br13 W1 W3 C1 162.8(4) . . . . ?
W2 W1 W3 C1 -63.0(4) . . . . ?
W4 W1 W3 C1 27.6(4) . . . . ?
C1 W1 W3 Br2 106.0(4) . . . . ?
Br3 W1 W3 Br2 -82.44(10) . . . . ?
Br1 W1 W3 Br2 -1.31(8) . . . . ?
Br9 W1 W3 Br2 -174.12(8) . . . . ?
Br4 W1 W3 Br2 106.01(11) . . . . ?
Br13 W1 W3 Br2 -91.23(12) . . . . ?
W2 W1 W3 Br2 43.00(6) . . . . ?
W4 W1 W3 Br2 133.60(6) . . . . ?
C1 W1 W3 Br3 -171.6(4) . . . . ?
Br1 W1 W3 Br3 81.12(10) . . . . ?
Br9 W1 W3 Br3 -91.68(10) . . . . ?
Br4 W1 W3 Br3 -171.55(12) . . . . ?
Br13 W1 W3 Br3 -8.79(13) . . . . ?
W2 W1 W3 Br3 125.44(8) . . . . ?
W4 W1 W3 Br3 -143.97(8) . . . . ?
C1 W1 W3 Br8 -80.1(4) . . . . ?
Br3 W1 W3 Br8 91.52(10) . . . . ?
Br1 W1 W3 Br8 172.64(7) . . . . ?
Br9 W1 W3 Br8 -0.16(8) . . . . ?
Br4 W1 W3 Br8 -80.03(11) . . . . ?
Br13 W1 W3 Br8 82.73(12) . . . . ?
W2 W1 W3 Br8 -143.04(6) . . . . ?
W4 W1 W3 Br8 -52.45(6) . . . . ?
C1 W1 W3 Br7 3.0(4) . . . . ?
Br3 W1 W3 Br7 174.60(13) . . . . ?
Br1 W1 W3 Br7 -104.27(11) . . . . ?
Br9 W1 W3 Br7 82.92(12) . . . . ?
Br4 W1 W3 Br7 3.05(14) . . . . ?
Br13 W1 W3 Br7 165.82(13) . . . . ?
W2 W1 W3 Br7 -59.96(10) . . . . ?
W4 W1 W3 Br7 30.64(10) . . . . ?
C1 W1 W3 Cl15 -165.4(4) . . . 1_655 ?
Br3 W1 W3 Cl15 6.19(13) . . . 1_655 ?
Br1 W1 W3 Cl15 87.32(12) . . . 1_655 ?
Br9 W1 W3 Cl15 -85.49(12) . . . 1_655 ?
Br4 W1 W3 Cl15 -165.36(13) . . . 1_655 ?
Br13 W1 W3 Cl15 -2.59(15) . . . 1_655 ?
W2 W1 W3 Cl15 131.63(11) . . . 1_655 ?
W4 W1 W3 Cl15 -137.77(10) . . . 1_655 ?
C1 W1 W3 Br15 -165.4(4) . . . 1_655 ?
Br3 W1 W3 Br15 6.19(13) . . . 1_655 ?
Br1 W1 W3 Br15 87.32(12) . . . 1_655 ?
Br9 W1 W3 Br15 -85.49(12) . . . 1_655 ?
Br4 W1 W3 Br15 -165.36(13) . . . 1_655 ?
Br13 W1 W3 Br15 -2.59(15) . . . 1_655 ?
W2 W1 W3 Br15 131.63(11) . . . 1_655 ?
W4 W1 W3 Br15 -137.77(10) . . . 1_655 ?
C1 W1 W3 W2 63.0(4) . . . . ?
Br3 W1 W3 W2 -125.44(8) . . . . ?
Br1 W1 W3 W2 -44.32(6) . . . . ?
Br9 W1 W3 W2 142.88(6) . . . . ?
Br4 W1 W3 W2 63.01(10) . . . . ?
Br13 W1 W3 W2 -134.23(10) . . . . ?
W4 W1 W3 W2 90.59(3) . . . . ?
C1 W1 W3 W6 -27.3(4) . . . . ?
Br3 W1 W3 W6 144.25(8) . . . . ?
Br1 W1 W3 W6 -134.62(6) . . . . ?
Br9 W1 W3 W6 52.57(7) . . . . ?
Br4 W1 W3 W6 -27.30(10) . . . . ?
Br13 W1 W3 W6 135.46(10) . . . . ?
W2 W1 W3 W6 -90.31(3) . . . . ?
W4 W1 W3 W6 0.287(18) . . . . ?
Br5 W2 W3 C1 3.0(3) . . . . ?
Br2 W2 W3 C1 -170.0(3) . . . . ?
Br1 W2 W3 C1 106.5(3) . . . . ?
Br14 W2 W3 C1 -164.9(3) . . . . ?
Br6 W2 W3 C1 -79.5(3) . . . . ?
W1 W2 W3 C1 63.3(3) . . . . ?
W5 W2 W3 C1 -26.6(3) . . . . ?
C1 W2 W3 Br2 170.0(3) . . . . ?
Br5 W2 W3 Br2 173.03(11) . . . . ?
Br1 W2 W3 Br2 -83.44(9) . . . . ?
Br14 W2 W3 Br2 5.16(10) . . . . ?
Br6 W2 W3 Br2 90.57(9) . . . . ?
W1 W2 W3 Br2 -126.72(7) . . . . ?
W5 W2 W3 Br2 143.45(6) . . . . ?
C1 W2 W3 Br3 -107.2(3) . . . . ?
Br5 W2 W3 Br3 -104.15(11) . . . . ?
Br2 W2 W3 Br3 82.82(9) . . . . ?
Br1 W2 W3 Br3 -0.62(9) . . . . ?
Br14 W2 W3 Br3 87.98(11) . . . . ?
Br6 W2 W3 Br3 173.39(9) . . . . ?
W1 W2 W3 Br3 -43.90(7) . . . . ?
W5 W2 W3 Br3 -133.73(7) . . . . ?
C1 W2 W3 Br8 -0.4(3) . . . . ?
Br5 W2 W3 Br8 2.65(12) . . . . ?
Br2 W2 W3 Br8 -170.38(10) . . . . ?
Br1 W2 W3 Br8 106.18(10) . . . . ?
Br14 W2 W3 Br8 -165.22(11) . . . . ?
Br6 W2 W3 Br8 -79.81(10) . . . . ?
W1 W2 W3 Br8 62.90(8) . . . . ?
W5 W2 W3 Br8 -26.93(8) . . . . ?
C1 W2 W3 Br7 80.3(3) . . . . ?
Br5 W2 W3 Br7 83.28(11) . . . . ?
Br2 W2 W3 Br7 -89.75(9) . . . . ?
Br1 W2 W3 Br7 -173.19(8) . . . . ?
Br14 W2 W3 Br7 -84.59(10) . . . . ?
Br6 W2 W3 Br7 0.82(9) . . . . ?
W1 W2 W3 Br7 143.53(6) . . . . ?
W5 W2 W3 Br7 53.70(6) . . . . ?
C1 W2 W3 Cl15 171.9(3) . . . 1_655 ?
Br5 W2 W3 Cl15 174.88(11) . . . 1_655 ?
Br2 W2 W3 Cl15 1.85(10) . . . 1_655 ?
Br1 W2 W3 Cl15 -81.59(10) . . . 1_655 ?
Br14 W2 W3 Cl15 7.01(12) . . . 1_655 ?
Br6 W2 W3 Cl15 92.42(10) . . . 1_655 ?
W1 W2 W3 Cl15 -124.88(8) . . . 1_655 ?
W5 W2 W3 Cl15 145.30(8) . . . 1_655 ?
C1 W2 W3 Br15 171.9(3) . . . 1_655 ?
Br5 W2 W3 Br15 174.88(11) . . . 1_655 ?
Br2 W2 W3 Br15 1.85(10) . . . 1_655 ?
Br1 W2 W3 Br15 -81.59(10) . . . 1_655 ?
Br14 W2 W3 Br15 7.01(12) . . . 1_655 ?
Br6 W2 W3 Br15 92.42(10) . . . 1_655 ?
W1 W2 W3 Br15 -124.88(8) . . . 1_655 ?
W5 W2 W3 Br15 145.30(8) . . . 1_655 ?
C1 W2 W3 W1 -63.3(3) . . . . ?
Br5 W2 W3 W1 -60.25(9) . . . . ?
Br2 W2 W3 W1 126.72(7) . . . . ?
Br1 W2 W3 W1 43.29(6) . . . . ?
Br14 W2 W3 W1 131.88(8) . . . . ?
Br6 W2 W3 W1 -142.71(6) . . . . ?
W5 W2 W3 W1 -89.83(3) . . . . ?
C1 W2 W3 W6 26.8(3) . . . . ?
Br5 W2 W3 W6 29.76(9) . . . . ?
Br2 W2 W3 W6 -143.27(6) . . . . ?
Br1 W2 W3 W6 133.30(6) . . . . ?
Br14 W2 W3 W6 -138.11(8) . . . . ?
Br6 W2 W3 W6 -52.70(6) . . . . ?
W1 W2 W3 W6 90.01(3) . . . . ?
W5 W2 W3 W6 0.183(18) . . . . ?
Br3 W1 W4 C1 -73.1(5) . . . . ?
Br1 W1 W4 C1 72.0(5) . . . . ?
Br9 W1 W4 C1 -126.6(5) . . . . ?
Br4 W1 W4 C1 125.7(5) . . . . ?
Br13 W1 W4 C1 175.8(5) . . . . ?
W3 W1 W4 C1 -30.9(5) . . . . ?
W2 W1 W4 C1 29.8(5) . . . . ?
C1 W1 W4 Br10 -71.6(5) . . . . ?
Br3 W1 W4 Br10 -144.72(11) . . . . ?
Br1 W1 W4 Br10 0.38(11) . . . . ?
Br9 W1 W4 Br10 161.81(12) . . . . ?
Br4 W1 W4 Br10 54.05(10) . . . . ?
Br13 W1 W4 Br10 104.14(10) . . . . ?
W3 W1 W4 Br10 -102.56(8) . . . . ?
W2 W1 W4 Br10 -41.86(8) . . . . ?
C1 W1 W4 Br12 73.9(5) . . . . ?
Br3 W1 W4 Br12 0.77(10) . . . . ?
Br1 W1 W4 Br12 145.87(10) . . . . ?
Br9 W1 W4 Br12 -52.70(11) . . . . ?
Br4 W1 W4 Br12 -160.47(10) . . . . ?
Br13 W1 W4 Br12 -110.37(9) . . . . ?
W3 W1 W4 Br12 42.93(7) . . . . ?
W2 W1 W4 Br12 103.63(7) . . . . ?
C1 W1 W4 Br9 126.6(5) . . . . ?
Br3 W1 W4 Br9 53.47(11) . . . . ?
Br1 W1 W4 Br9 -161.43(12) . . . . ?
Br4 W1 W4 Br9 -107.77(11) . . . . ?
Br13 W1 W4 Br9 -57.67(10) . . . . ?
W3 W1 W4 Br9 95.63(9) . . . . ?
W2 W1 W4 Br9 156.33(9) . . . . ?
C1 W1 W4 Br4 -125.7(5) . . . . ?
Br3 W1 W4 Br4 161.23(10) . . . . ?
Br1 W1 W4 Br4 -53.67(11) . . . . ?
Br9 W1 W4 Br4 107.77(11) . . . . ?
Br13 W1 W4 Br4 50.10(9) . . . . ?
W3 W1 W4 Br4 -156.61(7) . . . . ?
W2 W1 W4 Br4 -95.91(7) . . . . ?
C1 W1 W4 Br16 -175.2(5) . . . . ?
Br3 W1 W4 Br16 111.65(10) . . . . ?
Br1 W1 W4 Br16 -103.25(11) . . . . ?
Br9 W1 W4 Br16 58.18(11) . . . . ?
Br4 W1 W4 Br16 -49.58(10) . . . . ?
Br13 W1 W4 Br16 0.52(9) . . . . ?
W3 W1 W4 Br16 153.81(7) . . . . ?
W2 W1 W4 Br16 -145.49(7) . . . . ?
C1 W1 W4 W6 30.6(5) . . . . ?
Br3 W1 W4 W6 -42.49(8) . . . . ?
Br1 W1 W4 W6 102.61(8) . . . . ?
Br9 W1 W4 W6 -95.96(9) . . . . ?
Br4 W1 W4 W6 156.28(7) . . . . ?
Br13 W1 W4 W6 -153.62(6) . . . . ?
W3 W1 W4 W6 -0.33(2) . . . . ?
W2 W1 W4 W6 60.37(3) . . . . ?
C1 W1 W4 W5 -30.3(5) . . . . ?
Br3 W1 W4 W5 -103.43(8) . . . . ?
Br1 W1 W4 W5 41.67(8) . . . . ?
Br9 W1 W4 W5 -156.90(9) . . . . ?
Br4 W1 W4 W5 95.34(7) . . . . ?
Br13 W1 W4 W5 145.43(6) . . . . ?
W3 W1 W4 W5 -61.27(3) . . . . ?
W2 W1 W4 W5 -0.57(2) . . . . ?
Br10 W4 W5 C1 173.1(4) . . . . ?
Br12 W4 W5 C1 -106.4(4) . . . . ?
Br9 W4 W5 C1 0.1(4) . . . . ?
Br4 W4 W5 C1 79.6(4) . . . . ?
Br16 W4 W5 C1 162.5(4) . . . . ?
W6 W4 W5 C1 -62.9(4) . . . . ?
W1 W4 W5 C1 27.2(4) . . . . ?
C1 W4 W5 Br11 106.8(4) . . . . ?
Br10 W4 W5 Br11 -80.06(9) . . . . ?
Br12 W4 W5 Br11 0.38(8) . . . . ?
Br9 W4 W5 Br11 106.91(12) . . . . ?
Br4 W4 W5 Br11 -173.59(9) . . . . ?
Br16 W4 W5 Br11 -90.73(10) . . . . ?
W6 W4 W5 Br11 43.94(6) . . . . ?
W1 W4 W5 Br11 134.06(6) . . . . ?
C1 W4 W5 Br10 -173.1(4) . . . . ?
Br12 W4 W5 Br10 80.44(9) . . . . ?
Br9 W4 W5 Br10 -173.03(13) . . . . ?
Br4 W4 W5 Br10 -93.52(10) . . . . ?
Br16 W4 W5 Br10 -10.67(11) . . . . ?
W6 W4 W5 Br10 124.01(7) . . . . ?
W1 W4 W5 Br10 -145.88(7) . . . . ?
C1 W4 W5 Br17 -161.1(4) . . . . ?
Br10 W4 W5 Br17 12.05(13) . . . . ?
Br12 W4 W5 Br17 92.49(12) . . . . ?
Br9 W4 W5 Br17 -160.98(15) . . . . ?
Br4 W4 W5 Br17 -81.48(13) . . . . ?
Br16 W4 W5 Br17 1.38(14) . . . . ?
W6 W4 W5 Br17 136.05(11) . . . . ?
W1 W4 W5 Br17 -133.83(11) . . . . ?
C1 W4 W5 Br5 -78.1(4) . . . . ?
Br10 W4 W5 Br5 95.02(10) . . . . ?
Br12 W4 W5 Br5 175.46(9) . . . . ?
Br9 W4 W5 Br5 -78.01(13) . . . . ?
Br4 W4 W5 Br5 1.49(9) . . . . ?
Br16 W4 W5 Br5 84.35(11) . . . . ?
W6 W4 W5 Br5 -140.98(7) . . . . ?
W1 W4 W5 Br5 -50.87(7) . . . . ?
C1 W4 W5 Br6 3.2(4) . . . . ?
Br10 W4 W5 Br6 176.34(12) . . . . ?
Br12 W4 W5 Br6 -103.22(11) . . . . ?
Br9 W4 W5 Br6 3.32(14) . . . . ?
Br4 W4 W5 Br6 82.82(11) . . . . ?
Br16 W4 W5 Br6 165.68(12) . . . . ?
W6 W4 W5 Br6 -59.65(9) . . . . ?
W1 W4 W5 Br6 30.46(9) . . . . ?
C1 W4 W5 W6 62.9(4) . . . . ?
Br10 W4 W5 W6 -124.01(7) . . . . ?
Br12 W4 W5 W6 -43.56(6) . . . . ?
Br9 W4 W5 W6 62.97(11) . . . . ?
Br4 W4 W5 W6 142.47(6) . . . . ?
Br16 W4 W5 W6 -134.67(9) . . . . ?
W1 W4 W5 W6 90.11(3) . . . . ?
C1 W4 W5 W2 -26.7(4) . . . . ?
Br10 W4 W5 W2 146.39(7) . . . . ?
Br12 W4 W5 W2 -133.17(6) . . . . ?
Br9 W4 W5 W2 -26.64(11) . . . . ?
Br4 W4 W5 W2 52.86(6) . . . . ?
Br16 W4 W5 W2 135.72(8) . . . . ?
W6 W4 W5 W2 -89.61(3) . . . . ?
W1 W4 W5 W2 0.51(2) . . . . ?
Br5 W2 W5 C1 -124.8(4) . . . . ?
Br2 W2 W5 C1 70.8(4) . . . . ?
Br1 W2 W5 C1 -70.8(4) . . . . ?
Br14 W2 W5 C1 -179.7(4) . . . . ?
Br6 W2 W5 C1 124.6(4) . . . . ?
W1 W2 W5 C1 -29.9(4) . . . . ?
W3 W2 W5 C1 29.2(4) . . . . ?
C1 W2 W5 Br11 -69.8(4) . . . . ?
Br5 W2 W5 Br11 165.39(11) . . . . ?
Br2 W2 W5 Br11 0.95(11) . . . . ?
Br1 W2 W5 Br11 -140.61(11) . . . . ?
Br14 W2 W5 Br11 110.48(10) . . . . ?
Br6 W2 W5 Br11 54.80(11) . . . . ?
W1 W2 W5 Br11 -99.69(8) . . . . ?
W3 W2 W5 Br11 -40.63(8) . . . . ?
C1 W2 W5 Br10 69.3(4) . . . . ?
Br5 W2 W5 Br10 -55.49(12) . . . . ?
Br2 W2 W5 Br10 140.06(11) . . . . ?
Br1 W2 W5 Br10 -1.49(12) . . . . ?
Br14 W2 W5 Br10 -110.40(11) . . . . ?
Br6 W2 W5 Br10 -166.08(12) . . . . ?
W1 W2 W5 Br10 39.43(9) . . . . ?
W3 W2 W5 Br10 98.49(9) . . . . ?
C1 W2 W5 Br17 178.2(4) . . . . ?
Br5 W2 W5 Br17 53.42(11) . . . . ?
Br2 W2 W5 Br17 -111.02(11) . . . . ?
Br1 W2 W5 Br17 107.42(11) . . . . ?
Br14 W2 W5 Br17 -1.49(10) . . . . ?
Br6 W2 W5 Br17 -57.17(11) . . . . ?
W1 W2 W5 Br17 148.34(8) . . . . ?
W3 W2 W5 Br17 -152.60(7) . . . . ?
C1 W2 W5 Br5 124.8(4) . . . . ?
Br2 W2 W5 Br5 -164.45(11) . . . . ?
Br1 W2 W5 Br5 53.99(11) . . . . ?
Br14 W2 W5 Br5 -54.92(10) . . . . ?
Br6 W2 W5 Br5 -110.59(11) . . . . ?
W1 W2 W5 Br5 94.92(8) . . . . ?
W3 W2 W5 Br5 153.97(8) . . . . ?
C1 W2 W5 Br6 -124.6(4) . . . . ?
Br5 W2 W5 Br6 110.59(11) . . . . ?
Br2 W2 W5 Br6 -53.85(11) . . . . ?
Br1 W2 W5 Br6 164.59(11) . . . . ?
Br14 W2 W5 Br6 55.68(11) . . . . ?
W1 W2 W5 Br6 -154.49(8) . . . . ?
W3 W2 W5 Br6 -95.43(8) . . . . ?
C1 W2 W5 W4 29.3(4) . . . . ?
Br5 W2 W5 W4 -95.49(8) . . . . ?
Br2 W2 W5 W4 100.07(8) . . . . ?
Br1 W2 W5 W4 -41.49(8) . . . . ?
Br14 W2 W5 W4 -150.40(7) . . . . ?
Br6 W2 W5 W4 153.92(8) . . . . ?
W1 W2 W5 W4 -0.57(2) . . . . ?
W3 W2 W5 W4 58.49(3) . . . . ?
C1 W2 W5 W6 -29.4(4) . . . . ?
Br5 W2 W5 W6 -154.18(8) . . . . ?
Br2 W2 W5 W6 41.37(8) . . . . ?
Br1 W2 W5 W6 -100.19(8) . . . . ?
Br14 W2 W5 W6 150.91(7) . . . . ?
Br6 W2 W5 W6 95.23(8) . . . . ?
W1 W2 W5 W6 -59.26(3) . . . . ?
W3 W2 W5 W6 -0.20(2) . . . . ?
Br10 W4 W6 C1 107.5(4) . . . . ?
Br12 W4 W6 C1 -170.8(4) . . . . ?
Br9 W4 W6 C1 -79.8(4) . . . . ?
Br4 W4 W6 C1 0.3(4) . . . . ?
Br16 W4 W6 C1 -170.5(4) . . . . ?
W5 W4 W6 C1 62.6(4) . . . . ?
W1 W4 W6 C1 -27.4(4) . . . . ?
C1 W4 W6 Br11 -106.9(4) . . . . ?
Br10 W4 W6 Br11 0.65(9) . . . . ?
Br12 W4 W6 Br11 82.27(9) . . . . ?
Br9 W4 W6 Br11 173.32(9) . . . . ?
Br4 W4 W6 Br11 -106.60(11) . . . . ?
Br16 W4 W6 Br11 82.63(11) . . . . ?
W5 W4 W6 Br11 -44.26(7) . . . . ?
W1 W4 W6 Br11 -134.33(7) . . . . ?
C1 W4 W6 Br12 170.8(4) . . . . ?
Br10 W4 W6 Br12 -81.62(9) . . . . ?
Br9 W4 W6 Br12 91.05(9) . . . . ?
Br4 W4 W6 Br12 171.13(10) . . . . ?
Br16 W4 W6 Br12 0.37(10) . . . . ?
W5 W4 W6 Br12 -126.53(6) . . . . ?
W1 W4 W6 Br12 143.41(6) . . . . ?
C1 W4 W6 Br8 80.5(4) . . . . ?
Br10 W4 W6 Br8 -171.99(9) . . . . ?
Br12 W4 W6 Br8 -90.37(9) . . . . ?
Br9 W4 W6 Br8 0.68(9) . . . . ?
Br4 W4 W6 Br8 80.76(11) . . . . ?
Br16 W4 W6 Br8 -90.01(11) . . . . ?
W5 W4 W6 Br8 143.10(7) . . . . ?
W1 W4 W6 Br8 53.03(7) . . . . ?
C1 W4 W6 Br7 -1.9(4) . . . . ?
Br10 W4 W6 Br7 105.64(10) . . . . ?
Br12 W4 W6 Br7 -172.74(10) . . . . ?
Br9 W4 W6 Br7 -81.69(11) . . . . ?
Br4 W4 W6 Br7 -1.61(12) . . . . ?
Br16 W4 W6 Br7 -172.37(11) . . . . ?
W5 W4 W6 Br7 60.74(9) . . . . ?
W1 W4 W6 Br7 -29.33(9) . . . . ?
C1 W4 W6 Cl18 159.5(4) . . . 1_655 ?
Br10 W4 W6 Cl18 -92.99(11) . . . 1_655 ?
Br12 W4 W6 Cl18 -11.37(10) . . . 1_655 ?
Br9 W4 W6 Cl18 79.68(11) . . . 1_655 ?
Br4 W4 W6 Cl18 159.76(12) . . . 1_655 ?
Br16 W4 W6 Cl18 -11.01(12) . . . 1_655 ?
W5 W4 W6 Cl18 -137.90(9) . . . 1_655 ?
W1 W4 W6 Cl18 132.04(9) . . . 1_655 ?
C1 W4 W6 Br18 159.5(4) . . . 1_655 ?
Br10 W4 W6 Br18 -92.99(11) . . . 1_655 ?
Br12 W4 W6 Br18 -11.37(10) . . . 1_655 ?
Br9 W4 W6 Br18 79.68(11) . . . 1_655 ?
Br4 W4 W6 Br18 159.76(12) . . . 1_655 ?
Br16 W4 W6 Br18 -11.01(12) . . . 1_655 ?
W5 W4 W6 Br18 -137.90(9) . . . 1_655 ?
W1 W4 W6 Br18 132.04(9) . . . 1_655 ?
C1 W4 W6 W5 -62.6(4) . . . . ?
Br10 W4 W6 W5 44.91(6) . . . . ?
Br12 W4 W6 W5 126.53(6) . . . . ?
Br9 W4 W6 W5 -142.42(7) . . . . ?
Br4 W4 W6 W5 -62.34(9) . . . . ?
Br16 W4 W6 W5 126.89(9) . . . . ?
W1 W4 W6 W5 -90.07(3) . . . . ?
C1 W4 W6 W3 27.7(4) . . . . ?
Br10 W4 W6 W3 135.26(6) . . . . ?
Br12 W4 W6 W3 -143.12(6) . . . . ?
Br9 W4 W6 W3 -52.07(7) . . . . ?
Br4 W4 W6 W3 28.01(9) . . . . ?
Br16 W4 W6 W3 -142.75(8) . . . . ?
W5 W4 W6 W3 90.35(3) . . . . ?
W1 W4 W6 W3 0.288(18) . . . . ?
Br11 W5 W6 C1 172.4(4) . . . . ?
Br10 W5 W6 C1 -107.4(4) . . . . ?
Br17 W5 W6 C1 164.1(4) . . . . ?
Br5 W5 W6 C1 -1.6(4) . . . . ?
Br6 W5 W6 C1 79.5(4) . . . . ?
W4 W5 W6 C1 -63.2(4) . . . . ?
W2 W5 W6 C1 26.9(4) . . . . ?
C1 W5 W6 Br11 -172.4(4) . . . . ?
Br10 W5 W6 Br11 80.19(9) . . . . ?
Br17 W5 W6 Br11 -8.32(13) . . . . ?
Br5 W5 W6 Br11 -174.04(12) . . . . ?
Br6 W5 W6 Br11 -92.92(9) . . . . ?
W4 W5 W6 Br11 124.39(7) . . . . ?
W2 W5 W6 Br11 -145.52(7) . . . . ?
C1 W5 W6 Br12 107.0(4) . . . . ?
Br11 W5 W6 Br12 -80.59(8) . . . . ?
Br10 W5 W6 Br12 -0.40(7) . . . . ?
Br17 W5 W6 Br12 -88.91(12) . . . . ?
Br5 W5 W6 Br12 105.37(11) . . . . ?
Br6 W5 W6 Br12 -173.51(7) . . . . ?
W4 W5 W6 Br12 43.80(5) . . . . ?
W2 W5 W6 Br12 133.89(5) . . . . ?
C1 W5 W6 Br8 0.6(4) . . . . ?
Br11 W5 W6 Br8 173.02(12) . . . . ?
Br10 W5 W6 Br8 -106.79(11) . . . . ?
Br17 W5 W6 Br8 164.70(14) . . . . ?
Br5 W5 W6 Br8 -1.02(14) . . . . ?
Br6 W5 W6 Br8 80.10(11) . . . . ?
W4 W5 W6 Br8 -62.59(10) . . . . ?
W2 W5 W6 Br8 27.50(10) . . . . ?
C1 W5 W6 Br7 -79.8(4) . . . . ?
Br11 W5 W6 Br7 92.62(9) . . . . ?
Br10 W5 W6 Br7 172.81(7) . . . . ?
Br17 W5 W6 Br7 84.30(12) . . . . ?
Br5 W5 W6 Br7 -81.42(11) . . . . ?
Br6 W5 W6 Br7 -0.30(7) . . . . ?
W4 W5 W6 Br7 -142.99(5) . . . . ?
W2 W5 W6 Br7 -52.90(5) . . . . ?
C1 W5 W6 W4 63.2(4) . . . . ?
Br11 W5 W6 W4 -124.39(7) . . . . ?
Br10 W5 W6 W4 -44.19(5) . . . . ?
Br17 W5 W6 W4 -132.71(11) . . . . ?
Br5 W5 W6 W4 61.57(10) . . . . ?
Br6 W5 W6 W4 142.69(5) . . . . ?
W2 W5 W6 W4 90.09(3) . . . . ?
C1 W5 W6 Cl18 -159.1(4) . . . 1_655 ?
Br11 W5 W6 Cl18 13.31(12) . . . 1_655 ?
Br10 W5 W6 Cl18 93.51(11) . . . 1_655 ?
Br17 W5 W6 Cl18 4.99(15) . . . 1_655 ?
Br5 W5 W6 Cl18 -160.73(13) . . . 1_655 ?
Br6 W5 W6 Cl18 -79.61(11) . . . 1_655 ?
W4 W5 W6 Cl18 137.70(10) . . . 1_655 ?
W2 W5 W6 Cl18 -132.21(10) . . . 1_655 ?
C1 W5 W6 Br18 -159.1(4) . . . 1_655 ?
Br11 W5 W6 Br18 13.31(12) . . . 1_655 ?
Br10 W5 W6 Br18 93.51(11) . . . 1_655 ?
Br17 W5 W6 Br18 4.99(15) . . . 1_655 ?
Br5 W5 W6 Br18 -160.73(13) . . . 1_655 ?
Br6 W5 W6 Br18 -79.61(11) . . . 1_655 ?
W4 W5 W6 Br18 137.70(10) . . . 1_655 ?
W2 W5 W6 Br18 -132.21(10) . . . 1_655 ?
C1 W5 W6 W3 -26.7(4) . . . . ?
Br11 W5 W6 W3 145.71(7) . . . . ?
Br10 W5 W6 W3 -134.10(5) . . . . ?
Br17 W5 W6 W3 137.38(11) . . . . ?
Br5 W5 W6 W3 -28.33(10) . . . . ?
Br6 W5 W6 W3 52.78(5) . . . . ?
W4 W5 W6 W3 -89.91(3) . . . . ?
W2 W5 W6 W3 0.183(18) . . . . ?
Br2 W3 W6 C1 -72.7(4) . . . . ?
Br3 W3 W6 C1 72.8(4) . . . . ?
Br8 W3 W6 C1 127.7(4) . . . . ?
Br7 W3 W6 C1 -124.0(4) . . . . ?
Cl15 W3 W6 C1 176.3(4) 1_655 . . . ?
Br15 W3 W6 C1 176.3(4) 1_655 . . . ?
W1 W3 W6 C1 30.5(4) . . . . ?
W2 W3 W6 C1 -29.8(4) . . . . ?
C1 W3 W6 Br11 70.6(4) . . . . ?
Br2 W3 W6 Br11 -2.12(13) . . . . ?
Br3 W3 W6 Br11 143.40(12) . . . . ?
Br8 W3 W6 Br11 -161.76(11) . . . . ?
Br7 W3 W6 Br11 -53.46(12) . . . . ?
Cl15 W3 W6 Br11 -113.18(11) 1_655 . . . ?
Br15 W3 W6 Br11 -113.18(11) 1_655 . . . ?
W1 W3 W6 Br11 101.05(9) . . . . ?
W2 W3 W6 Br11 40.81(9) . . . . ?
C1 W3 W6 Br12 -74.7(4) . . . . ?
Br2 W3 W6 Br12 -147.36(12) . . . . ?
Br3 W3 W6 Br12 -1.85(12) . . . . ?
Br8 W3 W6 Br12 52.99(11) . . . . ?
Br7 W3 W6 Br12 161.29(11) . . . . ?
Cl15 W3 W6 Br12 101.57(11) 1_655 . . . ?
Br15 W3 W6 Br12 101.57(11) 1_655 . . . ?
W1 W3 W6 Br12 -44.20(8) . . . . ?
W2 W3 W6 Br12 -104.44(8) . . . . ?
C1 W3 W6 Br8 -127.7(4) . . . . ?
Br2 W3 W6 Br8 159.65(12) . . . . ?
Br3 W3 W6 Br8 -54.84(12) . . . . ?
Br7 W3 W6 Br8 108.30(11) . . . . ?
Cl15 W3 W6 Br8 48.58(10) 1_655 . . . ?
Br15 W3 W6 Br8 48.58(10) 1_655 . . . ?
W1 W3 W6 Br8 -97.19(8) . . . . ?
W2 W3 W6 Br8 -157.43(8) . . . . ?
C1 W3 W6 Br7 124.0(4) . . . . ?
Br2 W3 W6 Br7 51.34(12) . . . . ?
Br3 W3 W6 Br7 -163.14(12) . . . . ?
Br8 W3 W6 Br7 -108.30(11) . . . . ?
Cl15 W3 W6 Br7 -59.72(11) 1_655 . . . ?
Br15 W3 W6 Br7 -59.72(11) 1_655 . . . ?
W1 W3 W6 Br7 154.51(8) . . . . ?
W2 W3 W6 Br7 94.27(8) . . . . ?
C1 W3 W6 W4 -30.8(4) . . . . ?
Br2 W3 W6 W4 -103.49(9) . . . . ?
Br3 W3 W6 W4 42.02(9) . . . . ?
Br8 W3 W6 W4 96.86(8) . . . . ?
Br7 W3 W6 W4 -154.84(8) . . . . ?
Cl15 W3 W6 W4 145.44(7) 1_655 . . . ?
Br15 W3 W6 W4 145.44(7) 1_655 . . . ?
W1 W3 W6 W4 -0.33(2) . . . . ?
W2 W3 W6 W4 -60.57(3) . . . . ?
C1 W3 W6 Cl18 179.6(4) . . . 1_655 ?
Br2 W3 W6 Cl18 106.92(11) . . . 1_655 ?
Br3 W3 W6 Cl18 -107.56(11) . . . 1_655 ?
Br8 W3 W6 Cl18 -52.72(10) . . . 1_655 ?
Br7 W3 W6 Cl18 55.58(10) . . . 1_655 ?
Cl15 W3 W6 Cl18 -4.14(10) 1_655 . . 1_655 ?
Br15 W3 W6 Cl18 -4.14(10) 1_655 . . 1_655 ?
W1 W3 W6 Cl18 -149.91(6) . . . 1_655 ?
W2 W3 W6 Cl18 149.84(6) . . . 1_655 ?
C1 W3 W6 Br18 179.6(4) . . . 1_655 ?
Br2 W3 W6 Br18 106.92(11) . . . 1_655 ?
Br3 W3 W6 Br18 -107.56(11) . . . 1_655 ?
Br8 W3 W6 Br18 -52.72(10) . . . 1_655 ?
Br7 W3 W6 Br18 55.58(10) . . . 1_655 ?
Cl15 W3 W6 Br18 -4.14(10) 1_655 . . 1_655 ?
Br15 W3 W6 Br18 -4.14(10) 1_655 . . 1_655 ?
W1 W3 W6 Br18 -149.91(6) . . . 1_655 ?
W2 W3 W6 Br18 149.84(6) . . . 1_655 ?
C1 W3 W6 W5 29.5(4) . . . . ?
Br2 W3 W6 W5 -43.13(9) . . . . ?
Br3 W3 W6 W5 102.39(9) . . . . ?
Br8 W3 W6 W5 157.22(8) . . . . ?
Br7 W3 W6 W5 -94.47(8) . . . . ?
Cl15 W3 W6 W5 -154.20(7) 1_655 . . . ?
Br15 W3 W6 W5 -154.20(7) 1_655 . . . ?
W1 W3 W6 W5 60.04(3) . . . . ?
W2 W3 W6 W5 -0.21(2) . . . . ?
Br10 W4 C1 W6 -86.1(3) . . . . ?
Br12 W4 C1 W6 8.2(3) . . . . ?
Br9 W4 C1 W6 100.1(2) . . . . ?
Br4 W4 C1 W6 -179.8(3) . . . . ?
Br16 W4 C1 W6 156.1(10) . . . . ?
W5 W4 C1 W6 -80.0(2) . . . . ?
W1 W4 C1 W6 139.9(5) . . . . ?
Br10 W4 C1 W3 -158.1(6) . . . . ?
Br12 W4 C1 W3 -63.8(7) . . . . ?
Br9 W4 C1 W3 28.1(6) . . . . ?
Br4 W4 C1 W3 108.2(7) . . . . ?
Br16 W4 C1 W3 84.1(16) . . . . ?
W6 W4 C1 W3 -72.0(7) . . . . ?
W5 W4 C1 W3 -152.0(9) . . . . ?
W1 W4 C1 W3 67.9(6) . . . . ?
Br10 W4 C1 W1 134.0(3) . . . . ?
Br12 W4 C1 W1 -131.7(3) . . . . ?
Br9 W4 C1 W1 -39.8(3) . . . . ?
Br4 W4 C1 W1 40.3(3) . . . . ?
Br16 W4 C1 W1 16.2(15) . . . . ?
W6 W4 C1 W1 -139.9(5) . . . . ?
W5 W4 C1 W1 140.2(5) . . . . ?
Br10 W4 C1 W5 -6.1(3) . . . . ?
Br12 W4 C1 W5 88.1(3) . . . . ?
Br9 W4 C1 W5 -179.9(3) . . . . ?
Br4 W4 C1 W5 -99.8(3) . . . . ?
Br16 W4 C1 W5 -123.9(10) . . . . ?
W6 W4 C1 W5 80.0(2) . . . . ?
W1 W4 C1 W5 -140.2(5) . . . . ?
Br10 W4 C1 W2 66.1(7) . . . . ?
Br12 W4 C1 W2 160.4(6) . . . . ?
Br9 W4 C1 W2 -107.7(7) . . . . ?
Br4 W4 C1 W2 -27.6(6) . . . . ?
Br16 W4 C1 W2 -51.7(17) . . . . ?
W6 W4 C1 W2 152.2(8) . . . . ?
W5 W4 C1 W2 72.2(7) . . . . ?
W1 W4 C1 W2 -67.9(6) . . . . ?
Br11 W6 C1 W4 86.0(3) . . . . ?
Br12 W6 C1 W4 -8.2(3) . . . . ?
Br8 W6 C1 W4 -100.2(2) . . . . ?
Br7 W6 C1 W4 178.7(3) . . . . ?
Cl18 W6 C1 W4 -140.6(7) 1_655 . . . ?
Br18 W6 C1 W4 -140.6(7) 1_655 . . . ?
W5 W6 C1 W4 79.4(3) . . . . ?
W3 W6 C1 W4 -139.5(5) . . . . ?
Br11 W6 C1 W3 -134.4(2) . . . . ?
Br12 W6 C1 W3 131.3(3) . . . . ?
Br8 W6 C1 W3 39.3(3) . . . . ?
Br7 W6 C1 W3 -41.8(3) . . . . ?
W4 W6 C1 W3 139.5(5) . . . . ?
Cl18 W6 C1 W3 -1.1(11) 1_655 . . . ?
Br18 W6 C1 W3 -1.1(11) 1_655 . . . ?
W5 W6 C1 W3 -141.1(5) . . . . ?
Br11 W6 C1 W1 158.4(8) . . . . ?
Br12 W6 C1 W1 64.2(9) . . . . ?
Br8 W6 C1 W1 -27.8(9) . . . . ?
Br7 W6 C1 W1 -108.9(9) . . . . ?
W4 W6 C1 W1 72.4(8) . . . . ?
Cl18 W6 C1 W1 -68.2(14) 1_655 . . . ?
Br18 W6 C1 W1 -68.2(14) 1_655 . . . ?
W5 W6 C1 W1 151.8(11) . . . . ?
W3 W6 C1 W1 -67.1(8) . . . . ?
Br11 W6 C1 W5 6.7(4) . . . . ?
Br12 W6 C1 W5 -87.6(3) . . . . ?
Br8 W6 C1 W5 -179.6(3) . . . . ?
Br7 W6 C1 W5 99.3(3) . . . . ?
W4 W6 C1 W5 -79.4(3) . . . . ?
Cl18 W6 C1 W5 140.0(6) 1_655 . . . ?
Br18 W6 C1 W5 140.0(6) 1_655 . . . ?
W3 W6 C1 W5 141.1(5) . . . . ?
Br11 W6 C1 W2 -66.2(9) . . . . ?
Br12 W6 C1 W2 -160.5(7) . . . . ?
Br8 W6 C1 W2 107.5(8) . . . . ?
Br7 W6 C1 W2 26.4(8) . . . . ?
W4 W6 C1 W2 -152.3(10) . . . . ?
Cl18 W6 C1 W2 67.1(13) 1_655 . . . ?
Br18 W6 C1 W2 67.1(13) 1_655 . . . ?
W5 W6 C1 W2 -72.9(7) . . . . ?
W3 W6 C1 W2 68.2(8) . . . . ?
Br2 W3 C1 W4 -160.7(6) . . . . ?
Br3 W3 C1 W4 -65.3(7) . . . . ?
Br8 W3 C1 W4 27.9(7) . . . . ?
Br7 W3 C1 W4 109.3(7) . . . . ?
Cl15 W3 C1 W4 52.7(16) 1_655 . . . ?
Br15 W3 C1 W4 52.7(16) 1_655 . . . ?
W1 W3 C1 W4 -72.8(6) . . . . ?
W2 W3 C1 W4 -151.9(8) . . . . ?
W6 W3 C1 W4 67.2(7) . . . . ?
Br2 W3 C1 W6 132.1(3) . . . . ?
Br3 W3 C1 W6 -132.5(2) . . . . ?
Br8 W3 C1 W6 -39.3(3) . . . . ?
Br7 W3 C1 W6 42.1(3) . . . . ?
Cl15 W3 C1 W6 -14.5(15) 1_655 . . . ?
Br15 W3 C1 W6 -14.5(15) 1_655 . . . ?
W1 W3 C1 W6 -140.0(5) . . . . ?
W2 W3 C1 W6 141.0(4) . . . . ?
Br2 W3 C1 W1 -87.8(3) . . . . ?
Br3 W3 C1 W1 7.5(4) . . . . ?
Br8 W3 C1 W1 100.7(3) . . . . ?
Br7 W3 C1 W1 -177.9(3) . . . . ?
Cl15 W3 C1 W1 125.5(11) 1_655 . . . ?
Br15 W3 C1 W1 125.5(11) 1_655 . . . ?
W2 W3 C1 W1 -79.0(3) . . . . ?
W6 W3 C1 W1 140.0(5) . . . . ?
Br2 W3 C1 W5 63.5(9) . . . . ?
Br3 W3 C1 W5 158.8(7) . . . . ?
Br8 W3 C1 W5 -108.0(8) . . . . ?
Br7 W3 C1 W5 -26.6(8) . . . . ?
Cl15 W3 C1 W5 -83.2(17) 1_655 . . . ?
Br15 W3 C1 W5 -83.2(17) 1_655 . . . ?
W1 W3 C1 W5 151.3(11) . . . . ?
W2 W3 C1 W5 72.3(8) . . . . ?
W6 W3 C1 W5 -68.7(7) . . . . ?
Br2 W3 C1 W2 -8.8(3) . . . . ?
Br3 W3 C1 W2 86.5(2) . . . . ?
Br8 W3 C1 W2 179.8(2) . . . . ?
Br7 W3 C1 W2 -98.9(2) . . . . ?
Cl15 W3 C1 W2 -155.4(11) 1_655 . . . ?
Br15 W3 C1 W2 -155.4(11) 1_655 . . . ?
W1 W3 C1 W2 79.0(3) . . . . ?
W6 W3 C1 W2 -141.0(4) . . . . ?
Br3 W1 C1 W4 131.8(3) . . . . ?
Br1 W1 C1 W4 -133.7(3) . . . . ?
Br9 W1 C1 W4 39.8(3) . . . . ?
Br4 W1 C1 W4 -40.7(3) . . . . ?
Br13 W1 C1 W4 -11.1(12) . . . . ?
W3 W1 C1 W4 139.3(5) . . . . ?
W2 W1 C1 W4 -141.1(5) . . . . ?
Br3 W1 C1 W6 64.3(9) . . . . ?
Br1 W1 C1 W6 158.8(8) . . . . ?
Br9 W1 C1 W6 -27.8(8) . . . . ?
Br4 W1 C1 W6 -108.2(9) . . . . ?
Br13 W1 C1 W6 -78.6(13) . . . . ?
W3 W1 C1 W6 71.8(8) . . . . ?
W2 W1 C1 W6 151.4(11) . . . . ?
W4 W1 C1 W6 -67.5(8) . . . . ?
Br3 W1 C1 W3 -7.5(4) . . . . ?
Br1 W1 C1 W3 87.0(3) . . . . ?
Br9 W1 C1 W3 -99.5(3) . . . . ?
Br4 W1 C1 W3 -180.0(3) . . . . ?
Br13 W1 C1 W3 -150.4(7) . . . . ?
W2 W1 C1 W3 79.6(3) . . . . ?
W4 W1 C1 W3 -139.3(5) . . . . ?
Br3 W1 C1 W5 -159.3(8) . . . . ?
Br1 W1 C1 W5 -64.8(9) . . . . ?
Br9 W1 C1 W5 108.6(9) . . . . ?
Br4 W1 C1 W5 28.2(8) . . . . ?
Br13 W1 C1 W5 57.8(15) . . . . ?
W3 W1 C1 W5 -151.8(11) . . . . ?
W2 W1 C1 W5 -72.2(8) . . . . ?
W4 W1 C1 W5 68.9(8) . . . . ?
Br3 W1 C1 W2 -87.1(3) . . . . ?
Br1 W1 C1 W2 7.4(4) . . . . ?
Br9 W1 C1 W2 -179.2(3) . . . . ?
Br4 W1 C1 W2 100.4(3) . . . . ?
Br13 W1 C1 W2 129.9(8) . . . . ?
W3 W1 C1 W2 -79.6(3) . . . . ?
W4 W1 C1 W2 141.1(5) . . . . ?
Br11 W5 C1 W4 -84.7(3) . . . . ?
Br10 W5 C1 W4 6.0(3) . . . . ?
Br17 W5 C1 W4 135.7(9) . . . . ?
Br5 W5 C1 W4 100.8(3) . . . . ?
Br6 W5 C1 W4 -177.7(3) . . . . ?
W6 W5 C1 W4 -78.1(3) . . . . ?
W2 W5 C1 W4 141.1(5) . . . . ?
Br11 W5 C1 W6 -6.6(4) . . . . ?
Br10 W5 C1 W6 84.1(3) . . . . ?
Br17 W5 C1 W6 -146.2(8) . . . . ?
Br5 W5 C1 W6 178.9(3) . . . . ?
Br6 W5 C1 W6 -99.7(3) . . . . ?
W4 W5 C1 W6 78.1(3) . . . . ?
W2 W5 C1 W6 -140.8(5) . . . . ?
Br11 W5 C1 W3 66.1(9) . . . . ?
Br10 W5 C1 W3 156.8(8) . . . . ?
Br17 W5 C1 W3 -73.5(14) . . . . ?
Br5 W5 C1 W3 -108.4(9) . . . . ?
Br6 W5 C1 W3 -27.0(8) . . . . ?
W4 W5 C1 W3 150.8(11) . . . . ?
W6 W5 C1 W3 72.7(8) . . . . ?
W2 W5 C1 W3 -68.1(8) . . . . ?
Br11 W5 C1 W1 -158.0(8) . . . . ?
Br10 W5 C1 W1 -67.4(9) . . . . ?
Br17 W5 C1 W1 62.4(16) . . . . ?
Br5 W5 C1 W1 27.4(8) . . . . ?
Br6 W5 C1 W1 108.9(9) . . . . ?
W4 W5 C1 W1 -73.4(8) . . . . ?
W6 W5 C1 W1 -151.4(11) . . . . ?
W2 W5 C1 W1 67.7(8) . . . . ?
Br11 W5 C1 W2 134.2(2) . . . . ?
Br10 W5 C1 W2 -135.1(3) . . . . ?
Br17 W5 C1 W2 -5.4(13) . . . . ?
Br5 W5 C1 W2 -40.3(3) . . . . ?
Br6 W5 C1 W2 41.2(3) . . . . ?
W4 W5 C1 W2 -141.1(5) . . . . ?
W6 W5 C1 W2 140.8(5) . . . . ?
Br5 W2 C1 W4 -27.1(6) . . . . ?
Br2 W2 C1 W4 159.4(6) . . . . ?
Br1 W2 C1 W4 65.3(7) . . . . ?
Br14 W2 C1 W4 -67.0(14) . . . . ?
Br6 W2 C1 W4 -109.4(7) . . . . ?
W1 W2 C1 W4 72.4(6) . . . . ?
W3 W2 C1 W4 150.8(8) . . . . ?
W5 W2 C1 W4 -68.0(7) . . . . ?
Br5 W2 C1 W6 109.7(8) . . . . ?
Br2 W2 C1 W6 -63.7(8) . . . . ?
Br1 W2 C1 W6 -157.9(7) . . . . ?
Br14 W2 C1 W6 69.8(17) . . . . ?
Br6 W2 C1 W6 27.5(8) . . . . ?
W1 W2 C1 W6 -150.7(11) . . . . ?
W3 W2 C1 W6 -72.4(8) . . . . ?
W5 W2 C1 W6 68.8(7) . . . . ?
Br5 W2 C1 W3 -177.9(2) . . . . ?
Br2 W2 C1 W3 8.7(3) . . . . ?
Br1 W2 C1 W3 -85.5(3) . . . . ?
Br14 W2 C1 W3 142.2(10) . . . . ?
Br6 W2 C1 W3 99.9(2) . . . . ?
W1 W2 C1 W3 -78.3(3) . . . . ?
W5 W2 C1 W3 141.2(5) . . . . ?
Br5 W2 C1 W1 -99.6(3) . . . . ?
Br2 W2 C1 W1 87.0(3) . . . . ?
Br1 W2 C1 W1 -7.2(4) . . . . ?
Br14 W2 C1 W1 -139.5(9) . . . . ?
Br6 W2 C1 W1 178.2(3) . . . . ?
W3 W2 C1 W1 78.3(3) . . . . ?
W5 W2 C1 W1 -140.5(5) . . . . ?
Br5 W2 C1 W5 40.9(3) . . . . ?
Br2 W2 C1 W5 -132.6(3) . . . . ?
Br1 W2 C1 W5 133.3(2) . . . . ?
Br14 W2 C1 W5 1.0(14) . . . . ?
Br6 W2 C1 W5 -41.3(3) . . . . ?
W1 W2 C1 W5 140.5(5) . . . . ?
W3 W2 C1 W5 -141.2(5) . . . . ?
C1 W1 Br1 W2 -6.9(4) . . . . ?
Br3 W1 Br1 W2 102.37(7) . . . . ?
Br9 W1 Br1 W2 -161.8(3) . . . . ?
Br4 W1 Br1 W2 -92.89(7) . . . . ?
Br13 W1 Br1 W2 -169.68(7) . . . . ?
W3 W1 Br1 W2 46.11(5) . . . . ?
W4 W1 Br1 W2 -52.67(9) . . . . ?
C1 W2 Br1 W1 6.7(3) . . . . ?
Br5 W2 Br1 W1 91.77(8) . . . . ?
Br2 W2 Br1 W1 -100.59(8) . . . . ?
Br14 W2 Br1 W1 175.05(8) . . . . ?
Br6 W2 Br1 W1 162.5(4) . . . . ?
W3 W2 Br1 W1 -44.83(5) . . . . ?
W5 W2 Br1 W1 51.75(9) . . . . ?
C1 W3 Br2 W2 8.3(3) . . . . ?
Br3 W3 Br2 W2 -101.36(8) . . . . ?
Br8 W3 Br2 W2 156.7(2) . . . . ?
Br7 W3 Br2 W2 93.20(7) . . . . ?
Cl15 W3 Br2 W2 -178.79(7) 1_655 . . . ?
Br15 W3 Br2 W2 -178.79(7) 1_655 . . . ?
W1 W3 Br2 W2 -44.88(5) . . . . ?
W6 W3 Br2 W2 54.25(9) . . . . ?
C1 W2 Br2 W3 -8.1(3) . . . . ?
Br5 W2 Br2 W3 -157.0(4) . . . . ?
Br1 W2 Br2 W3 99.90(7) . . . . ?
Br14 W2 Br2 W3 -176.70(7) . . . . ?
Br6 W2 Br2 W3 -93.14(8) . . . . ?
W1 W2 Br2 W3 43.98(5) . . . . ?
W5 W2 Br2 W3 -52.91(8) . . . . ?
C1 W1 Br3 W3 7.0(4) . . . . ?
Br1 W1 Br3 W3 -102.83(7) . . . . ?
Br9 W1 Br3 W3 92.62(8) . . . . ?
Br4 W1 Br3 W3 157.8(3) . . . . ?
Br13 W1 Br3 W3 174.92(7) . . . . ?
W2 W1 Br3 W3 -46.04(6) . . . . ?
W4 W1 Br3 W3 52.95(9) . . . . ?
C1 W3 Br3 W1 -7.0(4) . . . . ?
Br2 W3 Br3 W1 102.10(8) . . . . ?
Br8 W3 Br3 W1 -94.10(8) . . . . ?
Br7 W3 Br3 W1 -165.2(3) . . . . ?
Cl15 W3 Br3 W1 -175.47(9) 1_655 . . . ?
Br15 W3 Br3 W1 -175.47(9) 1_655 . . . ?
W2 W3 Br3 W1 45.72(6) . . . . ?
W6 W3 Br3 W1 -53.24(10) . . . . ?
C1 W1 Br4 W4 35.4(3) . . . . ?
Br3 W1 Br4 W4 -116.9(3) . . . . ?
Br1 W1 Br4 W4 144.61(6) . . . . ?
Br9 W1 Br4 W4 -50.05(7) . . . . ?
Br13 W1 Br4 W4 -134.45(8) . . . . ?
W3 W1 Br4 W4 35.42(11) . . . . ?
W2 W1 Br4 W4 86.68(5) . . . . ?
C1 W4 Br4 W1 -35.7(3) . . . . ?
Br10 W4 Br4 W1 -144.42(7) . . . . ?
Br12 W4 Br4 W1 115.5(3) . . . . ?
Br9 W4 Br4 W1 50.16(8) . . . . ?
Br16 W4 Br4 W1 138.24(7) . . . . ?
W6 W4 Br4 W1 -35.92(10) . . . . ?
W5 W4 Br4 W1 -86.85(5) . . . . ?
C1 W2 Br5 W5 -36.1(3) . . . . ?
Br2 W2 Br5 W5 114.1(4) . . . . ?
Br1 W2 Br5 W5 -143.42(7) . . . . ?
Br14 W2 Br5 W5 133.77(7) . . . . ?
Br6 W2 Br5 W5 49.08(8) . . . . ?
W1 W2 Br5 W5 -86.76(5) . . . . ?
W3 W2 Br5 W5 -38.49(10) . . . . ?
C1 W5 Br5 W2 36.3(3) . . . . ?
Br11 W5 Br5 W2 -117.7(4) . . . . ?
Br10 W5 Br5 W2 143.36(7) . . . . ?
Br17 W5 Br5 W2 -133.70(9) . . . . ?
Br6 W5 Br5 W2 -48.98(7) . . . . ?
W4 W5 Br5 W2 86.48(6) . . . . ?
W6 W5 Br5 W2 37.59(11) . . . . ?
C1 W2 Br6 W5 36.2(3) . . . . ?
Br5 W2 Br6 W5 -48.60(8) . . . . ?
Br2 W2 Br6 W5 142.87(8) . . . . ?
Br1 W2 Br6 W5 -120.6(4) . . . . ?
Br14 W2 Br6 W5 -133.22(8) . . . . ?
W1 W2 Br6 W5 38.20(11) . . . . ?
W3 W2 Br6 W5 86.48(5) . . . . ?
C1 W5 Br6 W2 -36.3(3) . . . . ?
Br11 W5 Br6 W2 -143.30(7) . . . . ?
Br10 W5 Br6 W2 126.9(4) . . . . ?
Br17 W5 Br6 W2 131.04(9) . . . . ?
Br5 W5 Br6 W2 47.90(8) . . . . ?
W4 W5 Br6 W2 -38.86(11) . . . . ?
W6 W5 Br6 W2 -86.51(6) . . . . ?
C1 W3 Br7 W6 -36.5(3) . . . . ?
Br2 W3 Br7 W6 -144.85(8) . . . . ?
Br3 W3 Br7 W6 122.8(3) . . . . ?
Br8 W3 Br7 W6 50.09(8) . . . . ?
Cl15 W3 Br7 W6 132.84(9) 1_655 . . . ?
Br15 W3 Br7 W6 132.84(9) 1_655 . . . ?
W1 W3 Br7 W6 -38.90(11) . . . . ?
W2 W3 Br7 W6 -87.75(5) . . . . ?
C1 W6 Br7 W3 36.6(3) . . . . ?
Br11 W6 Br7 W3 144.61(8) . . . . ?
Br12 W6 Br7 W3 -118.2(2) . . . . ?
Br8 W6 Br7 W3 -50.14(7) . . . . ?
W4 W6 Br7 W3 38.14(10) . . . . ?
Cl18 W6 Br7 W3 -130.29(8) 1_655 . . . ?
Br18 W6 Br7 W3 -130.29(8) 1_655 . . . ?
W5 W6 Br7 W3 87.60(6) . . . . ?
C1 W3 Br8 W6 34.5(3) . . . . ?
Br2 W3 Br8 W6 -115.6(2) . . . . ?
Br3 W3 Br8 W6 143.27(8) . . . . ?
Br7 W3 Br8 W6 -50.66(7) . . . . ?
Cl15 W3 Br8 W6 -140.08(7) 1_655 . . . ?
Br15 W3 Br8 W6 -140.08(7) 1_655 . . . ?
W1 W3 Br8 W6 85.80(5) . . . . ?
W2 W3 Br8 W6 34.83(10) . . . . ?
C1 W6 Br8 W3 -34.7(3) . . . . ?
Br11 W6 Br8 W3 122.5(3) . . . . ?
Br12 W6 Br8 W3 -144.04(7) . . . . ?
Br7 W6 Br8 W3 50.33(7) . . . . ?
W4 W6 Br8 W3 -85.93(5) . . . . ?
Cl18 W6 Br8 W3 132.31(8) 1_655 . . . ?
Br18 W6 Br8 W3 132.31(8) 1_655 . . . ?
W5 W6 Br8 W3 -35.10(11) . . . . ?
C1 W4 Br9 W1 35.2(3) . . . . ?
Br10 W4 Br9 W1 -122.1(3) . . . . ?
Br12 W4 Br9 W1 144.20(7) . . . . ?
Br4 W4 Br9 W1 -50.14(8) . . . . ?
Br16 W4 Br9 W1 -132.51(8) . . . . ?
W6 W4 Br9 W1 86.50(6) . . . . ?
W5 W4 Br9 W1 35.11(12) . . . . ?
C1 W1 Br9 W4 -35.0(3) . . . . ?
Br3 W1 Br9 W4 -143.60(7) . . . . ?
Br1 W1 Br9 W4 121.3(3) . . . . ?
Br4 W1 Br9 W4 50.58(7) . . . . ?
Br13 W1 Br9 W4 129.24(8) . . . . ?
W3 W1 Br9 W4 -86.20(6) . . . . ?
W2 W1 Br9 W4 -35.93(13) . . . . ?
C1 W4 Br10 W5 5.7(3) . . . . ?
Br12 W4 Br10 W5 -103.80(7) . . . . ?
Br9 W4 Br10 W5 161.7(3) . . . . ?
Br4 W4 Br10 W5 91.74(8) . . . . ?
Br16 W4 Br10 W5 172.32(8) . . . . ?
W6 W4 Br10 W5 -47.13(5) . . . . ?
W1 W4 Br10 W5 51.60(9) . . . . ?
C1 W5 Br10 W4 -5.6(3) . . . . ?
Br11 W5 Br10 W4 101.11(7) . . . . ?
Br17 W5 Br10 W4 -172.23(8) . . . . ?
Br5 W5 Br10 W4 -90.77(7) . . . . ?
Br6 W5 Br10 W4 -168.1(4) . . . . ?
W6 W5 Br10 W4 45.47(5) . . . . ?
W2 W5 Br10 W4 -50.30(9) . . . . ?
C1 W6 Br11 W5 -6.2(4) . . . . ?
Br12 W6 Br11 W5 103.64(7) . . . . ?
Br8 W6 Br11 W5 -162.1(3) . . . . ?
Br7 W6 Br11 W5 -91.75(8) . . . . ?
W4 W6 Br11 W5 46.43(5) . . . . ?
Cl18 W6 Br11 W5 -171.82(7) 1_655 . . . ?
Br18 W6 Br11 W5 -171.82(7) 1_655 . . . ?
W3 W6 Br11 W5 -51.60(9) . . . . ?
C1 W5 Br11 W6 6.1(4) . . . . ?
Br10 W5 Br11 W6 -100.87(7) . . . . ?
Br17 W5 Br11 W6 174.94(8) . . . . ?
Br5 W5 Br11 W6 159.1(4) . . . . ?
Br6 W5 Br11 W6 91.67(7) . . . . ?
W4 W5 Br11 W6 -45.23(5) . . . . ?
W2 W5 Br11 W6 50.94(9) . . . . ?
C1 W6 Br12 W4 7.7(3) . . . . ?
Br11 W6 Br12 W4 -100.95(7) . . . . ?
Br8 W6 Br12 W4 94.49(7) . . . . ?
Br7 W6 Br12 W4 161.0(2) . . . . ?
Cl18 W6 Br12 W4 172.96(6) 1_655 . . . ?
Br18 W6 Br12 W4 172.96(6) 1_655 . . . ?
W5 W6 Br12 W4 -45.20(4) . . . . ?
W3 W6 Br12 W4 54.83(8) . . . . ?
C1 W4 Br12 W6 -7.7(3) . . . . ?
Br10 W4 Br12 W6 101.76(7) . . . . ?
Br9 W4 Br12 W6 -93.51(8) . . . . ?
Br4 W4 Br12 W6 -157.1(3) . . . . ?
Br16 W4 Br12 W6 -179.77(6) . . . . ?
W5 W4 Br12 W6 45.55(5) . . . . ?
W1 W4 Br12 W6 -54.30(7) . . . . ?
C1 W1 Br13 W10 141.1(9) . . . . ?
Br3 W1 Br13 W10 -4.15(13) . . . . ?
Br1 W1 Br13 W10 -92.26(13) . . . . ?
Br9 W1 Br13 W10 89.87(14) . . . . ?
Br4 W1 Br13 W10 171.25(14) . . . . ?
W3 W1 Br13 W10 3.2(2) . . . . ?
W2 W1 Br13 W10 -105.52(12) . . . . ?
W4 W1 Br13 W10 132.38(10) . . . . ?
C1 W4 Br16 W7 -68.9(13) . . . . ?
Br10 W4 Br16 W7 169.74(17) . . . . ?
Br12 W4 Br16 W7 80.83(16) . . . . ?
Br9 W4 Br16 W7 -13.05(16) . . . . ?
Br4 W4 Br16 W7 -93.10(16) . . . . ?
W6 W4 Br16 W7 80.51(16) . . . . ?
W5 W4 Br16 W7 178.90(10) . . . . ?
W1 W4 Br16 W7 -55.52(17) . . . . ?
W4 Br16 W7 Cl20 -144.25(15) . . . 2_666 ?
W4 Br16 W7 Br20 -144.25(15) . . . 2_666 ?
W4 Br16 W7 Cl21 -54.05(15) . . . 2_666 ?
W4 Br16 W7 Br21 -54.05(15) . . . 2_666 ?
W4 Br16 W7 Br22 36.21(16) . . . . ?
W4 Br16 W7 Br19 125.61(15) . . . . ?
W4 Br16 W7 W9 172.34(10) . . . . ?
W4 Br16 W7 W8 -103.73(14) . . . 2_666 ?
W4 Br16 W7 W8 86.34(17) . . . . ?
W4 Br16 W7 W9 -11.0(2) . . . 2_666 ?
W6 Br18 W8 Br20 -132.99(19) 1_455 . . . ?
W6 Br18 W8 Br19 47.73(19) 1_455 . . . ?
W6 Br18 W8 Br22 137.56(19) 1_455 . . . ?
W6 Br18 W8 Br21 -42.62(19) 1_455 . . . ?
W6 Br18 W8 W9 4.0(3) 1_455 . . . ?
W6 Br18 W8 W7 -91.6(2) 1_455 . . 2_666 ?
W6 Br18 W8 W7 96.46(19) 1_455 . . . ?
W6 Br18 W8 W9 -178.24(14) 1_455 . . 2_666 ?
Br16 W7 W8 Br18 -12.91(13) . . . . ?
Cl20 W7 W8 Br18 -130.95(10) 2_666 . . . ?
Br20 W7 W8 Br18 -130.95(10) 2_666 . . . ?
Cl21 W7 W8 Br18 119.80(10) 2_666 . . . ?
Br21 W7 W8 Br18 119.80(10) 2_666 . . . ?
Br22 W7 W8 Br18 49.42(10) . . . . ?
Br19 W7 W8 Br18 -60.14(10) . . . . ?
W9 W7 W8 Br18 -130.63(9) . . . . ?
W8 W7 W8 Br18 174.43(9) 2_666 . . . ?
W9 W7 W8 Br18 119.89(9) 2_666 . . . ?
Br16 W7 W8 Br20 -132.58(10) . . . . ?
Cl20 W7 W8 Br20 109.39(5) 2_666 . . . ?
Br20 W7 W8 Br20 109.39(5) 2_666 . . . ?
Cl21 W7 W8 Br20 0.13(6) 2_666 . . . ?
Br21 W7 W8 Br20 0.13(6) 2_666 . . . ?
Br22 W7 W8 Br20 -70.25(6) . . . . ?
Br19 W7 W8 Br20 -179.81(6) . . . . ?
W9 W7 W8 Br20 109.70(5) . . . . ?
W8 W7 W8 Br20 54.77(5) 2_666 . . . ?
W9 W7 W8 Br20 0.22(4) 2_666 . . . ?
Br16 W7 W8 Br19 47.23(10) . . . . ?
Cl20 W7 W8 Br19 -70.81(6) 2_666 . . . ?
Br20 W7 W8 Br19 -70.81(6) 2_666 . . . ?
Cl21 W7 W8 Br19 179.94(6) 2_666 . . . ?
Br21 W7 W8 Br19 179.94(6) 2_666 . . . ?
Br22 W7 W8 Br19 109.56(6) . . . . ?
W9 W7 W8 Br19 -70.49(5) . . . . ?
W8 W7 W8 Br19 -125.43(5) 2_666 . . . ?
W9 W7 W8 Br19 -179.97(5) 2_666 . . . ?
Br16 W7 W8 Br22 -62.33(10) . . . . ?
Cl20 W7 W8 Br22 179.63(6) 2_666 . . . ?
Br20 W7 W8 Br22 179.63(6) 2_666 . . . ?
Cl21 W7 W8 Br22 70.38(6) 2_666 . . . ?
Br21 W7 W8 Br22 70.38(6) 2_666 . . . ?
Br19 W7 W8 Br22 -109.56(6) . . . . ?
W9 W7 W8 Br22 179.95(5) . . . . ?
W8 W7 W8 Br22 125.01(5) 2_666 . . . ?
W9 W7 W8 Br22 70.47(5) 2_666 . . . ?
Br16 W7 W8 Br21 118.31(10) . . . . ?
Cl20 W7 W8 Br21 0.27(7) 2_666 . . . ?
Br20 W7 W8 Br21 0.27(7) 2_666 . . . ?
Cl21 W7 W8 Br21 -108.99(5) 2_666 . . . ?
Br21 W7 W8 Br21 -108.99(5) 2_666 . . . ?
Br22 W7 W8 Br21 -179.36(6) . . . . ?
Br19 W7 W8 Br21 71.08(6) . . . . ?
W9 W7 W8 Br21 0.59(5) . . . . ?
W8 W7 W8 Br21 -54.35(5) 2_666 . . . ?
W9 W7 W8 Br21 -108.90(5) 2_666 . . . ?
Br16 W7 W8 W9 117.72(9) . . . . ?
Cl20 W7 W8 W9 -0.32(5) 2_666 . . . ?
Br20 W7 W8 W9 -0.32(5) 2_666 . . . ?
Cl21 W7 W8 W9 -109.57(5) 2_666 . . . ?
Br21 W7 W8 W9 -109.57(5) 2_666 . . . ?
Br22 W7 W8 W9 -179.95(5) . . . . ?
Br19 W7 W8 W9 70.49(5) . . . . ?
W8 W7 W8 W9 -54.93(3) 2_666 . . . ?
W9 W7 W8 W9 -109.48(3) 2_666 . . . ?
Br16 W7 W8 W7 172.66(9) . . . 2_666 ?
Cl20 W7 W8 W7 54.62(5) 2_666 . . 2_666 ?
Br20 W7 W8 W7 54.62(5) 2_666 . . 2_666 ?
Cl21 W7 W8 W7 -54.64(5) 2_666 . . 2_666 ?
Br21 W7 W8 W7 -54.64(5) 2_666 . . 2_666 ?
Br22 W7 W8 W7 -125.01(5) . . . 2_666 ?
Br19 W7 W8 W7 125.43(5) . . . 2_666 ?
W9 W7 W8 W7 54.93(3) . . . 2_666 ?
W8 W7 W8 W7 0.0 2_666 . . 2_666 ?
W9 W7 W8 W7 -54.55(2) 2_666 . . 2_666 ?
Br16 W7 W8 W9 -132.80(9) . . . 2_666 ?
Cl20 W7 W8 W9 109.17(5) 2_666 . . 2_666 ?
Br20 W7 W8 W9 109.17(5) 2_666 . . 2_666 ?
Cl21 W7 W8 W9 -0.09(4) 2_666 . . 2_666 ?
Br21 W7 W8 W9 -0.09(4) 2_666 . . 2_666 ?
Br22 W7 W8 W9 -70.47(5) . . . 2_666 ?
Br19 W7 W8 W9 179.97(5) . . . 2_666 ?
W9 W7 W8 W9 109.48(3) . . . 2_666 ?
W8 W7 W8 W9 54.55(2) 2_666 . . 2_666 ?
Br16 W7 W9 Br23 3.42(11) . . . . ?
Cl20 W7 W9 Br23 -49.59(9) 2_666 . . . ?
Br20 W7 W9 Br23 -49.59(9) 2_666 . . . ?
Cl21 W7 W9 Br23 -119.91(9) 2_666 . . . ?
Br21 W7 W9 Br23 -119.91(9) 2_666 . . . ?
Br22 W7 W9 Br23 130.78(9) . . . . ?
Br19 W7 W9 Br23 60.75(9) . . . . ?
W8 W7 W9 Br23 -119.79(8) 2_666 . . . ?
W8 W7 W9 Br23 130.73(8) . . . . ?
W9 W7 W9 Br23 -174.45(8) 2_666 . . . ?
Br16 W7 W9 Cl20 53.01(9) . . . 2_666 ?
Br20 W7 W9 Cl20 0.0 2_666 . . 2_666 ?
Cl21 W7 W9 Cl20 -70.32(6) 2_666 . . 2_666 ?
Br21 W7 W9 Cl20 -70.32(6) 2_666 . . 2_666 ?
Br22 W7 W9 Cl20 -179.63(6) . . . 2_666 ?
Br19 W7 W9 Cl20 110.34(6) . . . 2_666 ?
W8 W7 W9 Cl20 -70.20(5) 2_666 . . 2_666 ?
W8 W7 W9 Cl20 -179.68(5) . . . 2_666 ?
W9 W7 W9 Cl20 -124.85(5) 2_666 . . 2_666 ?
Br16 W7 W9 Br20 53.01(9) . . . 2_666 ?
Cl20 W7 W9 Br20 0.0 2_666 . . 2_666 ?
Cl21 W7 W9 Br20 -70.32(6) 2_666 . . 2_666 ?
Br21 W7 W9 Br20 -70.32(6) 2_666 . . 2_666 ?
Br22 W7 W9 Br20 -179.63(6) . . . 2_666 ?
Br19 W7 W9 Br20 110.34(6) . . . 2_666 ?
W8 W7 W9 Br20 -70.20(5) 2_666 . . 2_666 ?
W8 W7 W9 Br20 -179.68(5) . . . 2_666 ?
W9 W7 W9 Br20 -124.85(5) 2_666 . . 2_666 ?
Br16 W7 W9 Br21 -127.89(9) . . . . ?
Cl20 W7 W9 Br21 179.09(6) 2_666 . . . ?
Br20 W7 W9 Br21 179.09(6) 2_666 . . . ?
Cl21 W7 W9 Br21 108.77(5) 2_666 . . . ?
Br21 W7 W9 Br21 108.77(5) 2_666 . . . ?
Br22 W7 W9 Br21 -0.54(7) . . . . ?
Br19 W7 W9 Br21 -70.56(6) . . . . ?
W8 W7 W9 Br21 108.89(5) 2_666 . . . ?
W8 W7 W9 Br21 -0.59(5) . . . . ?
W9 W7 W9 Br21 54.24(5) 2_666 . . . ?
Br16 W7 W9 Br19 -57.33(8) . . . . ?
Cl20 W7 W9 Br19 -110.34(6) 2_666 . . . ?
Br20 W7 W9 Br19 -110.34(6) 2_666 . . . ?
Cl21 W7 W9 Br19 179.34(5) 2_666 . . . ?
Br21 W7 W9 Br19 179.34(5) 2_666 . . . ?
Br22 W7 W9 Br19 70.03(6) . . . . ?
W8 W7 W9 Br19 179.46(4) 2_666 . . . ?
W8 W7 W9 Br19 69.98(4) . . . . ?
W9 W7 W9 Br19 124.81(4) 2_666 . . . ?
Br16 W7 W9 Cl22 123.46(9) . . . 2_666 ?
Cl20 W7 W9 Cl22 70.44(6) 2_666 . . 2_666 ?
Br20 W7 W9 Cl22 70.44(6) 2_666 . . 2_666 ?
Cl21 W7 W9 Cl22 0.12(5) 2_666 . . 2_666 ?
Br21 W7 W9 Cl22 0.12(5) 2_666 . . 2_666 ?
Br22 W7 W9 Cl22 -109.19(5) . . . 2_666 ?
Br19 W7 W9 Cl22 -179.22(5) . . . 2_666 ?
W8 W7 W9 Cl22 0.24(4) 2_666 . . 2_666 ?
W8 W7 W9 Cl22 -109.24(5) . . . 2_666 ?
W9 W7 W9 Cl22 -54.41(4) 2_666 . . 2_666 ?
Br16 W7 W9 Br22 123.46(9) . . . 2_666 ?
Cl20 W7 W9 Br22 70.44(6) 2_666 . . 2_666 ?
Br20 W7 W9 Br22 70.44(6) 2_666 . . 2_666 ?
Cl21 W7 W9 Br22 0.12(5) 2_666 . . 2_666 ?
Br21 W7 W9 Br22 0.12(5) 2_666 . . 2_666 ?
Br22 W7 W9 Br22 -109.19(5) . . . 2_666 ?
Br19 W7 W9 Br22 -179.22(5) . . . 2_666 ?
W8 W7 W9 Br22 0.24(4) 2_666 . . 2_666 ?
W8 W7 W9 Br22 -109.24(5) . . . 2_666 ?
W9 W7 W9 Br22 -54.41(4) 2_666 . . 2_666 ?
Br16 W7 W9 W8 -127.31(8) . . . . ?
Cl20 W7 W9 W8 179.68(5) 2_666 . . . ?
Br20 W7 W9 W8 179.68(5) 2_666 . . . ?
Cl21 W7 W9 W8 109.36(5) 2_666 . . . ?
Br21 W7 W9 W8 109.36(5) 2_666 . . . ?
Br22 W7 W9 W8 0.05(5) . . . . ?
Br19 W7 W9 W8 -69.98(4) . . . . ?
W8 W7 W9 W8 109.48(3) 2_666 . . . ?
W9 W7 W9 W8 54.83(3) 2_666 . . . ?
Br16 W7 W9 W7 177.87(8) . . . 2_666 ?
Cl20 W7 W9 W7 124.85(5) 2_666 . . 2_666 ?
Br20 W7 W9 W7 124.85(5) 2_666 . . 2_666 ?
Cl21 W7 W9 W7 54.53(4) 2_666 . . 2_666 ?
Br21 W7 W9 W7 54.53(4) 2_666 . . 2_666 ?
Br22 W7 W9 W7 -54.78(5) . . . 2_666 ?
Br19 W7 W9 W7 -124.81(4) . . . 2_666 ?
W8 W7 W9 W7 54.65(2) 2_666 . . 2_666 ?
W8 W7 W9 W7 -54.83(3) . . . 2_666 ?
W9 W7 W9 W7 0.0 2_666 . . 2_666 ?
Br16 W7 W9 W8 123.21(8) . . . 2_666 ?
Cl20 W7 W9 W8 70.20(5) 2_666 . . 2_666 ?
Br20 W7 W9 W8 70.20(5) 2_666 . . 2_666 ?
Cl21 W7 W9 W8 -0.12(3) 2_666 . . 2_666 ?
Br21 W7 W9 W8 -0.12(3) 2_666 . . 2_666 ?
Br22 W7 W9 W8 -109.43(6) . . . 2_666 ?
Br19 W7 W9 W8 -179.46(4) . . . 2_666 ?
W8 W7 W9 W8 -109.48(3) . . . 2_666 ?
W9 W7 W9 W8 -54.65(2) 2_666 . . 2_666 ?
Br18 W8 W9 Br23 5.41(13) . . . . ?
Br20 W8 W9 Br23 133.56(9) . . . . ?
Br19 W8 W9 Br23 -47.54(9) . . . . ?
Br22 W8 W9 Br23 -118.21(10) . . . . ?
Br21 W8 W9 Br23 62.43(10) . . . . ?
W7 W8 W9 Br23 132.58(9) 2_666 . . . ?
W7 W8 W9 Br23 -118.16(9) . . . . ?
W9 W8 W9 Br23 -172.89(9) 2_666 . . . ?
Br18 W8 W9 Cl20 123.89(10) . . . 2_666 ?
Br20 W8 W9 Cl20 -107.96(5) . . . 2_666 ?
Br19 W8 W9 Cl20 70.94(6) . . . 2_666 ?
Br22 W8 W9 Cl20 0.27(7) . . . 2_666 ?
Br21 W8 W9 Cl20 -179.09(6) . . . 2_666 ?
W7 W8 W9 Cl20 -108.94(5) 2_666 . . 2_666 ?
W7 W8 W9 Cl20 0.32(5) . . . 2_666 ?
W9 W8 W9 Cl20 -54.41(5) 2_666 . . 2_666 ?
Br18 W8 W9 Br20 123.89(10) . . . 2_666 ?
Br20 W8 W9 Br20 -107.96(5) . . . 2_666 ?
Br19 W8 W9 Br20 70.94(6) . . . 2_666 ?
Br22 W8 W9 Br20 0.27(7) . . . 2_666 ?
Br21 W8 W9 Br20 -179.09(6) . . . 2_666 ?
W7 W8 W9 Br20 -108.94(5) 2_666 . . 2_666 ?
W7 W8 W9 Br20 0.32(5) . . . 2_666 ?
W9 W8 W9 Br20 -54.41(5) 2_666 . . 2_666 ?
Br18 W8 W9 Br21 -57.02(10) . . . . ?
Br20 W8 W9 Br21 71.13(6) . . . . ?
Br19 W8 W9 Br21 -109.97(6) . . . . ?
Br22 W8 W9 Br21 179.36(6) . . . . ?
W7 W8 W9 Br21 70.15(5) 2_666 . . . ?
W7 W8 W9 Br21 179.41(5) . . . . ?
W9 W8 W9 Br21 124.68(5) 2_666 . . . ?
Br18 W8 W9 Br19 52.95(10) . . . . ?
Br20 W8 W9 Br19 -178.90(6) . . . . ?
Br22 W8 W9 Br19 -70.67(6) . . . . ?
Br21 W8 W9 Br19 109.97(6) . . . . ?
W7 W8 W9 Br19 -179.88(4) 2_666 . . . ?
W7 W8 W9 Br19 -70.62(5) . . . . ?
W9 W8 W9 Br19 -125.35(4) 2_666 . . . ?
Br18 W8 W9 Cl22 -127.34(10) . . . 2_666 ?
Br20 W8 W9 Cl22 0.81(6) . . . 2_666 ?
Br19 W8 W9 Cl22 179.72(6) . . . 2_666 ?
Br22 W8 W9 Cl22 109.05(5) . . . 2_666 ?
Br21 W8 W9 Cl22 -70.31(6) . . . 2_666 ?
W7 W8 W9 Cl22 -0.16(4) 2_666 . . 2_666 ?
W7 W8 W9 Cl22 109.10(5) . . . 2_666 ?
W9 W8 W9 Cl22 54.37(4) 2_666 . . 2_666 ?
Br18 W8 W9 Br22 -127.34(10) . . . 2_666 ?
Br20 W8 W9 Br22 0.81(6) . . . 2_666 ?
Br19 W8 W9 Br22 179.72(6) . . . 2_666 ?
Br22 W8 W9 Br22 109.05(5) . . . 2_666 ?
Br21 W8 W9 Br22 -70.31(6) . . . 2_666 ?
W7 W8 W9 Br22 -0.16(4) 2_666 . . 2_666 ?
W7 W8 W9 Br22 109.10(5) . . . 2_666 ?
W9 W8 W9 Br22 54.37(4) 2_666 . . 2_666 ?
Br18 W8 W9 W7 123.57(10) . . . . ?
Br20 W8 W9 W7 -108.28(5) . . . . ?
Br19 W8 W9 W7 70.62(5) . . . . ?
Br22 W8 W9 W7 -0.05(5) . . . . ?
Br21 W8 W9 W7 -179.41(5) . . . . ?
W7 W8 W9 W7 -109.26(3) 2_666 . . . ?
W9 W8 W9 W7 -54.73(2) 2_666 . . . ?
Br18 W8 W9 W7 -127.17(9) . . . 2_666 ?
Br20 W8 W9 W7 0.98(4) . . . 2_666 ?
Br19 W8 W9 W7 179.88(4) . . . 2_666 ?
Br22 W8 W9 W7 109.21(5) . . . 2_666 ?
Br21 W8 W9 W7 -70.15(5) . . . 2_666 ?
W7 W8 W9 W7 109.26(3) . . . 2_666 ?
W9 W8 W9 W7 54.53(2) 2_666 . . 2_666 ?
Br18 W8 W9 W8 178.30(9) . . . 2_666 ?
Br20 W8 W9 W8 -53.55(4) . . . 2_666 ?
Br19 W8 W9 W8 125.35(4) . . . 2_666 ?
Br22 W8 W9 W8 54.68(5) . . . 2_666 ?
Br21 W8 W9 W8 -124.68(5) . . . 2_666 ?
W7 W8 W9 W8 -54.53(2) 2_666 . . 2_666 ?
W7 W8 W9 W8 54.73(2) . . . 2_666 ?
W9 W8 W9 W8 0.0 2_666 . . 2_666 ?
Br18 W8 Br19 W9 -148.36(6) . . . . ?
Br22 W8 Br19 W9 124.90(4) . . . . ?
Br21 W8 Br19 W9 -54.35(4) . . . . ?
W7 W8 Br19 W9 0.12(4) 2_666 . . . ?
W7 W8 Br19 W9 70.39(3) . . . . ?
W9 W8 Br19 W9 70.36(5) 2_666 . . . ?
Br18 W8 Br19 W7 141.25(7) . . . . ?
Br22 W8 Br19 W7 54.51(4) . . . . ?
Br21 W8 Br19 W7 -124.73(4) . . . . ?
W9 W8 Br19 W7 -70.39(3) . . . . ?
W7 W8 Br19 W7 -70.27(5) 2_666 . . . ?
W9 W8 Br19 W7 -0.03(5) 2_666 . . . ?
Br23 W9 Br19 W8 150.99(6) . . . . ?
Cl20 W9 Br19 W8 -125.26(5) 2_666 . . . ?
Br20 W9 Br19 W8 -125.26(5) 2_666 . . . ?
Br21 W9 Br19 W8 54.29(4) . . . . ?
W7 W9 Br19 W8 -70.85(3) . . . . ?
W7 W9 Br19 W8 -0.12(4) 2_666 . . . ?
W8 W9 Br19 W8 -70.31(4) 2_666 . . . ?
Br23 W9 Br19 W7 -138.15(5) . . . . ?
Cl20 W9 Br19 W7 -54.40(4) 2_666 . . . ?
Br20 W9 Br19 W7 -54.40(4) 2_666 . . . ?
Br21 W9 Br19 W7 125.15(4) . . . . ?
W8 W9 Br19 W7 70.85(3) . . . . ?
W7 W9 Br19 W7 70.73(4) 2_666 . . . ?
W8 W9 Br19 W7 0.54(4) 2_666 . . . ?
Br16 W7 Br19 W8 -149.51(6) . . . . ?
Cl20 W7 Br19 W8 124.43(5) 2_666 . . . ?
Br20 W7 Br19 W8 124.43(5) 2_666 . . . ?
Br22 W7 Br19 W8 -54.44(4) . . . . ?
W9 W7 Br19 W8 70.84(3) . . . . ?
W8 W7 Br19 W8 70.30(4) 2_666 . . . ?
W9 W7 Br19 W8 0.03(5) 2_666 . . . ?
Br16 W7 Br19 W9 139.65(6) . . . . ?
Cl20 W7 Br19 W9 53.59(4) 2_666 . . . ?
Br20 W7 Br19 W9 53.59(4) 2_666 . . . ?
Br22 W7 Br19 W9 -125.29(4) . . . . ?
W8 W7 Br19 W9 -0.54(4) 2_666 . . . ?
W8 W7 Br19 W9 -70.84(3) . . . . ?
W9 W7 Br19 W9 -70.82(4) 2_666 . . . ?
Br18 W8 Br20 W9 -141.40(7) . . . 2_666 ?
Br22 W8 Br20 W9 -54.64(4) . . . 2_666 ?
Br21 W8 Br20 W9 124.61(4) . . . 2_666 ?
W9 W8 Br20 W9 69.71(5) . . . 2_666 ?
W7 W8 Br20 W9 70.70(3) 2_666 . . 2_666 ?
W7 W8 Br20 W9 -0.22(4) . . . 2_666 ?
Br18 W8 Br20 W7 147.91(6) . . . 2_666 ?
Br22 W8 Br20 W7 -125.34(4) . . . 2_666 ?
Br21 W8 Br20 W7 53.91(4) . . . 2_666 ?
W9 W8 Br20 W7 -0.98(4) . . . 2_666 ?
W7 W8 Br20 W7 -70.92(4) . . . 2_666 ?
W9 W8 Br20 W7 -70.70(3) 2_666 . . 2_666 ?
Br18 W8 Br21 W7 -142.66(6) . . . 2_666 ?
Br20 W8 Br21 W7 -54.02(4) . . . 2_666 ?
Br19 W8 Br21 W7 125.30(4) . . . 2_666 ?
W9 W8 Br21 W7 70.88(4) . . . 2_666 ?
W7 W8 Br21 W7 70.29(5) . . . 2_666 ?
W9 W8 Br21 W7 0.12(3) 2_666 . . 2_666 ?
Br18 W8 Br21 W9 146.47(7) . . . . ?
Br20 W8 Br21 W9 -124.89(5) . . . . ?
Br19 W8 Br21 W9 54.42(4) . . . . ?
W7 W8 Br21 W9 -70.88(4) 2_666 . . . ?
W7 W8 Br21 W9 -0.59(5) . . . . ?
W9 W8 Br21 W9 -70.76(4) 2_666 . . . ?
Br23 W9 Br21 W7 145.15(7) . . . 2_666 ?
Br19 W9 Br21 W7 -124.91(5) . . . 2_666 ?
Cl22 W9 Br21 W7 54.29(4) 2_666 . . 2_666 ?
Br22 W9 Br21 W7 54.29(4) 2_666 . . 2_666 ?
W7 W9 Br21 W7 -70.18(5) . . . 2_666 ?
W8 W9 Br21 W7 -70.77(4) . . . 2_666 ?
W8 W9 Br21 W7 0.09(4) 2_666 . . 2_666 ?
Br23 W9 Br21 W8 -144.08(7) . . . . ?
Br19 W9 Br21 W8 -54.14(5) . . . . ?
Cl22 W9 Br21 W8 125.06(5) 2_666 . . . ?
Br22 W9 Br21 W8 125.06(5) 2_666 . . . ?
W7 W9 Br21 W8 0.59(5) . . . . ?
W7 W9 Br21 W8 70.77(4) 2_666 . . . ?
W8 W9 Br21 W8 70.86(5) 2_666 . . . ?
Br18 W8 Br22 W7 -146.72(7) . . . . ?
Br20 W8 Br22 W7 124.63(5) . . . . ?
Br19 W8 Br22 W7 -54.69(4) . . . . ?
W9 W8 Br22 W7 0.05(5) . . . . ?
W7 W8 Br22 W7 70.43(5) 2_666 . . . ?
W9 W8 Br22 W7 70.67(4) 2_666 . . . ?
Br18 W8 Br22 W9 142.61(7) . . . 2_666 ?
Br20 W8 Br22 W9 53.96(4) . . . 2_666 ?
Br19 W8 Br22 W9 -125.36(4) . . . 2_666 ?
W9 W8 Br22 W9 -70.62(5) . . . 2_666 ?
W7 W8 Br22 W9 -0.24(4) 2_666 . . 2_666 ?
W7 W8 Br22 W9 -70.67(4) . . . 2_666 ?
Br16 W7 Br22 W8 142.12(7) . . . . ?
Cl21 W7 Br22 W8 -125.27(5) 2_666 . . . ?
Br21 W7 Br22 W8 -125.27(5) 2_666 . . . ?
Br19 W7 Br22 W8 54.28(4) . . . . ?
W9 W7 Br22 W8 -0.05(5) . . . . ?
W8 W7 Br22 W8 -70.68(5) 2_666 . . . ?
W9 W7 Br22 W8 -70.85(3) 2_666 . . . ?
Br16 W7 Br22 W9 -147.04(7) . . . 2_666 ?
Cl21 W7 Br22 W9 -54.43(4) 2_666 . . 2_666 ?
Br21 W7 Br22 W9 -54.43(4) 2_666 . . 2_666 ?
Br19 W7 Br22 W9 125.13(4) . . . 2_666 ?
W9 W7 Br22 W9 70.80(5) . . . 2_666 ?
W8 W7 Br22 W9 0.16(4) 2_666 . . 2_666 ?
W8 W7 Br22 W9 70.85(3) . . . 2_666 ?
Cl20 W9 Br23 W13 -175.05(14) 2_666 . . 1_545 ?
Br20 W9 Br23 W13 -175.05(14) 2_666 . . 1_545 ?
Br21 W9 Br23 W13 5.59(15) . . . 1_545 ?
Br19 W9 Br23 W13 -84.37(14) . . . 1_545 ?
Cl22 W9 Br23 W13 95.45(14) 2_666 . . 1_545 ?
Br22 W9 Br23 W13 95.45(14) 2_666 . . 1_545 ?
W7 W9 Br23 W13 -133.43(10) . . . 1_545 ?
W8 W9 Br23 W13 -44.86(19) . . . 1_545 ?
W7 W9 Br23 W13 55.17(19) 2_666 . . 1_545 ?
W8 W9 Br23 W13 144.53(10) 2_666 . . 1_545 ?
W1 Br13 W10 Br25 -49.85(12) . . . . ?
W1 Br13 W10 Br24 -140.26(12) . . . . ?
W1 Br13 W10 Br26 40.69(13) . . . . ?
W1 Br13 W10 Br27 131.02(12) . . . . ?
W1 Br13 W10 W13 -7.55(18) . . . . ?
W1 Br13 W10 W12 -96.22(13) . . . . ?
W1 Br13 W10 W14 86.58(14) . . . . ?
W1 Br13 W10 W11 177.42(7) . . . . ?
W3 Br15 W11 Br24 -37.03(18) 1_455 . . . ?
W3 Br15 W11 Br27 52.18(17) 1_455 . . . ?
W3 Br15 W11 Br28 -127.23(17) 1_455 . . . ?
W3 Br15 W11 Br31 144.28(18) 1_455 . . . ?
W3 Br15 W11 W14 102.20(17) 1_455 . . . ?
W3 Br15 W11 W12 -86.48(19) 1_455 . . . ?
W3 Br15 W11 W10 10.5(3) 1_455 . . . ?
W3 Br15 W11 W15 -173.63(11) 1_455 . . . ?
Br13 W10 W11 Br15 -6.93(15) . . . . ?
Br25 W10 W11 Br15 -128.92(12) . . . . ?
Br24 W10 W11 Br15 -58.25(12) . . . . ?
Br26 W10 W11 Br15 121.71(12) . . . . ?
Br27 W10 W11 Br15 50.22(12) . . . . ?
W13 W10 W11 Br15 176.52(11) . . . . ?
W12 W10 W11 Br15 -128.33(12) . . . . ?
W14 W10 W11 Br15 121.47(12) . . . . ?
Br13 W10 W11 Br24 51.32(10) . . . . ?
Br25 W10 W11 Br24 -70.67(7) . . . . ?
Br26 W10 W11 Br24 179.96(7) . . . . ?
Br27 W10 W11 Br24 108.47(7) . . . . ?
W13 W10 W11 Br24 -125.23(5) . . . . ?
W12 W10 W11 Br24 -70.08(5) . . . . ?
W14 W10 W11 Br24 179.72(5) . . . . ?
Br13 W10 W11 Br27 -57.15(9) . . . . ?
Br25 W10 W11 Br27 -179.14(6) . . . . ?
Br24 W10 W11 Br27 -108.47(7) . . . . ?
Br26 W10 W11 Br27 71.49(7) . . . . ?
W13 W10 W11 Br27 126.30(5) . . . . ?
W12 W10 W11 Br27 -178.55(5) . . . . ?
W14 W10 W11 Br27 71.25(5) . . . . ?
Br13 W10 W11 Br28 121.99(9) . . . . ?
Br25 W10 W11 Br28 0.00(7) . . . . ?
Br24 W10 W11 Br28 70.67(7) . . . . ?
Br26 W10 W11 Br28 -109.37(7) . . . . ?
Br27 W10 W11 Br28 179.14(6) . . . . ?
W13 W10 W11 Br28 -54.56(5) . . . . ?
W12 W10 W11 Br28 0.59(5) . . . . ?
W14 W10 W11 Br28 -109.61(5) . . . . ?
Br13 W10 W11 Br31 -130.26(9) . . . . ?
Br25 W10 W11 Br31 107.75(7) . . . . ?
Br24 W10 W11 Br31 178.42(7) . . . . ?
Br26 W10 W11 Br31 -1.62(7) . . . . ?
Br27 W10 W11 Br31 -73.11(7) . . . . ?
W13 W10 W11 Br31 53.19(5) . . . . ?
W12 W10 W11 Br31 108.34(5) . . . . ?
W14 W10 W11 Br31 -1.86(5) . . . . ?
Br13 W10 W11 W14 -128.40(9) . . . . ?
Br25 W10 W11 W14 109.61(5) . . . . ?
Br24 W10 W11 W14 -179.72(5) . . . . ?
Br26 W10 W11 W14 0.24(5) . . . . ?
Br27 W10 W11 W14 -71.25(5) . . . . ?
W13 W10 W11 W14 55.05(2) . . . . ?
W12 W10 W11 W14 110.20(3) . . . . ?
Br13 W10 W11 W12 121.40(9) . . . . ?
Br25 W10 W11 W12 -0.59(5) . . . . ?
Br24 W10 W11 W12 70.08(5) . . . . ?
Br26 W10 W11 W12 -109.96(6) . . . . ?
Br27 W10 W11 W12 178.55(5) . . . . ?
W13 W10 W11 W12 -55.15(3) . . . . ?
W14 W10 W11 W12 -110.20(3) . . . . ?
Br13 W10 W11 W15 176.22(8) . . . . ?
Br25 W10 W11 W15 54.22(5) . . . . ?
Br24 W10 W11 W15 124.89(5) . . . . ?
Br26 W10 W11 W15 -55.14(5) . . . . ?
Br27 W10 W11 W15 -126.64(5) . . . . ?
W13 W10 W11 W15 -0.33(2) . . . . ?
W12 W10 W11 W15 54.82(3) . . . . ?
W14 W10 W11 W15 -55.38(2) . . . . ?
Br13 W10 W12 Br32 -1.27(12) . . . . ?
Br25 W10 W12 Br32 -57.87(10) . . . . ?
Br24 W10 W12 Br32 52.51(10) . . . . ?
Br26 W10 W12 Br32 -129.28(10) . . . . ?
Br27 W10 W12 Br32 121.28(10) . . . . ?
W13 W10 W12 Br32 -128.16(9) . . . . ?
W14 W10 W12 Br32 176.84(9) . . . . ?
W11 W10 W12 Br32 122.72(10) . . . . ?
Br13 W10 W12 Br29 125.78(9) . . . . ?
Br25 W10 W12 Br29 69.17(7) . . . . ?
Br24 W10 W12 Br29 179.55(6) . . . . ?
Br26 W10 W12 Br29 -2.24(7) . . . . ?
Br27 W10 W12 Br29 -111.67(7) . . . . ?
W13 W10 W12 Br29 -1.12(5) . . . . ?
W14 W10 W12 Br29 -56.12(5) . . . . ?
W11 W10 W12 Br29 -110.23(6) . . . . ?
Br13 W10 W12 Br24 -53.78(8) . . . . ?
Br25 W10 W12 Br24 -110.38(6) . . . . ?
Br26 W10 W12 Br24 178.21(6) . . . . ?
Br27 W10 W12 Br24 68.77(6) . . . . ?
W13 W10 W12 Br24 179.33(4) . . . . ?
W14 W10 W12 Br24 124.33(4) . . . . ?
W11 W10 W12 Br24 70.21(4) . . . . ?
Br13 W10 W12 Br25 56.60(8) . . . . ?
Br24 W10 W12 Br25 110.38(6) . . . . ?
Br26 W10 W12 Br25 -71.41(6) . . . . ?
Br27 W10 W12 Br25 179.15(6) . . . . ?
W13 W10 W12 Br25 -70.29(5) . . . . ?
W14 W10 W12 Br25 -125.29(5) . . . . ?
W11 W10 W12 Br25 -179.41(5) . . . . ?
Br13 W10 W12 W11 -123.99(8) . . . . ?
Br25 W10 W12 W11 179.41(5) . . . . ?
Br24 W10 W12 W11 -70.21(4) . . . . ?
Br26 W10 W12 W11 108.00(5) . . . . ?
Br27 W10 W12 W11 -1.44(5) . . . . ?
W13 W10 W12 W11 109.12(3) . . . . ?
W14 W10 W12 W11 54.12(2) . . . . ?
Br13 W10 W12 W15 -179.09(7) . . . . ?
Br25 W10 W12 W15 124.31(5) . . . . ?
Br24 W10 W12 W15 -125.31(4) . . . . ?
Br26 W10 W12 W15 52.90(5) . . . . ?
Br27 W10 W12 W15 -56.54(5) . . . . ?
W13 W10 W12 W15 54.02(2) . . . . ?
W14 W10 W12 W15 -0.98(2) . . . . ?
W11 W10 W12 W15 -55.10(3) . . . . ?
Br13 W10 W12 Br28 -124.57(8) . . . . ?
Br25 W10 W12 Br28 178.82(6) . . . . ?
Br24 W10 W12 Br28 -70.79(6) . . . . ?
Br26 W10 W12 Br28 107.41(6) . . . . ?
Br27 W10 W12 Br28 -2.02(7) . . . . ?
W13 W10 W12 Br28 108.53(5) . . . . ?
W14 W10 W12 Br28 53.53(5) . . . . ?
W11 W10 W12 Br28 -0.58(5) . . . . ?
Br13 W10 W12 W13 126.89(7) . . . . ?
Br25 W10 W12 W13 70.29(5) . . . . ?
Br24 W10 W12 W13 -179.33(4) . . . . ?
Br26 W10 W12 W13 -1.12(4) . . . . ?
Br27 W10 W12 W13 -110.56(5) . . . . ?
W14 W10 W12 W13 -55.00(2) . . . . ?
W11 W10 W12 W13 -109.12(3) . . . . ?
Br15 W11 W12 Br32 5.88(12) . . . . ?
Br24 W11 W12 Br32 -55.55(9) . . . . ?
Br27 W11 W12 Br32 -124.62(9) . . . . ?
Br28 W11 W12 Br32 54.52(9) . . . . ?
Br31 W11 W12 Br32 123.60(9) . . . . ?
W14 W11 W12 Br32 179.46(8) . . . . ?
W10 W11 W12 Br32 -126.06(8) . . . . ?
W15 W11 W12 Br32 124.77(8) . . . . ?
Br15 W11 W12 Br29 -120.45(10) . . . . ?
Br24 W11 W12 Br29 178.12(6) . . . . ?
Br27 W11 W12 Br29 109.05(7) . . . . ?
Br28 W11 W12 Br29 -71.81(7) . . . . ?
Br31 W11 W12 Br29 -2.73(7) . . . . ?
W14 W11 W12 Br29 53.13(5) . . . . ?
W10 W11 W12 Br29 107.61(6) . . . . ?
W15 W11 W12 Br29 -1.56(5) . . . . ?
Br15 W11 W12 Br24 61.43(10) . . . . ?
Br27 W11 W12 Br24 -69.06(7) . . . . ?
Br28 W11 W12 Br24 110.08(6) . . . . ?
Br31 W11 W12 Br24 179.15(6) . . . . ?
W14 W11 W12 Br24 -124.99(5) . . . . ?
W10 W11 W12 Br24 -70.51(5) . . . . ?
W15 W11 W12 Br24 -179.67(4) . . . . ?
Br15 W11 W12 Br25 132.53(10) . . . . ?
Br24 W11 W12 Br25 71.10(7) . . . . ?
Br27 W11 W12 Br25 2.04(7) . . . . ?
Br28 W11 W12 Br25 -178.82(6) . . . . ?
Br31 W11 W12 Br25 -109.75(6) . . . . ?
W14 W11 W12 Br25 -53.89(5) . . . . ?
W10 W11 W12 Br25 0.59(5) . . . . ?
W15 W11 W12 Br25 -108.58(5) . . . . ?
Br15 W11 W12 W10 131.94(9) . . . . ?
Br24 W11 W12 W10 70.51(5) . . . . ?
Br27 W11 W12 W10 1.45(5) . . . . ?
Br28 W11 W12 W10 -179.41(5) . . . . ?
Br31 W11 W12 W10 -110.34(5) . . . . ?
W14 W11 W12 W10 -54.47(3) . . . . ?
W15 W11 W12 W10 -109.16(3) . . . . ?
Br15 W11 W12 W15 -118.90(9) . . . . ?
Br24 W11 W12 W15 179.67(4) . . . . ?
Br27 W11 W12 W15 110.61(6) . . . . ?
Br28 W11 W12 W15 -70.25(5) . . . . ?
Br31 W11 W12 W15 -1.18(4) . . . . ?
W14 W11 W12 W15 54.69(3) . . . . ?
W10 W11 W12 W15 109.16(3) . . . . ?
Br15 W11 W12 Br28 -48.65(9) . . . . ?
Br24 W11 W12 Br28 -110.08(6) . . . . ?
Br27 W11 W12 Br28 -179.14(6) . . . . ?
Br31 W11 W12 Br28 69.07(6) . . . . ?
W14 W11 W12 Br28 124.94(5) . . . . ?
W10 W11 W12 Br28 179.41(5) . . . . ?
W15 W11 W12 Br28 70.25(5) . . . . ?
Br15 W11 W12 W13 -173.32(8) . . . . ?
Br24 W11 W12 W13 125.25(5) . . . . ?
Br27 W11 W12 W13 56.18(5) . . . . ?
Br28 W11 W12 W13 -124.68(5) . . . . ?
Br31 W11 W12 W13 -55.60(5) . . . . ?
W14 W11 W12 W13 0.261(19) . . . . ?
W10 W11 W12 W13 54.74(3) . . . . ?
W15 W11 W12 W13 -54.43(3) . . . . ?
Br13 W10 W13 Br29 -120.44(10) . . . . ?
Br25 W10 W13 Br29 -69.40(7) . . . . ?
Br24 W10 W13 Br29 1.80(7) . . . . ?
Br26 W10 W13 Br29 -179.99(7) . . . . ?
Br27 W10 W13 Br29 109.79(7) . . . . ?
W12 W10 W13 Br29 1.14(5) . . . . ?
W14 W10 W13 Br29 110.55(6) . . . . ?
W11 W10 W13 Br29 55.99(6) . . . . ?
Br13 W10 W13 Cl23 1.12(13) . . . 1_565 ?
Br25 W10 W13 Cl23 52.16(10) . . . 1_565 ?
Br24 W10 W13 Cl23 123.36(10) . . . 1_565 ?
Br26 W10 W13 Cl23 -58.43(10) . . . 1_565 ?
Br27 W10 W13 Cl23 -128.65(10) . . . 1_565 ?
W12 W10 W13 Cl23 122.69(10) . . . 1_565 ?
W14 W10 W13 Cl23 -127.89(10) . . . 1_565 ?
W11 W10 W13 Cl23 177.55(10) . . . 1_565 ?
Br13 W10 W13 Br23 1.12(13) . . . 1_565 ?
Br25 W10 W13 Br23 52.16(10) . . . 1_565 ?
Br24 W10 W13 Br23 123.36(10) . . . 1_565 ?
Br26 W10 W13 Br23 -58.43(10) . . . 1_565 ?
Br27 W10 W13 Br23 -128.65(10) . . . 1_565 ?
W12 W10 W13 Br23 122.69(10) . . . 1_565 ?
W14 W10 W13 Br23 -127.89(10) . . . 1_565 ?
W11 W10 W13 Br23 177.55(10) . . . 1_565 ?
Br13 W10 W13 Br30 128.01(9) . . . . ?
Br25 W10 W13 Br30 179.05(6) . . . . ?
Br24 W10 W13 Br30 -109.75(6) . . . . ?
Br26 W10 W13 Br30 68.46(6) . . . . ?
Br27 W10 W13 Br30 -1.76(6) . . . . ?
W12 W10 W13 Br30 -110.41(5) . . . . ?
W14 W10 W13 Br30 -1.00(4) . . . . ?
W11 W10 W13 Br30 -55.56(5) . . . . ?
Br13 W10 W13 Br26 59.55(10) . . . . ?
Br25 W10 W13 Br26 110.59(6) . . . . ?
Br24 W10 W13 Br26 -178.21(6) . . . . ?
Br27 W10 W13 Br26 -70.22(6) . . . . ?
W12 W10 W13 Br26 -178.88(4) . . . . ?
W14 W10 W13 Br26 -69.46(4) . . . . ?
W11 W10 W13 Br26 -124.02(5) . . . . ?
Br13 W10 W13 Br25 -51.04(9) . . . . ?
Br24 W10 W13 Br25 71.20(6) . . . . ?
Br26 W10 W13 Br25 -110.59(6) . . . . ?
Br27 W10 W13 Br25 179.19(6) . . . . ?
W12 W10 W13 Br25 70.54(4) . . . . ?
W14 W10 W13 Br25 179.95(4) . . . . ?
W11 W10 W13 Br25 125.39(5) . . . . ?
Br13 W10 W13 W15 -176.09(9) . . . . ?
Br25 W10 W13 W15 -125.05(4) . . . . ?
Br24 W10 W13 W15 -53.85(5) . . . . ?
Br26 W10 W13 W15 124.36(5) . . . . ?
Br27 W10 W13 W15 54.14(5) . . . . ?
W12 W10 W13 W15 -54.52(3) . . . . ?
W14 W10 W13 W15 54.90(3) . . . . ?
W11 W10 W13 W15 0.34(2) . . . . ?
Br13 W10 W13 W12 -121.58(9) . . . . ?
Br25 W10 W13 W12 -70.54(4) . . . . ?
Br24 W10 W13 W12 0.67(4) . . . . ?
Br26 W10 W13 W12 178.88(4) . . . . ?
Br27 W10 W13 W12 108.65(5) . . . . ?
W14 W10 W13 W12 109.41(3) . . . . ?
W11 W10 W13 W12 54.85(3) . . . . ?
Br13 W10 W13 W14 129.01(9) . . . . ?
Br25 W10 W13 W14 -179.95(4) . . . . ?
Br24 W10 W13 W14 -108.75(5) . . . . ?
Br26 W10 W13 W14 69.46(4) . . . . ?
Br27 W10 W13 W14 -0.76(4) . . . . ?
W12 W10 W13 W14 -109.41(3) . . . . ?
W11 W10 W13 W14 -54.56(3) . . . . ?
Br32 W12 W13 Br29 -53.05(10) . . . . ?
Br24 W12 W13 Br29 -179.52(7) . . . . ?
Br25 W12 W13 Br29 -108.59(7) . . . . ?
W10 W12 W13 Br29 -178.85(5) . . . . ?
W11 W12 W13 Br29 126.10(5) . . . . ?
W15 W12 W13 Br29 71.05(6) . . . . ?
Br28 W12 W13 Br29 71.74(7) . . . . ?
Br32 W12 W13 Cl23 -0.71(12) . . . 1_565 ?
Br29 W12 W13 Cl23 52.34(9) . . . 1_565 ?
Br24 W12 W13 Cl23 -127.18(8) . . . 1_565 ?
Br25 W12 W13 Cl23 -56.25(8) . . . 1_565 ?
W10 W12 W13 Cl23 -126.51(7) . . . 1_565 ?
W11 W12 W13 Cl23 178.43(7) . . . 1_565 ?
W15 W12 W13 Cl23 123.39(7) . . . 1_565 ?
Br28 W12 W13 Cl23 124.08(8) . . . 1_565 ?
Br32 W12 W13 Br23 -0.71(12) . . . 1_565 ?
Br29 W12 W13 Br23 52.34(9) . . . 1_565 ?
Br24 W12 W13 Br23 -127.18(8) . . . 1_565 ?
Br25 W12 W13 Br23 -56.25(8) . . . 1_565 ?
W10 W12 W13 Br23 -126.51(7) . . . 1_565 ?
W11 W12 W13 Br23 178.43(7) . . . 1_565 ?
W15 W12 W13 Br23 123.39(7) . . . 1_565 ?
Br28 W12 W13 Br23 124.08(8) . . . 1_565 ?
Br32 W12 W13 Br30 -125.67(10) . . . . ?
Br29 W12 W13 Br30 -72.63(7) . . . . ?
Br24 W12 W13 Br30 107.85(7) . . . . ?
Br25 W12 W13 Br30 178.79(7) . . . . ?
W10 W12 W13 Br30 108.52(6) . . . . ?
W11 W12 W13 Br30 53.47(6) . . . . ?
W15 W12 W13 Br30 -1.57(5) . . . . ?
Br28 W12 W13 Br30 -0.88(7) . . . . ?
Br32 W12 W13 Br26 126.93(10) . . . . ?
Br29 W12 W13 Br26 179.97(7) . . . . ?
Br24 W12 W13 Br26 0.45(6) . . . . ?
Br25 W12 W13 Br26 71.38(6) . . . . ?
W10 W12 W13 Br26 1.12(4) . . . . ?
W11 W12 W13 Br26 -53.93(5) . . . . ?
W15 W12 W13 Br26 -108.98(5) . . . . ?
Br28 W12 W13 Br26 -108.29(7) . . . . ?
Br32 W12 W13 Br25 55.54(10) . . . . ?
Br29 W12 W13 Br25 108.59(7) . . . . ?
Br24 W12 W13 Br25 -70.93(6) . . . . ?
W10 W12 W13 Br25 -70.26(5) . . . . ?
W11 W12 W13 Br25 -125.32(5) . . . . ?
W15 W12 W13 Br25 179.64(5) . . . . ?
Br28 W12 W13 Br25 -179.67(7) . . . . ?
Br32 W12 W13 W15 -124.10(9) . . . . ?
Br29 W12 W13 W15 -71.05(6) . . . . ?
Br24 W12 W13 W15 109.43(5) . . . . ?
Br25 W12 W13 W15 -179.64(5) . . . . ?
W10 W12 W13 W15 110.10(3) . . . . ?
W11 W12 W13 W15 55.04(3) . . . . ?
Br28 W12 W13 W15 0.69(5) . . . . ?
Br32 W12 W13 W10 125.80(9) . . . . ?
Br29 W12 W13 W10 178.85(5) . . . . ?
Br24 W12 W13 W10 -0.67(4) . . . . ?
Br25 W12 W13 W10 70.26(5) . . . . ?
W11 W12 W13 W10 -55.05(2) . . . . ?
W15 W12 W13 W10 -110.10(3) . . . . ?
Br28 W12 W13 W10 -109.41(5) . . . . ?
Br32 W12 W13 W14 -179.40(9) . . . . ?
Br29 W12 W13 W14 -126.36(5) . . . . ?
Br24 W12 W13 W14 54.13(5) . . . . ?
Br25 W12 W13 W14 125.06(5) . . . . ?
W10 W12 W13 W14 54.80(2) . . . . ?
W11 W12 W13 W14 -0.259(19) . . . . ?
W15 W12 W13 W14 -55.30(3) . . . . ?
Br28 W12 W13 W14 -54.61(5) . . . . ?
Br15 W11 W14 Br33 -6.87(11) . . . . ?
Br24 W11 W14 Br33 124.50(9) . . . . ?
Br27 W11 W14 Br33 54.69(8) . . . . ?
Br28 W11 W14 Br33 -125.45(8) . . . . ?
Br31 W11 W14 Br33 -57.07(9) . . . . ?
W12 W11 W14 Br33 179.06(7) . . . . ?
W10 W11 W14 Br33 124.77(8) . . . . ?
W15 W11 W14 Br33 -126.57(8) . . . . ?
Br15 W11 W14 Br26 -131.88(9) . . . . ?
Br24 W11 W14 Br26 -0.52(7) . . . . ?
Br27 W11 W14 Br26 -70.32(7) . . . . ?
Br28 W11 W14 Br26 109.53(7) . . . . ?
Br31 W11 W14 Br26 177.91(7) . . . . ?
W12 W11 W14 Br26 54.04(6) . . . . ?
W10 W11 W14 Br26 -0.24(5) . . . . ?
W15 W11 W14 Br26 108.42(6) . . . . ?
Br15 W11 W14 Br30 120.13(9) . . . . ?
Br24 W11 W14 Br30 -108.51(7) . . . . ?
Br27 W11 W14 Br30 -178.31(6) . . . . ?
Br28 W11 W14 Br30 1.54(6) . . . . ?
Br31 W11 W14 Br30 69.93(6) . . . . ?
W12 W11 W14 Br30 -53.94(5) . . . . ?
W10 W11 W14 Br30 -108.23(5) . . . . ?
W15 W11 W14 Br30 0.43(4) . . . . ?
Br15 W11 W14 W10 -131.64(8) . . . . ?
Br24 W11 W14 W10 -0.27(5) . . . . ?
Br27 W11 W14 W10 -70.08(5) . . . . ?
Br28 W11 W14 W10 109.78(5) . . . . ?
Br31 W11 W14 W10 178.16(5) . . . . ?
W12 W11 W14 W10 54.29(3) . . . . ?
W15 W11 W14 W10 108.66(3) . . . . ?
Br15 W11 W14 Br31 50.20(9) . . . . ?
Br24 W11 W14 Br31 -178.43(7) . . . . ?
Br27 W11 W14 Br31 111.76(6) . . . . ?
Br28 W11 W14 Br31 -68.38(6) . . . . ?
W12 W11 W14 Br31 -123.87(5) . . . . ?
W10 W11 W14 Br31 -178.16(5) . . . . ?
W15 W11 W14 Br31 -69.50(5) . . . . ?
Br15 W11 W14 Br27 -61.56(9) . . . . ?
Br24 W11 W14 Br27 69.80(7) . . . . ?
Br28 W11 W14 Br27 179.85(6) . . . . ?
Br31 W11 W14 Br27 -111.76(6) . . . . ?
W12 W11 W14 Br27 124.37(4) . . . . ?
W10 W11 W14 Br27 70.08(5) . . . . ?
W15 W11 W14 Br27 178.74(4) . . . . ?
Br15 W11 W14 W13 173.81(8) . . . . ?
Br24 W11 W14 W13 -54.82(6) . . . . ?
Br27 W11 W14 W13 -124.63(4) . . . . ?
Br28 W11 W14 W13 55.23(5) . . . . ?
Br31 W11 W14 W13 123.61(5) . . . . ?
W12 W11 W14 W13 -0.261(19) . . . . ?
W10 W11 W14 W13 -54.55(3) . . . . ?
W15 W11 W14 W13 54.11(2) . . . . ?
Br15 W11 W14 W15 119.70(8) . . . . ?
Br24 W11 W14 W15 -108.94(6) . . . . ?
Br27 W11 W14 W15 -178.74(4) . . . . ?
Br28 W11 W14 W15 1.11(4) . . . . ?
Br31 W11 W14 W15 69.50(5) . . . . ?
W12 W11 W14 W15 -54.37(2) . . . . ?
W10 W11 W14 W15 -108.66(3) . . . . ?
Br13 W10 W14 Br33 -1.78(13) . . . . ?
Br25 W10 W14 Br33 125.34(10) . . . . ?
Br24 W10 W14 Br33 -125.12(11) . . . . ?
Br26 W10 W14 Br33 54.85(11) . . . . ?
Br27 W10 W14 Br33 -55.46(10) . . . . ?
W13 W10 W14 Br33 125.29(10) . . . . ?
W12 W10 W14 Br33 -179.71(10) . . . . ?
W11 W10 W14 Br33 -125.40(10) . . . . ?
Br13 W10 W14 Br26 -56.62(9) . . . . ?
Br25 W10 W14 Br26 70.49(6) . . . . ?
Br24 W10 W14 Br26 -179.97(7) . . . . ?
Br27 W10 W14 Br26 -110.31(6) . . . . ?
W13 W10 W14 Br26 70.44(5) . . . . ?
W12 W10 W14 Br26 125.45(5) . . . . ?
W11 W10 W14 Br26 179.76(5) . . . . ?
Br13 W10 W14 Br30 -126.07(9) . . . . ?
Br25 W10 W14 Br30 1.05(6) . . . . ?
Br24 W10 W14 Br30 110.58(7) . . . . ?
Br26 W10 W14 Br30 -69.45(7) . . . . ?
Br27 W10 W14 Br30 -179.76(6) . . . . ?
W13 W10 W14 Br30 1.00(4) . . . . ?
W12 W10 W14 Br30 56.00(5) . . . . ?
W11 W10 W14 Br30 110.31(5) . . . . ?
Br13 W10 W14 W11 123.62(8) . . . . ?
Br25 W10 W14 W11 -109.26(5) . . . . ?
Br24 W10 W14 W11 0.27(5) . . . . ?
Br26 W10 W14 W11 -179.76(5) . . . . ?
Br27 W10 W14 W11 69.93(4) . . . . ?
W13 W10 W14 W11 -109.32(3) . . . . ?
W12 W10 W14 W11 -54.31(3) . . . . ?
Br13 W10 W14 Br31 125.45(9) . . . . ?
Br25 W10 W14 Br31 -107.43(6) . . . . ?
Br24 W10 W14 Br31 2.11(7) . . . . ?
Br26 W10 W14 Br31 -177.92(7) . . . . ?
Br27 W10 W14 Br31 71.77(6) . . . . ?
W13 W10 W14 Br31 -107.48(5) . . . . ?
W12 W10 W14 Br31 -52.48(5) . . . . ?
W11 W10 W14 Br31 1.83(5) . . . . ?
Br13 W10 W14 Br27 53.69(9) . . . . ?
Br25 W10 W14 Br27 -179.20(6) . . . . ?
Br24 W10 W14 Br27 -69.66(7) . . . . ?
Br26 W10 W14 Br27 110.31(6) . . . . ?
W13 W10 W14 Br27 -179.25(4) . . . . ?
W12 W10 W14 Br27 -124.24(4) . . . . ?
W11 W10 W14 Br27 -69.93(4) . . . . ?
Br13 W10 W14 W13 -127.07(8) . . . . ?
Br25 W10 W14 W13 0.05(4) . . . . ?
Br24 W10 W14 W13 109.59(6) . . . . ?
Br26 W10 W14 W13 -70.44(5) . . . . ?
Br27 W10 W14 W13 179.25(4) . . . . ?
W12 W10 W14 W13 55.00(3) . . . . ?
W11 W10 W14 W13 109.32(3) . . . . ?
Br13 W10 W14 W15 178.91(8) . . . . ?
Br25 W10 W14 W15 -53.97(5) . . . . ?
Br24 W10 W14 W15 55.56(6) . . . . ?
Br26 W10 W14 W15 -124.47(5) . . . . ?
Br27 W10 W14 W15 125.22(4) . . . . ?
W13 W10 W14 W15 -54.03(3) . . . . ?
W12 W10 W14 W15 0.98(2) . . . . ?
W11 W10 W14 W15 55.29(3) . . . . ?
Br29 W13 W14 Br33 127.14(9) . . . . ?
Cl23 W13 W14 Br33 2.34(11) 1_565 . . . ?
Br23 W13 W14 Br33 2.34(11) 1_565 . . . ?
Br30 W13 W14 Br33 54.63(9) . . . . ?
Br26 W13 W14 Br33 -53.59(9) . . . . ?
Br25 W13 W14 Br33 -124.41(9) . . . . ?
W15 W13 W14 Br33 125.86(8) . . . . ?
W10 W13 W14 Br33 -124.35(8) . . . . ?
W12 W13 W14 Br33 -179.06(7) . . . . ?
Br29 W13 W14 Br26 -179.27(7) . . . . ?
Cl23 W13 W14 Br26 55.93(9) 1_565 . . . ?
Br23 W13 W14 Br26 55.93(9) 1_565 . . . ?
Br30 W13 W14 Br26 108.22(7) . . . . ?
Br25 W13 W14 Br26 -70.82(6) . . . . ?
W15 W13 W14 Br26 179.45(5) . . . . ?
W10 W13 W14 Br26 -70.76(5) . . . . ?
W12 W13 W14 Br26 -125.47(5) . . . . ?
Br29 W13 W14 Br30 72.51(7) . . . . ?
Cl23 W13 W14 Br30 -52.30(9) 1_565 . . . ?
Br23 W13 W14 Br30 -52.30(9) 1_565 . . . ?
Br26 W13 W14 Br30 -108.22(7) . . . . ?
Br25 W13 W14 Br30 -179.04(6) . . . . ?
W15 W13 W14 Br30 71.23(5) . . . . ?
W10 W13 W14 Br30 -178.99(4) . . . . ?
W12 W13 W14 Br30 126.31(5) . . . . ?
Br29 W13 W14 W11 -53.54(6) . . . . ?
Cl23 W13 W14 W11 -178.35(7) 1_565 . . . ?
Br23 W13 W14 W11 -178.35(7) 1_565 . . . ?
Br30 W13 W14 W11 -126.05(5) . . . . ?
Br26 W13 W14 W11 125.73(5) . . . . ?
Br25 W13 W14 W11 54.91(5) . . . . ?
W15 W13 W14 W11 -54.82(3) . . . . ?
W10 W13 W14 W11 54.96(3) . . . . ?
W12 W13 W14 W11 0.260(19) . . . . ?
Br29 W13 W14 W10 -108.50(6) . . . . ?
Cl23 W13 W14 W10 126.69(8) 1_565 . . . ?
Br23 W13 W14 W10 126.69(8) 1_565 . . . ?
Br30 W13 W14 W10 178.99(4) . . . . ?
Br26 W13 W14 W10 70.76(5) . . . . ?
Br25 W13 W14 W10 -0.05(4) . . . . ?
W15 W13 W14 W10 -109.78(3) . . . . ?
W12 W13 W14 W10 -54.70(3) . . . . ?
Br29 W13 W14 Br31 1.35(8) . . . . ?
Cl23 W13 W14 Br31 -123.46(9) 1_565 . . . ?
Br23 W13 W14 Br31 -123.46(9) 1_565 . . . ?
Br30 W13 W14 Br31 -71.17(7) . . . . ?
Br26 W13 W14 Br31 -179.39(6) . . . . ?
Br25 W13 W14 Br31 109.79(6) . . . . ?
W15 W13 W14 Br31 0.06(5) . . . . ?
W10 W13 W14 Br31 109.85(5) . . . . ?
W12 W13 W14 Br31 55.14(5) . . . . ?
Br29 W13 W14 Br27 -107.76(7) . . . . ?
Cl23 W13 W14 Br27 127.43(9) 1_565 . . . ?
Br23 W13 W14 Br27 127.43(9) 1_565 . . . ?
Br30 W13 W14 Br27 179.73(6) . . . . ?
Br26 W13 W14 Br27 71.51(6) . . . . ?
Br25 W13 W14 Br27 0.69(6) . . . . ?
W15 W13 W14 Br27 -109.04(5) . . . . ?
W10 W13 W14 Br27 0.74(4) . . . . ?
W12 W13 W14 Br27 -53.96(5) . . . . ?
Br29 W13 W14 W15 1.28(6) . . . . ?
Cl23 W13 W14 W15 -123.53(8) 1_565 . . . ?
Br23 W13 W14 W15 -123.53(8) 1_565 . . . ?
Br30 W13 W14 W15 -71.23(5) . . . . ?
Br26 W13 W14 W15 -179.45(5) . . . . ?
Br25 W13 W14 W15 109.73(5) . . . . ?
W10 W13 W14 W15 109.78(3) . . . . ?
W12 W13 W14 W15 55.08(3) . . . . ?
Br29 W13 W15 Br34 53.21(10) . . . . ?
Cl23 W13 W15 Br34 0.00(13) 1_565 . . . ?
Br23 W13 W15 Br34 0.00(13) 1_565 . . . ?
Br30 W13 W15 Br34 -58.59(10) . . . . ?
Br26 W13 W15 Br34 -127.52(10) . . . . ?
Br25 W13 W15 Br34 122.61(10) . . . . ?
W10 W13 W15 Br34 177.33(9) . . . . ?
W12 W13 W15 Br34 122.97(9) . . . . ?
W14 W13 W15 Br34 -128.06(9) . . . . ?
Cl23 W13 W15 Br29 -53.20(11) 1_565 . . . ?
Br23 W13 W15 Br29 -53.20(11) 1_565 . . . ?
Br30 W13 W15 Br29 -111.79(7) . . . . ?
Br26 W13 W15 Br29 179.27(7) . . . . ?
Br25 W13 W15 Br29 69.40(7) . . . . ?
W10 W13 W15 Br29 124.12(6) . . . . ?
W12 W13 W15 Br29 69.76(6) . . . . ?
W14 W13 W15 Br29 178.73(6) . . . . ?
Br29 W13 W15 Br31 -178.80(7) . . . . ?
Cl23 W13 W15 Br31 128.00(10) 1_565 . . . ?
Br23 W13 W15 Br31 128.00(10) 1_565 . . . ?
Br30 W13 W15 Br31 69.41(7) . . . . ?
Br26 W13 W15 Br31 0.47(7) . . . . ?
Br25 W13 W15 Br31 -109.40(7) . . . . ?
W10 W13 W15 Br31 -54.68(5) . . . . ?
W12 W13 W15 Br31 -109.04(5) . . . . ?
W14 W13 W15 Br31 -0.07(5) . . . . ?
Br29 W13 W15 Br28 -70.47(7) . . . . ?
Cl23 W13 W15 Br28 -123.67(10) 1_565 . . . ?
Br23 W13 W15 Br28 -123.67(10) 1_565 . . . ?
Br30 W13 W15 Br28 177.74(7) . . . . ?
Br26 W13 W15 Br28 108.81(7) . . . . ?
Br25 W13 W15 Br28 -1.06(7) . . . . ?
W10 W13 W15 Br28 53.65(5) . . . . ?
W12 W13 W15 Br28 -0.70(5) . . . . ?
W14 W13 W15 Br28 108.27(5) . . . . ?
Br29 W13 W15 Br30 111.79(7) . . . . ?
Cl23 W13 W15 Br30 58.59(10) 1_565 . . . ?
Br23 W13 W15 Br30 58.59(10) 1_565 . . . ?
Br26 W13 W15 Br30 -68.93(7) . . . . ?
Br25 W13 W15 Br30 -178.80(7) . . . . ?
W10 W13 W15 Br30 -124.08(5) . . . . ?
W12 W13 W15 Br30 -178.44(5) . . . . ?
W14 W13 W15 Br30 -69.47(5) . . . . ?
Br29 W13 W15 W12 -69.76(6) . . . . ?
Cl23 W13 W15 W12 -122.96(9) 1_565 . . . ?
Br23 W13 W15 W12 -122.96(9) 1_565 . . . ?
Br30 W13 W15 W12 178.44(5) . . . . ?
Br26 W13 W15 W12 109.51(5) . . . . ?
Br25 W13 W15 W12 -0.36(5) . . . . ?
W10 W13 W15 W12 54.36(2) . . . . ?
W14 W13 W15 W12 108.97(3) . . . . ?
Br29 W13 W15 W11 -124.46(6) . . . . ?
Cl23 W13 W15 W11 -177.66(9) 1_565 . . . ?
Br23 W13 W15 W11 -177.66(9) 1_565 . . . ?
Br30 W13 W15 W11 123.75(5) . . . . ?
Br26 W13 W15 W11 54.81(5) . . . . ?
Br25 W13 W15 W11 -55.05(5) . . . . ?
W10 W13 W15 W11 -0.34(2) . . . . ?
W12 W13 W15 W11 -54.70(2) . . . . ?
W14 W13 W15 W11 54.27(3) . . . . ?
Br29 W13 W15 W14 -178.73(6) . . . . ?
Cl23 W13 W15 W14 128.07(10) 1_565 . . . ?
Br23 W13 W15 W14 128.07(10) 1_565 . . . ?
Br30 W13 W15 W14 69.47(5) . . . . ?
Br26 W13 W15 W14 0.54(5) . . . . ?
Br25 W13 W15 W14 -109.33(5) . . . . ?
W10 W13 W15 W14 -54.61(3) . . . . ?
W12 W13 W15 W14 -108.97(3) . . . . ?
Br32 W12 W15 Br34 8.04(13) . . . . ?
Br29 W12 W15 Br34 -50.70(10) . . . . ?
Br24 W12 W15 Br34 131.19(10) . . . . ?
Br25 W12 W15 Br34 -119.51(10) . . . . ?
W10 W12 W15 Br34 -174.11(9) . . . . ?
W11 W12 W15 Br34 130.86(9) . . . . ?
Br28 W12 W15 Br34 60.84(10) . . . . ?
W13 W12 W15 Br34 -119.86(9) . . . . ?
Br32 W12 W15 Br29 58.73(10) . . . . ?
Br24 W12 W15 Br29 -178.12(6) . . . . ?
Br25 W12 W15 Br29 -68.81(7) . . . . ?
W10 W12 W15 Br29 -123.41(5) . . . . ?
W11 W12 W15 Br29 -178.44(5) . . . . ?
Br28 W12 W15 Br29 111.53(7) . . . . ?
W13 W12 W15 Br29 -69.16(5) . . . . ?
Br32 W12 W15 Br31 -121.64(10) . . . . ?
Br29 W12 W15 Br31 179.63(6) . . . . ?
Br24 W12 W15 Br31 1.51(6) . . . . ?
Br25 W12 W15 Br31 110.82(6) . . . . ?
W10 W12 W15 Br31 56.22(5) . . . . ?
W11 W12 W15 Br31 1.19(4) . . . . ?
Br28 W12 W15 Br31 -68.84(6) . . . . ?
W13 W12 W15 Br31 110.46(5) . . . . ?
Br32 W12 W15 W13 127.90(10) . . . . ?
Br29 W12 W15 W13 69.16(5) . . . . ?
Br24 W12 W15 W13 -108.95(5) . . . . ?
Br25 W12 W15 W13 0.36(5) . . . . ?
W10 W12 W15 W13 -54.25(3) . . . . ?
W11 W12 W15 W13 -109.28(3) . . . . ?
Br28 W12 W15 W13 -179.30(5) . . . . ?
Br32 W12 W15 Br28 -52.80(10) . . . . ?
Br29 W12 W15 Br28 -111.53(7) . . . . ?
Br24 W12 W15 Br28 70.35(6) . . . . ?
Br25 W12 W15 Br28 179.66(7) . . . . ?
W10 W12 W15 Br28 125.06(5) . . . . ?
W11 W12 W15 Br28 70.03(5) . . . . ?
W13 W12 W15 Br28 179.30(5) . . . . ?
Br32 W12 W15 Br30 129.44(10) . . . . ?
Br29 W12 W15 Br30 70.71(7) . . . . ?
Br24 W12 W15 Br30 -107.41(7) . . . . ?
Br25 W12 W15 Br30 1.90(7) . . . . ?
W10 W12 W15 Br30 -52.70(6) . . . . ?
W11 W12 W15 Br30 -107.73(6) . . . . ?
Br28 W12 W15 Br30 -177.76(7) . . . . ?
W13 W12 W15 Br30 1.54(5) . . . . ?
Br32 W12 W15 W11 -122.83(9) . . . . ?
Br29 W12 W15 W11 178.44(5) . . . . ?
Br24 W12 W15 W11 0.32(4) . . . . ?
Br25 W12 W15 W11 109.63(5) . . . . ?
W10 W12 W15 W11 55.03(3) . . . . ?
Br28 W12 W15 W11 -70.03(5) . . . . ?
W13 W12 W15 W11 109.28(3) . . . . ?
Br32 W12 W15 W14 -176.88(9) . . . . ?
Br29 W12 W15 W14 124.39(5) . . . . ?
Br24 W12 W15 W14 -53.73(5) . . . . ?
Br25 W12 W15 W14 55.58(5) . . . . ?
W10 W12 W15 W14 0.98(2) . . . . ?
W11 W12 W15 W14 -54.05(3) . . . . ?
Br28 W12 W15 W14 -124.08(5) . . . . ?
W13 W12 W15 W14 55.22(3) . . . . ?
Br15 W11 W15 Br34 5.73(15) . . . . ?
Br24 W11 W15 Br34 -122.48(11) . . . . ?
Br27 W11 W15 Br34 129.08(11) . . . . ?
Br28 W11 W15 Br34 -51.09(11) . . . . ?
Br31 W11 W15 Br34 56.65(11) . . . . ?
W14 W11 W15 Br34 127.80(11) . . . . ?
W12 W11 W15 Br34 -122.15(11) . . . . ?
W10 W11 W15 Br34 -176.96(10) . . . . ?
Br15 W11 W15 Br29 129.41(11) . . . . ?
Br24 W11 W15 Br29 1.21(7) . . . . ?
Br27 W11 W15 Br29 -107.24(7) . . . . ?
Br28 W11 W15 Br29 72.59(6) . . . . ?
Br31 W11 W15 Br29 -179.66(6) . . . . ?
W14 W11 W15 Br29 -108.52(5) . . . . ?
W12 W11 W15 Br29 1.53(5) . . . . ?
W10 W11 W15 Br29 -53.28(5) . . . . ?
Br15 W11 W15 Br31 -50.93(11) . . . . ?
Br24 W11 W15 Br31 -179.13(6) . . . . ?
Br27 W11 W15 Br31 72.42(6) . . . . ?
Br28 W11 W15 Br31 -107.74(6) . . . . ?
W14 W11 W15 Br31 71.14(4) . . . . ?
W12 W11 W15 Br31 -178.81(4) . . . . ?
W10 W11 W15 Br31 126.39(5) . . . . ?
Br15 W11 W15 W13 -176.98(10) . . . . ?
Br24 W11 W15 W13 54.82(5) . . . . ?
Br27 W11 W15 W13 -53.63(5) . . . . ?
Br28 W11 W15 W13 126.21(5) . . . . ?
Br31 W11 W15 W13 -126.05(5) . . . . ?
W14 W11 W15 W13 -54.91(3) . . . . ?
W12 W11 W15 W13 55.14(3) . . . . ?
W10 W11 W15 W13 0.34(2) . . . . ?
Br15 W11 W15 Br28 56.82(11) . . . . ?
Br24 W11 W15 Br28 -71.39(6) . . . . ?
Br27 W11 W15 Br28 -179.84(6) . . . . ?
Br31 W11 W15 Br28 107.74(6) . . . . ?
W14 W11 W15 Br28 178.89(4) . . . . ?
W12 W11 W15 Br28 -71.06(4) . . . . ?
W10 W11 W15 Br28 -125.87(5) . . . . ?
Br15 W11 W15 Br30 -122.49(11) . . . . ?
Br24 W11 W15 Br30 109.31(6) . . . . ?
Br27 W11 W15 Br30 0.86(6) . . . . ?
Br28 W11 W15 Br30 -179.31(6) . . . . ?
Br31 W11 W15 Br30 -71.56(6) . . . . ?
W14 W11 W15 Br30 -0.42(4) . . . . ?
W12 W11 W15 Br30 109.63(5) . . . . ?
W10 W11 W15 Br30 54.82(5) . . . . ?
Br15 W11 W15 W12 127.88(10) . . . . ?
Br24 W11 W15 W12 -0.32(4) . . . . ?
Br27 W11 W15 W12 -108.77(5) . . . . ?
Br28 W11 W15 W12 71.06(4) . . . . ?
Br31 W11 W15 W12 178.81(4) . . . . ?
W14 W11 W15 W12 -110.05(3) . . . . ?
W10 W11 W15 W12 -54.81(3) . . . . ?
Br15 W11 W15 W14 -122.07(10) . . . . ?
Br24 W11 W15 W14 109.73(5) . . . . ?
Br27 W11 W15 W14 1.28(4) . . . . ?
Br28 W11 W15 W14 -178.89(4) . . . . ?
Br31 W11 W15 W14 -71.14(4) . . . . ?
W12 W11 W15 W14 110.05(3) . . . . ?
W10 W11 W15 W14 55.24(3) . . . . ?
Br33 W14 W15 Br34 -5.54(14) . . . . ?
Br26 W14 W15 Br34 118.90(10) . . . . ?
Br30 W14 W15 Br34 49.48(10) . . . . ?
W11 W14 W15 Br34 -130.95(10) . . . . ?
W10 W14 W15 Br34 173.76(9) . . . . ?
Br31 W14 W15 Br34 -60.49(10) . . . . ?
Br27 W14 W15 Br34 -132.20(10) . . . . ?
W13 W14 W15 Br34 119.45(10) . . . . ?
Br33 W14 W15 Br29 -126.22(11) . . . . ?
Br26 W14 W15 Br29 -1.78(8) . . . . ?
Br30 W14 W15 Br29 -71.21(7) . . . . ?
W11 W14 W15 Br29 108.36(6) . . . . ?
W10 W14 W15 Br29 53.08(6) . . . . ?
Br31 W14 W15 Br29 178.83(7) . . . . ?
Br27 W14 W15 Br29 107.12(7) . . . . ?
W13 W14 W15 Br29 -1.24(6) . . . . ?
Br33 W14 W15 Br31 54.95(11) . . . . ?
Br26 W14 W15 Br31 179.39(6) . . . . ?
Br30 W14 W15 Br31 109.97(6) . . . . ?
W11 W14 W15 Br31 -70.46(5) . . . . ?
W10 W14 W15 Br31 -125.75(5) . . . . ?
Br27 W14 W15 Br31 -71.71(6) . . . . ?
W13 W14 W15 Br31 179.93(5) . . . . ?
Br33 W14 W15 W13 -124.98(10) . . . . ?
Br26 W14 W15 W13 -0.54(5) . . . . ?
Br30 W14 W15 W13 -69.97(5) . . . . ?
W11 W14 W15 W13 109.60(3) . . . . ?
W10 W14 W15 W13 54.32(3) . . . . ?
Br31 W14 W15 W13 -179.93(5) . . . . ?
Br27 W14 W15 W13 108.36(5) . . . . ?
Br33 W14 W15 Br28 124.32(10) . . . . ?
Br26 W14 W15 Br28 -111.24(6) . . . . ?
Br30 W14 W15 Br28 179.33(6) . . . . ?
W11 W14 W15 Br28 -1.10(4) . . . . ?
W10 W14 W15 Br28 -56.38(5) . . . . ?
Br31 W14 W15 Br28 69.36(6) . . . . ?
Br27 W14 W15 Br28 -2.34(6) . . . . ?
W13 W14 W15 Br28 -110.70(5) . . . . ?
Br33 W14 W15 Br30 -55.02(11) . . . . ?
Br26 W14 W15 Br30 69.43(6) . . . . ?
W11 W14 W15 Br30 179.57(4) . . . . ?
W10 W14 W15 Br30 124.28(5) . . . . ?
Br31 W14 W15 Br30 -109.97(6) . . . . ?
Br27 W14 W15 Br30 178.32(6) . . . . ?
W13 W14 W15 Br30 69.97(5) . . . . ?
Br33 W14 W15 W12 179.72(10) . . . . ?
Br26 W14 W15 W12 -55.84(5) . . . . ?
Br30 W14 W15 W12 -125.26(5) . . . . ?
W11 W14 W15 W12 54.31(2) . . . . ?
W10 W14 W15 W12 -0.98(2) . . . . ?
Br31 W14 W15 W12 124.77(5) . . . . ?
Br27 W14 W15 W12 53.06(5) . . . . ?
W13 W14 W15 W12 -55.30(3) . . . . ?
Br33 W14 W15 W11 125.41(10) . . . . ?
Br26 W14 W15 W11 -110.14(5) . . . . ?
Br30 W14 W15 W11 -179.57(4) . . . . ?
W10 W14 W15 W11 -55.28(2) . . . . ?
Br31 W14 W15 W11 70.46(5) . . . . ?
Br27 W14 W15 W11 -1.25(4) . . . . ?
W13 W14 W15 W11 -109.60(3) . . . . ?
Br32 W12 Br24 W11 142.98(6) . . . . ?
Br25 W12 Br24 W11 -124.77(5) . . . . ?
W10 W12 Br24 W11 -70.84(4) . . . . ?
W15 W12 Br24 W11 -0.33(4) . . . . ?
Br28 W12 Br24 W11 54.09(5) . . . . ?
W13 W12 Br24 W11 -70.17(4) . . . . ?
Br32 W12 Br24 W10 -146.18(6) . . . . ?
Br25 W12 Br24 W10 -53.93(5) . . . . ?
W11 W12 Br24 W10 70.84(4) . . . . ?
W15 W12 Br24 W10 70.51(4) . . . . ?
Br28 W12 Br24 W10 124.93(5) . . . . ?
W13 W12 Br24 W10 0.67(4) . . . . ?
Br15 W11 Br24 W12 -142.93(7) . . . . ?
Br27 W11 Br24 W12 125.81(5) . . . . ?
Br28 W11 Br24 W12 -54.72(5) . . . . ?
W14 W11 Br24 W12 70.96(5) . . . . ?
W10 W11 Br24 W12 70.68(4) . . . . ?
W15 W11 Br24 W12 0.32(4) . . . . ?
Br15 W11 Br24 W10 146.39(7) . . . . ?
Br27 W11 Br24 W10 55.13(5) . . . . ?
Br28 W11 Br24 W10 -125.40(5) . . . . ?
W14 W11 Br24 W10 0.28(5) . . . . ?
W12 W11 Br24 W10 -70.68(4) . . . . ?
W15 W11 Br24 W10 -70.36(5) . . . . ?
Br13 W10 Br24 W12 143.31(6) . . . . ?
Br25 W10 Br24 W12 54.34(4) . . . . ?
Br27 W10 Br24 W12 -125.70(4) . . . . ?
W13 W10 Br24 W12 -0.67(4) . . . . ?
W14 W10 Br24 W12 -71.13(5) . . . . ?
W11 W10 Br24 W12 -70.86(4) . . . . ?
Br13 W10 Br24 W11 -145.83(6) . . . . ?
Br25 W10 Br24 W11 125.20(5) . . . . ?
Br27 W10 Br24 W11 -54.85(4) . . . . ?
W13 W10 Br24 W11 70.19(5) . . . . ?
W12 W10 Br24 W11 70.86(4) . . . . ?
W14 W10 Br24 W11 -0.27(5) . . . . ?
Br13 W10 Br25 W13 147.29(6) . . . . ?
Br24 W10 Br25 W13 -124.72(5) . . . . ?
Br26 W10 Br25 W13 53.97(4) . . . . ?
W12 W10 Br25 W13 -70.88(4) . . . . ?
W14 W10 Br25 W13 -0.05(4) . . . . ?
W11 W10 Br25 W13 -70.29(5) . . . . ?
Br13 W10 Br25 W12 -141.83(6) . . . . ?
Br24 W10 Br25 W12 -53.84(4) . . . . ?
Br26 W10 Br25 W12 124.85(4) . . . . ?
W13 W10 Br25 W12 70.88(4) . . . . ?
W14 W10 Br25 W12 70.83(5) . . . . ?
W11 W10 Br25 W12 0.59(5) . . . . ?
Br29 W13 Br25 W10 125.37(6) . . . . ?
Cl23 W13 Br25 W10 -146.68(6) 1_565 . . . ?
Br23 W13 Br25 W10 -146.68(6) 1_565 . . . ?
Br26 W13 Br25 W10 -54.10(5) . . . . ?
W15 W13 Br25 W10 70.96(5) . . . . ?
W12 W13 Br25 W10 70.60(4) . . . . ?
W14 W13 Br25 W10 0.05(4) . . . . ?
Br29 W13 Br25 W12 54.78(5) . . . . ?
Cl23 W13 Br25 W12 142.73(7) 1_565 . . . ?
Br23 W13 Br25 W12 142.73(7) 1_565 . . . ?
Br26 W13 Br25 W12 -124.70(5) . . . . ?
W15 W13 Br25 W12 0.36(5) . . . . ?
W10 W13 Br25 W12 -70.60(4) . . . . ?
W14 W13 Br25 W12 -70.54(5) . . . . ?
Br32 W12 Br25 W10 143.53(7) . . . . ?
Br29 W12 Br25 W10 -124.69(6) . . . . ?
Br24 W12 Br25 W10 54.25(5) . . . . ?
W11 W12 Br25 W10 -0.59(5) . . . . ?
W15 W12 Br25 W10 -70.96(5) . . . . ?
W13 W12 Br25 W10 -70.61(4) . . . . ?
Br32 W12 Br25 W13 -145.87(7) . . . . ?
Br29 W12 Br25 W13 -54.08(5) . . . . ?
Br24 W12 Br25 W13 124.86(5) . . . . ?
W10 W12 Br25 W13 70.61(4) . . . . ?
W11 W12 Br25 W13 70.02(5) . . . . ?
W15 W12 Br25 W13 -0.35(5) . . . . ?
Br33 W14 Br26 W13 145.45(7) . . . . ?
Br30 W14 Br26 W13 54.83(5) . . . . ?
W11 W14 Br26 W13 -69.95(5) . . . . ?
W10 W14 Br26 W13 -70.19(4) . . . . ?
Br27 W14 Br26 W13 -124.10(5) . . . . ?
W15 W14 Br26 W13 0.54(5) . . . . ?
Br33 W14 Br26 W10 -144.36(7) . . . . ?
Br30 W14 Br26 W10 125.02(5) . . . . ?
W11 W14 Br26 W10 0.24(5) . . . . ?
Br27 W14 Br26 W10 -53.91(5) . . . . ?
W13 W14 Br26 W10 70.19(4) . . . . ?
W15 W14 Br26 W10 70.73(5) . . . . ?
Cl23 W13 Br26 W14 -145.42(6) 1_565 . . . ?
Br23 W13 Br26 W14 -145.42(6) 1_565 . . . ?
Br30 W13 Br26 W14 -54.91(5) . . . . ?
Br25 W13 Br26 W14 124.92(5) . . . . ?
W15 W13 Br26 W14 -0.55(5) . . . . ?
W10 W13 Br26 W14 70.97(4) . . . . ?
W12 W13 Br26 W14 69.85(4) . . . . ?
Cl23 W13 Br26 W10 143.61(6) 1_565 . . . ?
Br23 W13 Br26 W10 143.61(6) 1_565 . . . ?
Br30 W13 Br26 W10 -125.88(5) . . . . ?
Br25 W13 Br26 W10 53.94(4) . . . . ?
W15 W13 Br26 W10 -71.52(4) . . . . ?
W12 W13 Br26 W10 -1.12(4) . . . . ?
W14 W13 Br26 W10 -70.97(4) . . . . ?
Br13 W10 Br26 W14 145.53(6) . . . . ?
Br25 W10 Br26 W14 -125.45(5) . . . . ?
Br27 W10 Br26 W14 54.57(5) . . . . ?
W13 W10 Br26 W14 -71.34(4) . . . . ?
W12 W10 Br26 W14 -70.21(5) . . . . ?
W11 W10 Br26 W14 -0.24(5) . . . . ?
Br13 W10 Br26 W13 -143.13(6) . . . . ?
Br25 W10 Br26 W13 -54.11(4) . . . . ?
Br27 W10 Br26 W13 125.91(4) . . . . ?
W12 W10 Br26 W13 1.13(4) . . . . ?
W14 W10 Br26 W13 71.34(4) . . . . ?
W11 W10 Br26 W13 71.10(5) . . . . ?
Br15 W11 Br27 W10 -150.11(7) . . . . ?
Br24 W11 Br27 W10 -55.07(5) . . . . ?
Br31 W11 Br27 W10 124.41(5) . . . . ?
W14 W11 Br27 W10 70.49(3) . . . . ?
W12 W11 Br27 W10 -1.45(5) . . . . ?
W15 W11 Br27 W10 69.22(4) . . . . ?
Br15 W11 Br27 W14 139.40(7) . . . . ?
Br24 W11 Br27 W14 -125.56(5) . . . . ?
Br31 W11 Br27 W14 53.91(4) . . . . ?
W12 W11 Br27 W14 -71.94(4) . . . . ?
W10 W11 Br27 W14 -70.49(3) . . . . ?
W15 W11 Br27 W14 -1.27(4) . . . . ?
Br13 W10 Br27 W11 142.84(6) . . . . ?
Br24 W10 Br27 W11 54.86(4) . . . . ?
Br26 W10 Br27 W11 -123.82(4) . . . . ?
W13 W10 Br27 W11 -69.45(5) . . . . ?
W12 W10 Br27 W11 1.44(5) . . . . ?
W14 W10 Br27 W11 -70.21(4) . . . . ?
Br13 W10 Br27 W14 -146.96(6) . . . . ?
Br24 W10 Br27 W14 125.07(5) . . . . ?
Br26 W10 Br27 W14 -53.62(4) . . . . ?
W13 W10 Br27 W14 0.76(4) . . . . ?
W12 W10 Br27 W14 71.65(5) . . . . ?
W11 W10 Br27 W14 70.21(4) . . . . ?
Br33 W14 Br27 W11 -144.75(6) . . . . ?
Br26 W14 Br27 W11 125.54(5) . . . . ?
W10 W14 Br27 W11 71.20(4) . . . . ?
Br31 W14 Br27 W11 -53.34(5) . . . . ?
W13 W14 Br27 W11 70.46(4) . . . . ?
W15 W14 Br27 W11 1.26(4) . . . . ?
Br33 W14 Br27 W10 144.05(6) . . . . ?
Br26 W14 Br27 W10 54.33(5) . . . . ?
W11 W14 Br27 W10 -71.20(4) . . . . ?
Br31 W14 Br27 W10 -124.54(5) . . . . ?
W13 W14 Br27 W10 -0.74(4) . . . . ?
W15 W14 Br27 W10 -69.95(4) . . . . ?
Br15 W11 Br28 W15 -140.57(7) . . . . ?
Br24 W11 Br28 W15 124.38(5) . . . . ?
Br31 W11 Br28 W15 -55.08(4) . . . . ?
W14 W11 Br28 W15 -1.12(4) . . . . ?
W12 W11 Br28 W15 70.33(3) . . . . ?
W10 W11 Br28 W15 69.74(4) . . . . ?
Br15 W11 Br28 W12 149.10(7) . . . . ?
Br24 W11 Br28 W12 54.05(5) . . . . ?
Br31 W11 Br28 W12 -125.41(5) . . . . ?
W14 W11 Br28 W12 -71.44(4) . . . . ?
W10 W11 Br28 W12 -0.59(5) . . . . ?
W15 W11 Br28 W12 -70.33(3) . . . . ?
Br34 W15 Br28 W11 149.39(7) . . . . ?
Br29 W15 Br28 W11 -123.34(5) . . . . ?
Br31 W15 Br28 W11 55.51(4) . . . . ?
W13 W15 Br28 W11 -69.67(5) . . . . ?
W12 W15 Br28 W11 -70.37(4) . . . . ?
W14 W15 Br28 W11 1.10(4) . . . . ?
Br34 W15 Br28 W12 -140.24(7) . . . . ?
Br29 W15 Br28 W12 -52.97(5) . . . . ?
Br31 W15 Br28 W12 125.88(5) . . . . ?
W13 W15 Br28 W12 0.70(5) . . . . ?
W11 W15 Br28 W12 70.37(4) . . . . ?
W14 W15 Br28 W12 71.47(5) . . . . ?
Br32 W12 Br28 W11 -143.52(7) . . . . ?
Br29 W12 Br28 W11 124.66(6) . . . . ?
Br24 W12 Br28 W11 -54.26(5) . . . . ?
W10 W12 Br28 W11 0.59(5) . . . . ?
W15 W12 Br28 W11 71.13(4) . . . . ?
W13 W12 Br28 W11 70.44(5) . . . . ?
Br32 W12 Br28 W15 145.35(7) . . . . ?
Br29 W12 Br28 W15 53.53(5) . . . . ?
Br24 W12 Br28 W15 -125.39(5) . . . . ?
W10 W12 Br28 W15 -70.54(5) . . . . ?
W11 W12 Br28 W15 -71.13(4) . . . . ?
W13 W12 Br28 W15 -0.69(5) . . . . ?
Cl23 W13 Br29 W12 -144.76(6) 1_565 . . . ?
Br23 W13 Br29 W12 -144.76(6) 1_565 . . . ?
Br30 W13 Br29 W12 124.72(5) . . . . ?
Br25 W13 Br29 W12 -55.09(5) . . . . ?
W15 W13 Br29 W12 70.74(4) . . . . ?
W10 W13 Br29 W12 -1.14(5) . . . . ?
W14 W13 Br29 W12 69.46(5) . . . . ?
Cl23 W13 Br29 W15 144.49(6) 1_565 . . . ?
Br23 W13 Br29 W15 144.49(6) 1_565 . . . ?
Br30 W13 Br29 W15 53.98(5) . . . . ?
Br25 W13 Br29 W15 -125.83(5) . . . . ?
W10 W13 Br29 W15 -71.89(5) . . . . ?
W12 W13 Br29 W15 -70.74(4) . . . . ?
W14 W13 Br29 W15 -1.28(6) . . . . ?
Br32 W12 Br29 W13 147.06(6) . . . . ?
Br25 W12 Br29 W13 54.86(5) . . . . ?
W10 W12 Br29 W13 1.13(5) . . . . ?
W11 W12 Br29 W13 -68.98(5) . . . . ?
W15 W12 Br29 W13 -70.54(4) . . . . ?
Br28 W12 Br29 W13 -124.01(5) . . . . ?
Br32 W12 Br29 W15 -142.39(6) . . . . ?
Br25 W12 Br29 W15 125.41(5) . . . . ?
W10 W12 Br29 W15 71.67(4) . . . . ?
W11 W12 Br29 W15 1.56(5) . . . . ?
Br28 W12 Br29 W15 -53.46(5) . . . . ?
W13 W12 Br29 W15 70.54(4) . . . . ?
Br34 W15 Br29 W13 -142.64(7) . . . . ?
Br28 W15 Br29 W13 125.80(5) . . . . ?
Br30 W15 Br29 W13 -53.00(5) . . . . ?
W12 W15 Br29 W13 71.92(4) . . . . ?
W11 W15 Br29 W13 70.38(5) . . . . ?
W14 W15 Br29 W13 1.26(6) . . . . ?
Br34 W15 Br29 W12 145.44(7) . . . . ?
W13 W15 Br29 W12 -71.92(4) . . . . ?
Br28 W15 Br29 W12 53.88(5) . . . . ?
Br30 W15 Br29 W12 -124.91(5) . . . . ?
W11 W15 Br29 W12 -1.54(5) . . . . ?
W14 W15 Br29 W12 -70.66(5) . . . . ?
Br29 W13 Br30 W14 -124.83(6) . . . . ?
Cl23 W13 Br30 W14 147.20(6) 1_565 . . . ?
Br23 W13 Br30 W14 147.20(6) 1_565 . . . ?
Br26 W13 Br30 W14 54.64(5) . . . . ?
W15 W13 Br30 W14 -71.02(4) . . . . ?
W10 W13 Br30 W14 1.01(4) . . . . ?
W12 W13 Br30 W14 -69.45(5) . . . . ?
Br29 W13 Br30 W15 -53.82(6) . . . . ?
Cl23 W13 Br30 W15 -141.78(7) 1_565 . . . ?
Br23 W13 Br30 W15 -141.78(7) 1_565 . . . ?
Br26 W13 Br30 W15 125.65(5) . . . . ?
W10 W13 Br30 W15 72.02(5) . . . . ?
W12 W13 Br30 W15 1.57(5) . . . . ?
W14 W13 Br30 W15 71.02(4) . . . . ?
Br33 W14 Br30 W13 -144.92(6) . . . . ?
Br26 W14 Br30 W13 -55.23(5) . . . . ?
W11 W14 Br30 W13 69.47(4) . . . . ?
W10 W14 Br30 W13 -1.00(4) . . . . ?
Br31 W14 Br30 W13 123.68(5) . . . . ?
W15 W14 Br30 W13 69.90(4) . . . . ?
Br33 W14 Br30 W15 145.17(6) . . . . ?
Br26 W14 Br30 W15 -125.13(5) . . . . ?
W11 W14 Br30 W15 -0.43(4) . . . . ?
W10 W14 Br30 W15 -70.90(4) . . . . ?
Br31 W14 Br30 W15 53.78(5) . . . . ?
W13 W14 Br30 W15 -69.90(4) . . . . ?
Br34 W15 Br30 W13 139.76(7) . . . . ?
Br29 W15 Br30 W13 52.52(5) . . . . ?
Br31 W15 Br30 W13 -126.31(5) . . . . ?
W12 W15 Br30 W13 -1.56(5) . . . . ?
W11 W15 Br30 W13 -71.16(5) . . . . ?
W14 W15 Br30 W13 -71.58(4) . . . . ?
Br34 W15 Br30 W14 -148.65(7) . . . . ?
Br29 W15 Br30 W14 124.11(5) . . . . ?
Br31 W15 Br30 W14 -54.73(4) . . . . ?
W13 W15 Br30 W14 71.58(4) . . . . ?
W12 W15 Br30 W14 70.03(5) . . . . ?
W11 W15 Br30 W14 0.42(4) . . . . ?
Br34 W15 Br31 W11 -146.79(7) . . . . ?
W13 W15 Br31 W11 69.92(5) . . . . ?
Br28 W15 Br31 W11 -55.28(4) . . . . ?
Br30 W15 Br31 W11 123.54(5) . . . . ?
W12 W15 Br31 W11 -1.19(4) . . . . ?
W14 W15 Br31 W11 69.86(4) . . . . ?
Br34 W15 Br31 W14 143.35(7) . . . . ?
W13 W15 Br31 W14 0.07(5) . . . . ?
Br28 W15 Br31 W14 -125.14(4) . . . . ?
Br30 W15 Br31 W14 53.69(4) . . . . ?
W12 W15 Br31 W14 -71.05(5) . . . . ?
W11 W15 Br31 W14 -69.86(4) . . . . ?
Br15 W11 Br31 W15 143.79(7) . . . . ?
Br27 W11 Br31 W15 -125.04(5) . . . . ?
Br28 W11 Br31 W15 55.49(4) . . . . ?
W14 W11 Br31 W15 -70.98(4) . . . . ?
W12 W11 Br31 W15 1.18(4) . . . . ?
W10 W11 Br31 W15 -69.12(5) . . . . ?
Br15 W11 Br31 W14 -145.23(7) . . . . ?
Br27 W11 Br31 W14 -54.06(5) . . . . ?
Br28 W11 Br31 W14 126.47(5) . . . . ?
W12 W11 Br31 W14 72.16(4) . . . . ?
W10 W11 Br31 W14 1.85(5) . . . . ?
W15 W11 Br31 W14 70.98(4) . . . . ?
Br33 W14 Br31 W15 -145.20(7) . . . . ?
Br30 W14 Br31 W15 -54.58(5) . . . . ?
W11 W14 Br31 W15 71.23(4) . . . . ?
W10 W14 Br31 W15 69.39(5) . . . . ?
Br27 W14 Br31 W15 124.33(5) . . . . ?
W13 W14 Br31 W15 -0.06(5) . . . . ?
Br33 W14 Br31 W11 143.57(7) . . . . ?
Br30 W14 Br31 W11 -125.82(5) . . . . ?
W10 W14 Br31 W11 -1.84(5) . . . . ?
Br27 W14 Br31 W11 53.09(5) . . . . ?
W13 W14 Br31 W11 -71.30(5) . . . . ?
W15 W14 Br31 W11 -71.23(4) . . . . ?
